data_7134296
loop_
_publ_author_name
'Li, Jialing'
'Wang, Zhewei'
'Ye, Jiansheng'
'Li, Qinzhen'
'Yang, Sha'
'Chai, Jinsong'
'Zhu, Manzhou'

_publ_section_title
;
 Diphosphine-induced morphological modification in Au nanoclusters and its
 implications for catalytic activity regulation.
;
_journal_issue 27
_journal_name_full 'Chemical communications (Cambridge, England)'
_journal_page_first 5146
_journal_page_last 5149
_journal_paper_doi 10.1039/d5cc00438a
_journal_volume 61
_journal_year 2025
_chemical_formula_moiety 'C270 H336 Au40 P2 S24, 4.5(C7 H8), 3[C7H8], 3[C7H8], 0.5[CH3OH]'
_chemical_formula_sum 'C344 H422 Au40 O0.5 P2 S24'
_chemical_formula_weight 13274.83
_space_group_crystal_system triclinic
_space_group_IT_number 2
_space_group_name_Hall '-P 1'
_space_group_name_H-M_alt 'P -1'
_atom_sites_solution_hydrogens mixed
_audit_creation_date 2025-02-18
_audit_creation_method
;
Olex2 1.5
(compiled 2023.03.06 svn.rbb2c1857 for OlexSys, GUI svn.r6748)
;
_audit_update_record
;
2025-02-18 deposited with the CCDC.	2025-03-04 downloaded from the CCDC.
;
_cell_angle_alpha 77.5200(10)
_cell_angle_beta 89.8600(10)
_cell_angle_gamma 76.3700(10)
_cell_formula_units_Z 2
_cell_length_a 19.7765(2)
_cell_length_b 22.8122(2)
_cell_length_c 41.4682(2)
_cell_measurement_reflns_used 107097
_cell_measurement_temperature 120.00(10)
_cell_measurement_theta_max 78.1320
_cell_measurement_theta_min 2.3500
_cell_volume 17728.5(3)
_computing_cell_refinement 'CrysAlisPro 1.171.42.93a (Rigaku OD, 2023)'
_computing_data_collection 'CrysAlisPro 1.171.42.93a (Rigaku OD, 2023)'
_computing_data_reduction 'CrysAlisPro 1.171.42.93a (Rigaku OD, 2023)'
_computing_molecular_graphics 'Olex2 1.5 (Dolomanov et al., 2009)'
_computing_publication_material 'Olex2 1.5 (Dolomanov et al., 2009)'
_computing_structure_refinement 'SHELXL 2017/1 (Sheldrick, 2015)'
_computing_structure_solution 'SHELXT 2014/5 (Sheldrick, 2014)'
_diffrn_ambient_temperature 120.15
_diffrn_detector_area_resol_mean 10.0000
_diffrn_detector_type HyPix
_diffrn_measured_fraction_theta_full 0.991
_diffrn_measured_fraction_theta_max 0.950
_diffrn_measurement_details
;
List of Runs (angles in degrees, time in seconds):

  # Type    Start    End  Width  t~exp~   \w     \q     \k     \f   Frames
#--------------------------------------------------------------------------
  1  \w    -53.00  14.00   0.50    5.00    --  -49.33  85.00-168.00  134
  2  \w    -19.00  74.00   0.50    5.00    --   49.33 -85.00  72.00  186
  3  \w   -107.00 -80.00   0.50   16.00    -- -104.50  85.00-168.00   54
  4  \w   -169.00-143.00   0.50   16.00    -- -104.50 -85.00  72.00   52
  5  \w   -138.00 -81.00   0.50   16.00    -- -104.50 -85.00  72.00  114
  6  \w     86.00 177.00   0.50   16.00    --  106.85  85.00-168.00  182
  7  \w    -25.00  17.00   0.50    5.00    --  -49.33  38.00 -60.00   84
  8  \w     -9.00  23.00   0.50    5.00    --  -49.33  19.00  90.00   64
  9  \w    -67.00  22.00   0.50    5.00    --  -49.33  77.00 -30.00  178
 10  \w    -14.00  12.00   0.50    5.00    --  -49.33  19.00 -90.00   52
 11  \w    -23.00  21.00   0.50    5.00    --   49.33 -19.00 120.00   88
 12  \w     10.00  46.00   0.50    5.00    --   49.33 -38.00  90.00   72
 13  \w    -15.00  29.00   0.50    5.00    --   49.33 -19.00 150.00   88
 14  \w    -60.00 -32.00   0.50   16.00    -- -104.50  57.00   0.00   56
 15  \w    -60.00 -34.00   0.50   16.00    -- -104.50  57.00  60.00   52
 16  \w   -167.00 -93.00   0.50   16.00    -- -104.50 -57.00-150.00  148
 17  \w   -146.00-103.00   0.50   16.00    -- -104.50 -38.00 -60.00   86
 18  \w   -111.00 -85.00   0.50   16.00    -- -104.50 125.00 120.00   52
 19  \w    -71.00 -45.00   0.50   16.00    -- -104.50 110.00 144.67   52
 20  \w   -173.00 -98.00   0.50   16.00    -- -104.50 -19.00 -30.00  150
 21  \w   -108.00 -82.00   0.50   16.00    -- -104.50 110.00 144.67   52
 22  \w   -109.00 -40.00   0.50   16.00    -- -104.50 115.00  61.72  138
 23  \w   -171.00-126.00   0.50   16.00    -- -104.50 -19.00 -90.00   90
 24  \w     37.00  68.00   0.50   16.00    --  106.85 -57.00   0.00   62
 25  \w     59.00  85.00   0.50   16.00    --  106.85 -99.00  60.00   52
 26  \w     37.00 105.00   0.50   16.00    --  106.85 -99.00-180.00  136
 27  \w     81.00 108.00   0.50   16.00    --  106.85-111.00 -42.28   54
 28  \w     38.00 102.00   0.50   16.00    --  106.85 -99.00 -60.00  128
 29  \w     41.00 149.00   0.50   16.00    --  106.85   0.00-180.00  216
 30  \w     40.00  67.00   0.50   16.00    --  106.85 -57.00  60.00   54
 31  \w     36.00  66.00   0.50   16.00    --  106.85 -57.00  90.00   60
 32  \w     69.00 103.00   0.50   16.00    --  106.85 -99.00  30.00   68
 33  \w    146.00 174.00   0.50   16.00    --  106.85  57.00 -30.00   56
 34  \w     37.00  64.00   0.50   16.00    --  106.85 -99.00  30.00   54
 35  \w    100.00 130.00   0.50   16.00    --  106.85  38.00 150.00   60
 36  \w    151.00 178.00   0.50   16.00    --  106.85  38.00 150.00   54
 37  \w     50.00 103.00   0.50   16.00    --  106.85 -99.00 -30.00  106
 38  \w     56.00 102.00   0.50   16.00    --  106.85-125.00-180.00   92
 39  \w     81.00 107.00   0.50   16.00    --  106.85-109.00-124.56   52
 40  \w     72.00 105.00   0.50   16.00    --  106.85 -99.00  90.00   66
 41  \w     38.00 109.00   0.50   16.00    --  106.85-125.00 -90.00  142
 42  \w     43.00 105.00   0.50   16.00    --  106.85 -99.00   0.00  124
 43  \w     41.00 103.00   0.50   16.00    --  106.85-125.00 -60.00  124
 44  \w     36.00  61.00   0.50   16.00    --  106.85 -57.00-150.00   50
 45  \w     72.00  97.00   0.50   16.00    --  106.85 -85.00  72.00   50
;
_diffrn_measurement_device 'four-circle diffractometer'
_diffrn_measurement_device_type 'XtaLAB Synergy R, HyPix'
_diffrn_measurement_method '\w scans'
_diffrn_radiation_type CuK\a
_diffrn_radiation_wavelength 1.54184
_diffrn_reflns_av_R_equivalents 0.1131
_diffrn_reflns_av_unetI/netI 0.0752
_diffrn_reflns_Laue_measured_fraction_full 0.991
_diffrn_reflns_Laue_measured_fraction_max 0.950
_diffrn_reflns_limit_h_max 24
_diffrn_reflns_limit_h_min -25
_diffrn_reflns_limit_k_max 28
_diffrn_reflns_limit_k_min -28
_diffrn_reflns_limit_l_max 52
_diffrn_reflns_limit_l_min -52
_diffrn_reflns_number 238069
_diffrn_reflns_point_group_measured_fraction_full 0.991
_diffrn_reflns_point_group_measured_fraction_max 0.950
_diffrn_reflns_theta_full 67.684
_diffrn_reflns_theta_max 78.941
_diffrn_reflns_theta_min 2.185
_exptl_absorpt_coefficient_mu 31.975
_exptl_absorpt_correction_T_max 0.279
_exptl_absorpt_correction_T_min 0.062
_exptl_absorpt_correction_type gaussian
_exptl_absorpt_process_details
;
CrysAlisPro 1.171.42.93a (Rigaku Oxford Diffraction, 2023)
Numerical absorption correction based on gaussian integration over
a multifaceted crystal model
Empirical absorption correction using spherical harmonics,
implemented in SCALE3 ABSPACK scaling algorithm.
;
_exptl_crystal_colour black
_exptl_crystal_density_diffrn 2.487
_exptl_crystal_description block
_exptl_crystal_F_000 12128
_exptl_crystal_size_max 0.134
_exptl_crystal_size_mid 0.118
_exptl_crystal_size_min 0.088
_refine_diff_density_max 4.384
_refine_diff_density_min -4.957
_refine_diff_density_rms 0.414
_refine_ls_extinction_method none
_refine_ls_goodness_of_fit_ref 1.031
_refine_ls_hydrogen_treatment constr
_refine_ls_matrix_type full
_refine_ls_number_parameters 3500
_refine_ls_number_reflns 72807
_refine_ls_number_restraints 2445
_refine_ls_restrained_S_all 1.018
_refine_ls_R_factor_all 0.0967
_refine_ls_R_factor_gt 0.0870
_refine_ls_shift/su_max 0.002
_refine_ls_shift/su_mean 0.000
_refine_ls_structure_factor_coef Fsqd
_refine_ls_weighting_details 'w=1/[\s^2^(Fo^2^)+(0.1391P)^2^+449.9138P] where P=(Fo^2^+2Fc^2^)/3'
_refine_ls_weighting_scheme calc
_refine_ls_wR_factor_gt 0.2372
_refine_ls_wR_factor_ref 0.2450
_reflns_Friedel_coverage 0.000
_reflns_number_gt 60702
_reflns_number_total 72807
_reflns_threshold_expression 'I > 2\s(I)'
_cod_data_source_file d5cc00438a2.cif
_cod_data_source_block Au40
_cod_depositor_comments 'Adding full bibliography for 7134296.cif.'
_cod_original_formula_sum 'C344 H422 Au40 O0.50 P2 S24'
_cod_database_code 7134296
_shelx_shelxl_version_number 2017/1
_shelx_space_group_comment
;
The symmetry employed for this shelxl refinement is uniquely defined
by the following loop, which should always be used as a source of
symmetry information in preference to the above space-group names.
They are only intended as comments.
;
_olex2_refinement_description
;
1. Restrained distances
 C159-C06W = C127-C06W = C172-C06W
 1.54 with sigma of 0.01
 C103-C1B
 2.5 with sigma of 0.01
 C103-C1A
 2.5 with sigma of 0.01
 C1A-C1B
 2.5 with sigma of 0.01
 C73-C044 = C169-C044 = C310-C044
 1.54 with sigma of 0.01
 C310-C169
 2.5 with sigma of 0.01
 C310-C73
 2.5 with sigma of 0.01
 C169-C73
 2.5 with sigma of 0.01
 C95-C119
 1.54 with sigma of 0.01
 C131-C101
 1.54 with sigma of 0.01
 C06W-C127 \\sim C06W-C1A
 with sigma of 0.02
 C06W-C159 \\sim C06W-C103
 with sigma of 0.02
 C06W-C172 \\sim C06W-C1B
 with sigma of 0.02
 C044-C73 \\sim C044-C73A
 with sigma of 0.02
 C044-C169 \\sim C044-C106
 with sigma of 0.02
 C044-C310 \\sim C044-C1C
 with sigma of 0.02
 C95-C109 \\sim C95-C124
 with sigma of 0.02
 C04G-C88 \\sim C04G-C88A
 with sigma of 0.02
 C04G-C89 \\sim C04G-C89A
 with sigma of 0.02
 C04G-C242 \\sim C04G-C108
 with sigma of 0.02
2. Rigid bond restraints
 C170, C98, C140, C131, C99, C100, C101
 with sigma for 1-2 distances of 0.01 and sigma for 1-3 distances of 0.01
 C189, C201, C109, C238, C119, C124, C95
 with sigma for 1-2 distances of 0.01 and sigma for 1-3 distances of 0.01
 C182, C48, C46, C146, C66, C57, C94
 with sigma for 1-2 distances of 0.01 and sigma for 1-3 distances of 0.01
3. Uiso/Uaniso restraints and constraints
C02O \\sim C04B \\sim C05E \\sim C02P \\sim C20 \\sim C043 \\sim C04G \\sim C88
\\sim C89 \\sim C242 \\sim C108 \\sim C89A \\sim C88A: within 1.7A with sigma
of 0.004 and sigma for terminal atoms of 0.008 within 1.7A
C02D \\sim C04O \\sim C82 \\sim C69 \\sim C68 \\sim C02R \\sim C06J \\sim C224
\\sim C70 \\sim C03I: within 1.7A with sigma of 0.004 and sigma for terminal
atoms of 0.008 within 1.7A
C05N \\sim C06X \\sim C17 \\sim C24 \\sim C49 \\sim C60 \\sim C5 \\sim C129
\\sim C142 \\sim C11: within 1.7A with sigma of 0.004 and sigma for terminal
atoms of 0.008 within 1.7A
C024 \\sim C028 \\sim C029 \\sim C02F \\sim C02M \\sim C036 \\sim C067 \\sim
C35 \\sim C91 \\sim C102: within 1.7A with sigma of 0.004 and sigma for
terminal atoms of 0.008 within 1.7A
C06W \\sim C127 \\sim C159 \\sim C172 \\sim C103 \\sim C1A \\sim C1B \\sim C05V
\\sim C74 \\sim C03D \\sim C02Q \\sim C056 \\sim C04L: within 1.7A with sigma
of 0.004 and sigma for terminal atoms of 0.008 within 1.7A
C55 \\sim C53 \\sim C52 \\sim C58 \\sim C61 \\sim C56 \\sim C117 \\sim C104
\\sim C112 \\sim C67: within 1.7A with sigma of 0.004 and sigma for terminal
atoms of 0.008 within 1.7A
Uanis(C01W) \\sim Ueq, Uanis(C01X) \\sim Ueq, Uanis(C01Y) \\sim Ueq,
Uanis(C01Z) \\sim Ueq, Uanis(C020) \\sim Ueq, Uanis(C021) \\sim Ueq,
Uanis(C022) \\sim Ueq, Uanis(C023) \\sim Ueq, Uanis(C024) \\sim Ueq,
Uanis(C025) \\sim Ueq, Uanis(C026) \\sim Ueq, Uanis(C027) \\sim Ueq,
Uanis(C028) \\sim Ueq, Uanis(C029) \\sim Ueq, Uanis(C02A) \\sim Ueq,
Uanis(C02B) \\sim Ueq, Uanis(C02C) \\sim Ueq, Uanis(C02E) \\sim Ueq,
Uanis(C02F) \\sim Ueq, Uanis(C02G) \\sim Ueq, Uanis(C02H) \\sim Ueq,
Uanis(C02I) \\sim Ueq, Uanis(C02J) \\sim Ueq, Uanis(C02K) \\sim Ueq,
Uanis(C02L) \\sim Ueq, Uanis(C02M) \\sim Ueq, Uanis(C02N) \\sim Ueq,
Uanis(C02O) \\sim Ueq, Uanis(C02P) \\sim Ueq, Uanis(C02Q) \\sim Ueq,
Uanis(C02S) \\sim Ueq, Uanis(C02T) \\sim Ueq, Uanis(C02U) \\sim Ueq,
Uanis(C02V) \\sim Ueq, Uanis(C02W) \\sim Ueq, Uanis(C02X) \\sim Ueq,
Uanis(C02Y) \\sim Ueq, Uanis(C02Z) \\sim Ueq, Uanis(C030) \\sim Ueq,
Uanis(C031) \\sim Ueq, Uanis(C032) \\sim Ueq, Uanis(C033) \\sim Ueq,
Uanis(C034) \\sim Ueq, Uanis(C035) \\sim Ueq, Uanis(C036) \\sim Ueq,
Uanis(C037) \\sim Ueq, Uanis(C038) \\sim Ueq, Uanis(C039) \\sim Ueq,
Uanis(C03A) \\sim Ueq, Uanis(C03B) \\sim Ueq, Uanis(C03C) \\sim Ueq,
Uanis(C03D) \\sim Ueq, Uanis(C03E) \\sim Ueq, Uanis(C03F) \\sim Ueq,
Uanis(C03G) \\sim Ueq, Uanis(C03H) \\sim Ueq, Uanis(C03I) \\sim Ueq,
Uanis(C03K) \\sim Ueq, Uanis(C03L) \\sim Ueq, Uanis(C03M) \\sim Ueq,
Uanis(C03N) \\sim Ueq, Uanis(C03O) \\sim Ueq, Uanis(C03P) \\sim Ueq,
Uanis(C03Q) \\sim Ueq, Uanis(C03R) \\sim Ueq, Uanis(C03S) \\sim Ueq,
Uanis(C03T) \\sim Ueq, Uanis(C03U) \\sim Ueq, Uanis(C03V) \\sim Ueq,
Uanis(C03W) \\sim Ueq, Uanis(C03X) \\sim Ueq, Uanis(C03Y) \\sim Ueq,
Uanis(C03Z) \\sim Ueq, Uanis(C040) \\sim Ueq, Uanis(C041) \\sim Ueq,
Uanis(C042) \\sim Ueq, Uanis(C043) \\sim Ueq, Uanis(C044) \\sim Ueq,
Uanis(C045) \\sim Ueq, Uanis(C046) \\sim Ueq, Uanis(C047) \\sim Ueq,
Uanis(C048) \\sim Ueq, Uanis(C049) \\sim Ueq, Uanis(C04A) \\sim Ueq,
Uanis(C04B) \\sim Ueq, Uanis(C04C) \\sim Ueq, Uanis(C04D) \\sim Ueq,
Uanis(C04E) \\sim Ueq, Uanis(C04F) \\sim Ueq, Uanis(C04G) \\sim Ueq,
Uanis(C04H) \\sim Ueq, Uanis(C04I) \\sim Ueq, Uanis(C04J) \\sim Ueq,
Uanis(C04K) \\sim Ueq, Uanis(C04L) \\sim Ueq, Uanis(C04M) \\sim Ueq,
Uanis(C04N) \\sim Ueq, Uanis(C04P) \\sim Ueq, Uanis(C04Q) \\sim Ueq,
Uanis(C04R) \\sim Ueq, Uanis(C04S) \\sim Ueq, Uanis(C04T) \\sim Ueq,
Uanis(C04U) \\sim Ueq, Uanis(C04V) \\sim Ueq, Uanis(C04W) \\sim Ueq,
Uanis(C04X) \\sim Ueq, Uanis(C04Y) \\sim Ueq, Uanis(C04Z) \\sim Ueq,
Uanis(C050) \\sim Ueq, Uanis(C051) \\sim Ueq, Uanis(C052) \\sim Ueq,
Uanis(C053) \\sim Ueq, Uanis(C054) \\sim Ueq, Uanis(C055) \\sim Ueq,
Uanis(C056) \\sim Ueq, Uanis(C057) \\sim Ueq, Uanis(C058) \\sim Ueq,
Uanis(C059) \\sim Ueq, Uanis(C05A) \\sim Ueq, Uanis(C05B) \\sim Ueq,
Uanis(C05C) \\sim Ueq, Uanis(C05D) \\sim Ueq, Uanis(C05E) \\sim Ueq,
Uanis(C05F) \\sim Ueq, Uanis(C05H) \\sim Ueq, Uanis(C05I) \\sim Ueq,
Uanis(C05J) \\sim Ueq, Uanis(C05K) \\sim Ueq, Uanis(C05L) \\sim Ueq,
Uanis(C05M) \\sim Ueq, Uanis(C05N) \\sim Ueq, Uanis(C05O) \\sim Ueq,
Uanis(C05P) \\sim Ueq, Uanis(C05Q) \\sim Ueq, Uanis(C05R) \\sim Ueq,
Uanis(C05S) \\sim Ueq, Uanis(C05T) \\sim Ueq, Uanis(C05U) \\sim Ueq,
Uanis(C05V) \\sim Ueq, Uanis(C05W) \\sim Ueq, Uanis(C05X) \\sim Ueq,
Uanis(C05Y) \\sim Ueq, Uanis(C060) \\sim Ueq, Uanis(C061) \\sim Ueq,
Uanis(C062) \\sim Ueq, Uanis(C063) \\sim Ueq, Uanis(C065) \\sim Ueq,
Uanis(C066) \\sim Ueq, Uanis(C067) \\sim Ueq, Uanis(C069) \\sim Ueq,
Uanis(C06B) \\sim Ueq, Uanis(C06C) \\sim Ueq, Uanis(C06D) \\sim Ueq,
Uanis(C06E) \\sim Ueq, Uanis(C06F) \\sim Ueq, Uanis(C06G) \\sim Ueq,
Uanis(C06H) \\sim Ueq, Uanis(C06I) \\sim Ueq, Uanis(C06J) \\sim Ueq,
Uanis(C06K) \\sim Ueq, Uanis(C06L) \\sim Ueq, Uanis(C06M) \\sim Ueq,
Uanis(C06N) \\sim Ueq, Uanis(C06O) \\sim Ueq, Uanis(C06P) \\sim Ueq,
Uanis(C06Q) \\sim Ueq, Uanis(C06R) \\sim Ueq, Uanis(C06S) \\sim Ueq,
Uanis(C06T) \\sim Ueq, Uanis(C06U) \\sim Ueq, Uanis(C06V) \\sim Ueq,
Uanis(C06W) \\sim Ueq, Uanis(C06X) \\sim Ueq, Uanis(C06Y) \\sim Ueq, Uanis(C3)
\\sim Ueq, Uanis(C070) \\sim Ueq, Uanis(C2) \\sim Ueq, Uanis(C16) \\sim Ueq,
Uanis(C18) \\sim Ueq, Uanis(C20) \\sim Ueq, Uanis(C22) \\sim Ueq, Uanis(C29)
\\sim Ueq, Uanis(C31) \\sim Ueq, Uanis(C32) \\sim Ueq, Uanis(C38) \\sim Ueq,
Uanis(C39) \\sim Ueq, Uanis(C41) \\sim Ueq, Uanis(C78) \\sim Ueq, Uanis(C127)
\\sim Ueq, Uanis(C159) \\sim Ueq, Uanis(C172) \\sim Ueq, Uanis(C9) \\sim Ueq,
Uanis(C15) \\sim Ueq, Uanis(C19) \\sim Ueq, Uanis(C93) \\sim Ueq, Uanis(C21)
\\sim Ueq, Uanis(C27) \\sim Ueq, Uanis(C28) \\sim Ueq, Uanis(C35) \\sim Ueq,
Uanis(C40) \\sim Ueq, Uanis(C47) \\sim Ueq, Uanis(C50) \\sim Ueq, Uanis(C54)
\\sim Ueq, Uanis(C59) \\sim Ueq, Uanis(C75) \\sim Ueq, Uanis(C80) \\sim Ueq,
Uanis(C91) \\sim Ueq, Uanis(C102) \\sim Ueq, Uanis(C105) \\sim Ueq, Uanis(C107)
\\sim Ueq, Uanis(C7) \\sim Ueq, Uanis(C8) \\sim Ueq, Uanis(C10) \\sim Ueq,
Uanis(C4) \\sim Ueq, Uanis(C17) \\sim Ueq, Uanis(C24) \\sim Ueq, Uanis(C6)
\\sim Ueq, Uanis(C49) \\sim Ueq, Uanis(C60) \\sim Ueq, Uanis(C63) \\sim Ueq,
Uanis(C5) \\sim Ueq, Uanis(C129) \\sim Ueq, Uanis(C142) \\sim Ueq, Uanis(C247)
\\sim Ueq, Uanis(C12) \\sim Ueq, Uanis(C25) \\sim Ueq, Uanis(C14) \\sim Ueq,
Uanis(C23) \\sim Ueq, Uanis(C13) \\sim Ueq, Uanis(C11) \\sim Ueq, Uanis(C83)
\\sim Ueq, Uanis(C86) \\sim Ueq, Uanis(C92) \\sim Ueq, Uanis(C26) \\sim Ueq,
Uanis(C45) \\sim Ueq, Uanis(C43) \\sim Ueq, Uanis(C56) \\sim Ueq, Uanis(C58)
\\sim Ueq, Uanis(C52) \\sim Ueq, Uanis(C37) \\sim Ueq, Uanis(C44) \\sim Ueq,
Uanis(C55) \\sim Ueq, Uanis(C36) \\sim Ueq, Uanis(C34) \\sim Ueq, Uanis(C42)
\\sim Ueq, Uanis(C30) \\sim Ueq, Uanis(C53) \\sim Ueq, Uanis(C33) \\sim Ueq,
Uanis(C51) \\sim Ueq, Uanis(C48) \\sim Ueq, Uanis(C62) \\sim Ueq, Uanis(C61)
\\sim Ueq, Uanis(C146) \\sim Ueq, Uanis(C46) \\sim Ueq, Uanis(C66) \\sim Ueq,
Uanis(C57) \\sim Ueq, Uanis(C94) \\sim Ueq, Uanis(C182) \\sim Ueq, Uanis(C186)
\\sim Ueq, Uanis(C70) \\sim Ueq, Uanis(C64) \\sim Ueq, Uanis(C65) \\sim Ueq,
Uanis(C69) \\sim Ueq, Uanis(C82) \\sim Ueq, Uanis(C04O) \\sim Ueq, Uanis(C02D)
\\sim Ueq, Uanis(C02R) \\sim Ueq, Uanis(C68) \\sim Ueq, Uanis(C67) \\sim Ueq,
Uanis(C79) \\sim Ueq, Uanis(C104) \\sim Ueq, Uanis(C112) \\sim Ueq, Uanis(C117)
\\sim Ueq, Uanis(C224) \\sim Ueq, Uanis(C235) \\sim Ueq, Uanis(C72) \\sim Ueq,
Uanis(C71) \\sim Ueq, Uanis(C73) \\sim Ueq, Uanis(C169) \\sim Ueq, Uanis(C310)
\\sim Ueq, Uanis(C74) \\sim Ueq, Uanis(C84) \\sim Ueq, Uanis(C85) \\sim Ueq,
Uanis(C87) \\sim Ueq, Uanis(C259) \\sim Ueq, Uanis(C81) \\sim Ueq, Uanis(C77)
\\sim Ueq, Uanis(C76) \\sim Ueq, Uanis(C88) \\sim Ueq, Uanis(C89) \\sim Ueq,
Uanis(C242) \\sim Ueq, Uanis(C201) \\sim Ueq, Uanis(C189) \\sim Ueq,
Uanis(C238) \\sim Ueq, Uanis(C124) \\sim Ueq, Uanis(C119) \\sim Ueq,
Uanis(C109) \\sim Ueq, Uanis(C95) \\sim Ueq, Uanis(C260) \\sim Ueq, Uanis(C97)
\\sim Ueq, Uanis(C150) \\sim Ueq, Uanis(C96) \\sim Ueq, Uanis(C143) \\sim Ueq,
Uanis(C209) \\sim Ueq, Uanis(C211) \\sim Ueq, Uanis(C98) \\sim Ueq, Uanis(C140)
\\sim Ueq, Uanis(C131) \\sim Ueq, Uanis(C100) \\sim Ueq, Uanis(C99) \\sim Ueq,
Uanis(C170) \\sim Ueq, Uanis(C101) \\sim Ueq, Uanis(C103) \\sim Ueq, Uanis(C1A)
\\sim Ueq, Uanis(C1B) \\sim Ueq, Uanis(C73A) \\sim Ueq, Uanis(C106) \\sim Ueq,
Uanis(C1C) \\sim Ueq, Uanis(C108) \\sim Ueq, Uanis(C89A) \\sim Ueq, Uanis(C88A)
\\sim Ueq: with sigma of 0.01 and sigma for terminal atoms of 0.02
4. Others
 Sof(C103)=Sof(H10P)=Sof(H10Q)=Sof(H10R)=Sof(C1A)=Sof(H1AA)=Sof(H1AB)=
 Sof(H1AC)=Sof(C1B)=Sof(H1BA)=Sof(H1BB)=Sof(H1BC)=1-FVAR(1)
 Sof(C127)=Sof(H12A)=Sof(H12B)=Sof(H12C)=Sof(C159)=Sof(H15A)=Sof(H15B)=
 Sof(H15C)=Sof(C172)=Sof(H17A)=Sof(H17B)=Sof(H17C)=FVAR(1)
 Sof(C73A)=Sof(H73D)=Sof(H73E)=Sof(H73F)=Sof(C106)=Sof(H10S)=Sof(H10T)=
 Sof(H10U)=Sof(C1C)=Sof(H1CA)=Sof(H1CB)=Sof(H1CC)=1-FVAR(2)
 Sof(C73)=Sof(H73A)=Sof(H73B)=Sof(H73C)=Sof(C169)=Sof(H16A)=Sof(H16B)=
 Sof(H16C)=Sof(C310)=Sof(H31A)=Sof(H31B)=Sof(H31C)=FVAR(2)
 Sof(C108)=Sof(H10V)=Sof(H10W)=Sof(H10X)=Sof(C89A)=Sof(H89D)=Sof(H89E)=
 Sof(H89F)=Sof(C88A)=Sof(H88D)=Sof(H88E)=Sof(H88F)=1-FVAR(3)
 Sof(C88)=Sof(H88A)=Sof(H88B)=Sof(H88C)=Sof(C89)=Sof(H89A)=Sof(H89B)=Sof(H89C)=
 Sof(C242)=Sof(H24D)=Sof(H24E)=Sof(H24F)=FVAR(3)
 Fixed Sof: C201(0.5) H201(0.5) C189(0.5) H189(0.5) C238(0.5) H238(0.5)
 C124(0.5) H124(0.5) C119(0.5) C109(0.5) H109(0.5) C95(0.5) H95A(0.5) H95B(0.5)
 H95C(0.5) C260(0.5) H260(0.5) C97(0.5) H97(0.5) C150(0.5) H150(0.5) C96(0.5)
 H96(0.5) C143(0.5) C209(0.5) H209(0.5) C211(0.5) H21A(0.5) H21B(0.5) H21C(0.5)
 C98(0.5) H98(0.5) C140(0.5) H140(0.5) C131(0.5) C100(0.5) H100(0.5) C99(0.5)
 H99(0.5) C170(0.5) H170(0.5) C101(0.5) H10Y(0.5) HD(0.5) HE(0.5)
5.a Riding coordinates:
 C39(H39A,H39B,H39C), C89A(H89D,H89E,H89F)
5.b Aromatic/amide H refined with riding coordinates:
 C01W(H01W), C01X(H01X), C01Z(H01Z), C020(H020), C021(H021), C023(H023),
 C027(H027), C029(H029), C02A(H02A), C02B(H02B), C02E(H02E), C02F(H02F),
 C02G(H02G), C02H(H02H), C02J(H02J), C02K(H02K), C02L(H02L), C02M(H02M),
 C02N(H02N), C02S(H02S), C02T(H02T), C02U(H02U), C02V(H02V), C02W(H02W),
 C02X(H02X), C02Z(H02Z), C032(H032), C033(H033), C036(H036), C037(H037),
 C038(H038), C039(H039), C03A(H03A), C03D(H03D), C03H(H03H), C03K(H03K),
 C03N(H03N), C03P(H03P), C03R(H03R), C03S(H03S), C03T(H03T), C03U(H03U),
 C03X(H03X), C03Z(H03Z), C041(H041), C043(H043), C047(H047), C048(H048),
 C04A(H04D), C04B(H04E), C04C(H04F), C04D(H04G), C04E(H04H), C04J(H04O),
 C04K(H04P), C04L(H04Q), C04M(H04R), C04N(H04S), C04P(H04T), C04S(H04U),
 C04T(H04V), C04U(H04W), C04V(H04X), C04W(H04Y), C04X(H04Z), C04Z(H04),
 C053(H053), C054(H054), C056(H056), C058(H058), C05A(H05G), C05B(H05H),
 C05C(H05I), C05E(H05M), C05F(H05N), C05H(H05Y), C05I(H05O), C05N(H05P),
 C05Q(H05Q), C05R(H05R), C05S(H05S), C05W(H05W), C05X(H05X), C060(H060),
 C063(H063), C065(H065), C069(H069), C06B(H3), C06C(H06C), C06D(H06D),
 C06F(H06F), C06G(H4), C06L(H06L), C06Q(H06T), C06R(H06U), C06V(H06Z),
 C06X(H06), C070(H070), C2(H2), C16(H16), C18(H18), C20(H20), C22(H22),
 C29(H29), C31(H31), C32(H32), C41(H41), C15(H15), C93(H93), C21(H21), C27(H27),
  C24(H24), C60(H60), C26(H26), C56(H56), C52(H52), C36(H36), C53(H53),
 C61(H61), C146(H146), C66(H66), C57(H57), C94(H94), C182(H182), C82(H82),
 C04O(H1), C02R(H02R), C68(H68), C71(H71), C74(H74), C85(H85), C87(H87),
 C259(H259), C81(H81), C76(H76), C201(H201), C189(H189), C238(H238), C124(H124),
  C109(H109), C260(H260), C97(H97), C150(H150), C96(H96), C209(H209), C98(H98),
 C140(H140), C100(H100), C99(H99), C170(H170)
5.c Fitted hexagon refined as free rotating group:
 C146(C46,C66,C57,C94,C182), C69(C82,C04O,C02D,C02R,C68), C85(C87,C259,C81,C77,
 C76), C201(C189,C238,C124,C119,C109), C260(C97,C150,C96,C143,C209), C98(C140,
 C131,C100,C99,C170)
5.d Idealised Me refined as rotating group:
 C02Y(H02C,H02D,H02I), C03I(H03B,H03C,H03E), C042(H04A,H04B,H04C), C04F(H04I,
 H04J,H04K), C04H(H04L,H04M,H04N), C055(H05A,H05B,H05C), C059(H05D,H05E,H05F),
 C05D(H05J,H05K,H05L), C05U(H05T,H05U,H05V), C06H(H06A,H06B,H06E), C06K(H06G,
 H06H,H06I), C06N(H06J,H06K,H06M), C06O(H06N,H06O,H06P), C06P(H06Q,H06R,H06S),
 C06S(H06V,H06W,H06X), C06T(H5,H,HA), C06U(H06Y,HB,HC), C78(H78A,H78B,H78C),
 C127(H12A,H12B,H12C), C159(H15A,H15B,H15C), C172(H17A,H17B,H17C), C19(H19A,
 H19B,H19C), C35(H35A,H35B,H35C), C40(H40A,H40B,H40C), C47(H47A,H47B,H47C),
 C50(H50A,H50B,H50C), C54(H54A,H54B,H54C), C59(H59A,H59B,H59C), C75(H75A,H75B,
 H75C), C80(H80A,H80B,H80C), C91(H91A,H91B,H91C), C102(H10A,H10B,H10C),
 C105(H10D,H10E,H10F), C107(H10G,H10H,H10I), C7(H7A,H7B,H7C), C8(H8A,H8B,H8C),
 C10(H10J,H10K,H10L), C4(H4A,H4B,H4C), C63(H63A,H63B,H63C), C5(H5A,H5B,H5C),
 C142(H14A,H14B,H14C), C247(H24A,H24B,H24C), C25(H25A,H25B,H25C), C14(H14D,H14E,
 H14F), C23(H23A,H23B,H23C), C13(H13A,H13B,H13C), C11(H11A,H11B,H11C), C86(H86A,
 H86B,H86C), C92(H92A,H92B,H92C), C45(H45A,H45B,H45C), C44(H44A,H44B,H44C),
 C34(H34A,H34B,H34C), C42(H42A,H42B,H42C), C33(H33A,H33B,H33C), C51(H51A,H51B,
 H51C), C48(H48A,H48B,H48C), C62(H62A,H62B,H62C), C186(H18A,H18B,H18C),
 C70(H70A,H70B,H70C), C65(H65A,H65B,H65C), C67(H67A,H67B,H67C), C79(H79A,H79B,
 H79C), C104(H10M,H10N,H10O), C112(H11D,H11E,H11F), C224(H22A,H22B,H22C),
 C235(H23D,H23E,H23F), C72(H72A,H72B,H72C), C73(H73A,H73B,H73C), C169(H16A,H16B,
 H16C), C310(H31A,H31B,H31C), C84(H84A,H84B,H84C), C88(H88A,H88B,H88C),
 C89(H89A,H89B,H89C), C242(H24D,H24E,H24F), C95(H95A,H95B,H95C), C211(H21A,H21B,
 H21C), C101(H10Y,HD,HE), C103(H10P,H10Q,H10R), C1A(H1AA,H1AB,H1AC), C1B(H1BA,
 H1BB,H1BC), C73A(H73D,H73E,H73F), C106(H10S,H10T,H10U), C1C(H1CA,H1CB,H1CC),
 C108(H10V,H10W,H10X), C88A(H88D,H88E,H88F)
;
_smtbx_masks_void_probe_radius 1.2
_smtbx_masks_void_truncation_radius 1.2
_olex2_submission_special_instructions 'No special instructions were received'
_oxdiff_exptl_absorpt_empirical_details
;
Empirical correction (ABSPACK) includes:
- Absorption correction using spherical harmonics
- Frame scaling
;

loop_
_space_group_symop_operation_xyz
'x, y, z'
'-x, -y, -z'

loop_
_atom_site_label
_atom_site_type_symbol
_atom_site_fract_x
_atom_site_fract_y
_atom_site_fract_z
_atom_site_U_iso_or_equiv
_atom_site_adp_type
_atom_site_occupancy
_atom_site_site_symmetry_order
_atom_site_calc_flag
_atom_site_refinement_flags_posn
_atom_site_refinement_flags_adp
_atom_site_refinement_flags_occupancy
_atom_site_disorder_assembly
_atom_site_disorder_group
Au01 Au 0.28937(3) 0.47239(3) 0.73841(2) 0.03594(14) Uani 1 1 d . . . . .
Au02 Au 0.41260(3) 0.43266(3) 0.70230(2) 0.03680(14) Uani 1 1 d . . . . .
Au03 Au 0.42081(3) 0.50548(3) 0.75253(2) 0.03652(14) Uani 1 1 d . . . . .
Au04 Au 0.27685(4) 0.42702(3) 0.80642(2) 0.03872(14) Uani 1 1 d . . . . .
Au05 Au 0.30135(4) 0.54233(3) 0.78866(2) 0.03768(14) Uani 1 1 d . . . . .
Au06 Au 0.29899(4) 0.52151(3) 0.67132(2) 0.03845(14) Uani 1 1 d . . . . .
Au07 Au 0.41070(3) 0.37797(3) 0.77293(2) 0.03677(14) Uani 1 1 d . . . . .
Au08 Au 0.41997(4) 0.44685(3) 0.81923(2) 0.03847(14) Uani 1 1 d . . . . .
Au09 Au 0.41430(4) 0.58117(3) 0.80710(2) 0.03903(14) Uani 1 1 d . . . . .
Au0A Au 0.29195(4) 0.40062(3) 0.69122(2) 0.03868(14) Uani 1 1 d . . . . .
Au0B Au 0.54046(4) 0.45986(3) 0.71149(2) 0.03985(15) Uani 1 1 d . . . . .
Au0C Au 0.28761(4) 0.34058(3) 0.76346(2) 0.03920(14) Uani 1 1 d . . . . .
Au0D Au 0.17792(4) 0.52246(3) 0.77220(2) 0.03925(14) Uani 1 1 d . . . . .
Au0E Au 0.40076(4) 0.29742(3) 0.73094(2) 0.04045(15) Uani 1 1 d . . . . .
Au0F Au 0.42281(4) 0.56624(3) 0.68761(2) 0.03878(14) Uani 1 1 d . . . . .
Au0G Au 0.42179(4) 0.62727(3) 0.73792(2) 0.03942(15) Uani 1 1 d . . . . .
Au0H Au 0.17973(4) 0.58334(3) 0.70391(2) 0.04040(15) Uani 1 1 d . . . . .
Au0I Au 0.41600(4) 0.49892(3) 0.62422(2) 0.04248(15) Uani 1 1 d . . . . .
Au0J Au 0.29931(4) 0.60562(3) 0.71987(2) 0.03946(15) Uani 1 1 d . . . . .
Au0K Au 0.53156(4) 0.33982(3) 0.73038(2) 0.04139(15) Uani 1 1 d . . . . .
Au0L Au 0.13599(4) 0.44580(3) 0.72785(2) 0.04169(15) Uani 1 1 d . . . . .
Au0M Au 0.55457(4) 0.54271(3) 0.76841(2) 0.04209(15) Uani 1 1 d . . . . .
Au0N Au 0.52200(4) 0.39590(3) 0.66475(2) 0.04127(15) Uani 1 1 d . . . . .
Au0O Au 0.40352(4) 0.25936(3) 0.79751(2) 0.04148(15) Uani 1 1 d . . . . .
Au0P Au 0.29817(4) 0.66297(3) 0.78097(2) 0.04042(15) Uani 1 1 d . . . . .
Au0Q Au 0.53306(4) 0.40969(3) 0.78357(2) 0.04014(15) Uani 1 1 d . . . . .
Au0R Au 0.31773(4) 0.67214(3) 0.85028(2) 0.04480(16) Uani 1 1 d . . . . .
Au0S Au 0.41973(4) 0.71491(3) 0.79194(2) 0.04285(16) Uani 1 1 d . . . . .
Au0T Au 0.40401(4) 0.31740(3) 0.85118(2) 0.04339(16) Uani 1 1 d . . . . .
Au0U Au 0.40765(4) 0.34461(3) 0.65212(2) 0.04314(16) Uani 1 1 d . . . . .
Au0V Au 0.19299(4) 0.70110(3) 0.69126(2) 0.04355(16) Uani 1 1 d . . . . .
Au0W Au 0.30577(4) 0.54003(3) 0.86067(2) 0.04496(16) Uani 1 1 d . . . . .
Au0X Au 0.55084(4) 0.27400(3) 0.80700(2) 0.04458(16) Uani 1 1 d . . . . .
Au0Y Au 0.13463(4) 0.66093(3) 0.76828(2) 0.04504(16) Uani 1 1 d . . . . .
Au0Z Au 0.33414(5) 0.16017(4) 0.78879(2) 0.05042(18) Uani 1 1 d . . . . .
Au10 Au 0.23992(4) 0.25478(4) 0.71554(2) 0.04926(18) Uani 1 1 d . . . . .
Au11 Au 0.30241(4) 0.66889(4) 0.64398(2) 0.05045(18) Uani 1 1 d . . . . .
Au12 Au 0.26921(4) 0.79886(3) 0.67673(2) 0.04870(17) Uani 1 1 d . . . . .
Au13 Au 0.69805(4) 0.35506(4) 0.74658(2) 0.05319(19) Uani 1 1 d . . . . .
Au14 Au 0.67419(4) 0.35143(4) 0.66255(2) 0.0553(2) Uani 1 1 d . . . . .
S015 S 0.5362(2) 0.54279(19) 0.82354(11) 0.0422(8) Uani 1 1 d . . . . .
S016 S 0.3624(2) 0.4277(2) 0.60984(11) 0.0455(9) Uani 1 1 d . . . . .
S017 S 0.1660(2) 0.3475(2) 0.76086(10) 0.0424(8) Uani 1 1 d . . . . .
S018 S 0.0651(2) 0.5894(2) 0.77235(11) 0.0433(9) Uani 1 1 d . . . . .
S019 S 0.4608(2) 0.25456(19) 0.68930(11) 0.0448(9) Uani 1 1 d . . . . .
S01A S 0.2200(2) 0.6315(2) 0.85299(11) 0.0463(9) Uani 1 1 d . . . . .
S01B S 0.2827(2) 0.33805(19) 0.84888(10) 0.0408(8) Uani 1 1 d . . . . .
S01C S 0.4192(2) 0.70495(19) 0.84860(11) 0.0436(9) Uani 1 1 d . . . . .
S01D S 0.3902(2) 0.4490(2) 0.87540(10) 0.0447(9) Uani 1 1 d . . . . .
S01E S 0.5250(2) 0.2937(2) 0.85857(11) 0.0472(9) Uani 1 1 d . . . . .
S01F S 0.0844(2) 0.5422(2) 0.69634(11) 0.0432(9) Uani 1 1 d . . . . .
S01G S 0.6561(2) 0.3962(2) 0.79038(12) 0.0475(9) Uani 1 1 d . . . . .
S01H S 0.1948(2) 0.73873(19) 0.76246(11) 0.0446(9) Uani 1 1 d . . . . .
S01I S 0.4500(2) 0.5860(2) 0.63029(10) 0.0433(9) Uani 1 1 d . . . . .
S01J S 0.2378(3) 0.6067(2) 0.62875(11) 0.0480(10) Uani 1 1 d . . . . .
S01K S 0.2116(2) 0.34674(19) 0.67713(11) 0.0445(9) Uani 1 1 d . . . . .
P01L P 0.1003(3) 0.7818(2) 0.66861(12) 0.0464(10) Uani 1 1 d . . . . .
S01M S 0.6032(2) 0.2439(2) 0.76124(12) 0.0470(9) Uani 1 1 d . . . . .
S01N S 0.5916(3) 0.3723(2) 0.61957(12) 0.0513(10) Uani 1 1 d . . . . .
S01O S 0.5900(2) 0.5434(2) 0.71504(11) 0.0443(9) Uani 1 1 d . . . . .
S01P S 0.4238(2) 0.73278(18) 0.73524(10) 0.0424(8) Uani 1 1 d . . . . .
S01Q S 0.4151(2) 0.1572(2) 0.82996(11) 0.0472(9) Uani 1 1 d . . . . .
S01R S 0.2506(3) 0.1596(2) 0.75044(12) 0.0506(10) Uani 1 1 d . . . . .
P01S P 0.1926(3) 0.8796(2) 0.68999(13) 0.0508(11) Uani 1 1 d . . . . .
S01T S 0.7591(3) 0.3175(2) 0.70445(14) 0.0585(12) Uani 1 1 d . . . . .
S01U S 0.3638(3) 0.7381(2) 0.65525(13) 0.0556(11) Uani 1 1 d . . . . .
C01W C 0.3933(11) 0.3523(9) 0.5660(5) 0.054(4) Uani 1 1 d . U . . .
H01W H 0.369628 0.326470 0.580451 0.064 Uiso 1 1 calc R U . . .
C01X C -0.0656(11) 0.5712(10) 0.8464(5) 0.056(5) Uani 1 1 d . U . . .
H01X H -0.113725 0.571849 0.847607 0.067 Uiso 1 1 calc R U . . .
C01Y C 0.6893(10) 0.3390(9) 0.8277(5) 0.052(4) Uani 1 1 d . U . . .
C01Z C 0.0960(11) 0.7916(9) 0.8016(5) 0.053(4) Uani 1 1 d . U . . .
H01Z H 0.065577 0.771574 0.792980 0.063 Uiso 1 1 calc R U . . .
C020 C 0.0749(10) 0.5700(8) 0.8410(4) 0.046(4) Uani 1 1 d . U . . .
H020 H 0.122312 0.571685 0.839164 0.055 Uiso 1 1 calc R U . . .
C021 C 0.5876(10) 0.5304(9) 0.6184(5) 0.050(4) Uani 1 1 d . U . . .
H021 H 0.571793 0.495716 0.615215 0.060 Uiso 1 1 calc R U . . .
C022 C 0.0333(10) 0.5762(8) 0.8140(4) 0.044(4) Uani 1 1 d . U . . .
C023 C 0.5936(10) 0.6485(9) 0.8065(5) 0.049(4) Uani 1 1 d . U . . .
H023 H 0.583450 0.650436 0.783820 0.059 Uiso 1 1 calc R U . . .
C024 C 0.6051(15) 0.1733(12) 0.6078(7) 0.075(3) Uani 1 1 d . U . . .
C025 C 0.4021(10) 0.4044(9) 0.5740(5) 0.050(4) Uani 1 1 d . U . . .
C026 C 0.5739(10) 0.6034(8) 0.8312(4) 0.045(4) Uani 1 1 d . U . . .
C027 C -0.0374(10) 0.5773(8) 0.8161(5) 0.048(4) Uani 1 1 d . U . . .
H027 H -0.065595 0.582176 0.796746 0.057 Uiso 1 1 calc R U . . .
C028 C 0.5907(14) 0.2954(12) 0.6166(6) 0.070(3) Uani 1 1 d . U . . .
C029 C 0.6087(14) 0.2463(11) 0.6429(7) 0.071(3) Uani 1 1 d . U . . .
H029 H 0.618402 0.252499 0.664132 0.085 Uiso 1 1 calc R U . . .
C02A C 0.7216(10) 0.4786(8) 0.7019(5) 0.051(4) Uani 1 1 d . U . . .
H02A H 0.698991 0.464746 0.685853 0.061 Uiso 1 1 calc R U . . .
C02B C 0.4178(11) 0.3358(9) 0.5373(5) 0.050(4) Uani 1 1 d . U . . .
H02B H 0.410890 0.298836 0.532313 0.059 Uiso 1 1 calc R U . . .
C02C C 0.2550(10) 0.5937(8) 0.5887(4) 0.045(4) Uani 1 1 d . U . . .
C02E C 0.0551(12) 0.3998(10) 0.8376(5) 0.059(5) Uani 1 1 d . U . . .
H02E H 0.031876 0.437037 0.843592 0.071 Uiso 1 1 calc R U . . .
C02F C 0.6127(14) 0.1863(12) 0.6383(7) 0.073(3) Uani 1 1 d . U . . .
H02F H 0.621084 0.152988 0.657171 0.088 Uiso 1 1 calc R U . . .
C02G C 0.0716(13) 0.8312(10) 0.8215(6) 0.062(5) Uani 1 1 d . U . . .
H02G H 0.024459 0.836909 0.827357 0.075 Uiso 1 1 calc R U . . .
C02H C 0.7909(11) 0.4602(9) 0.7066(5) 0.053(4) Uani 1 1 d . U . . .
H02H H 0.815855 0.432806 0.693959 0.064 Uiso 1 1 calc R U . . .
C02I C 0.6444(12) 0.6880(9) 0.8474(6) 0.059(5) Uani 1 1 d . U . . .
C02J C 0.0947(10) 0.4028(9) 0.8096(5) 0.049(4) Uani 1 1 d . U . . .
H02J H 0.099531 0.441869 0.797410 0.059 Uiso 1 1 calc R U . . .
C02K C 0.5905(10) 0.6029(8) 0.8644(5) 0.048(4) Uani 1 1 d . U . . .
H02K H 0.578522 0.573311 0.881921 0.057 Uiso 1 1 calc R U . . .
C02L C 0.6540(11) 0.5309(10) 0.6141(5) 0.057(5) Uani 1 1 d . U . . .
H02L H 0.683802 0.498327 0.606266 0.068 Uiso 1 1 calc R U . . .
C02M C 0.5760(14) 0.2856(12) 0.5862(6) 0.071(3) Uani 1 1 d . U . . .
H02M H 0.559742 0.320036 0.568260 0.085 Uiso 1 1 calc R U . . .
C02N C 0.2081(12) 0.3748(10) 0.6108(6) 0.063(5) Uani 1 1 d . U . . .
H02N H 0.195378 0.416323 0.613419 0.075 Uiso 1 1 calc R U . . .
C02O C 0.4612(13) 0.4629(11) 0.8976(6) 0.066(3) Uani 1 1 d . U . . .
C02P C 0.5697(14) 0.4734(12) 0.9385(7) 0.071(3) Uani 1 1 d . U . . .
C02Q C 0.1863(13) 0.6388(11) 0.8924(6) 0.062(3) Uani 1 1 d . U . . .
C02S C -0.0418(12) 0.6777(10) 0.6901(6) 0.061(5) Uani 1 1 d . U . . .
H02S H -0.049005 0.646744 0.708274 0.074 Uiso 1 1 calc R U . . .
C02T C 0.4530(12) 0.8165(9) 0.8429(5) 0.055(5) Uani 1 1 d . U . . .
H02T H 0.490124 0.799778 0.830432 0.066 Uiso 1 1 calc R U . . .
C02U C 0.3993(13) 0.1481(10) 0.6345(6) 0.063(5) Uani 1 1 d . U . . .
H02U H 0.401650 0.145345 0.611994 0.075 Uiso 1 1 calc R U . . .
C02V C 0.2399(14) 0.2565(11) 0.6016(6) 0.068(6) Uani 1 1 d . U . . .
H02V H 0.248309 0.214612 0.599781 0.082 Uiso 1 1 calc R U . . .
C02W C 0.5830(11) 0.1658(9) 0.8783(5) 0.051(4) Uani 1 1 d . U . . .
H02W H 0.596858 0.167043 0.856281 0.061 Uiso 1 1 calc R U . . .
C02X C 0.4248(13) 0.1917(11) 0.6449(6) 0.066(6) Uani 1 1 d . U . . .
H02X H 0.446196 0.217954 0.629430 0.079 Uiso 1 1 calc R U . . .
C02Y C -0.0703(13) 0.3793(13) 0.8758(7) 0.078(7) Uani 1 1 d . U . . .
H02C H -0.071958 0.423610 0.870207 0.116 Uiso 1 1 calc R U . . .
H02D H -0.101048 0.370703 0.893836 0.116 Uiso 1 1 calc R U . . .
H02I H -0.085603 0.366940 0.856342 0.116 Uiso 1 1 calc R U . . .
C02Z C 0.2089(13) 0.3616(12) 0.5786(6) 0.068(6) Uani 1 1 d . U . . .
H02Z H 0.199330 0.394894 0.559699 0.081 Uiso 1 1 calc R U . . .
C030 C 0.1275(10) 0.3488(8) 0.7993(4) 0.044(4) Uani 1 1 d . U . . .
C031 C 0.0253(9) 0.7493(8) 0.6637(5) 0.043(4) Uani 1 1 d . U . . .
C032 C 0.6262(12) 0.6882(10) 0.8148(6) 0.061(5) Uani 1 1 d . U . . .
H032 H 0.637792 0.718498 0.797532 0.073 Uiso 1 1 calc R U . . .
C033 C 0.2057(12) 0.8102(9) 0.8061(5) 0.056(5) Uani 1 1 d . U . . .
H033 H 0.253190 0.803048 0.800689 0.067 Uiso 1 1 calc R U . . .
C034 C 0.3957(10) 0.8990(8) 0.8690(5) 0.048(4) Uani 1 1 d . U . . .
C035 C 0.2249(10) 0.3294(8) 0.6364(5) 0.048(4) Uani 1 1 d . U . . .
C036 C 0.5843(14) 0.2267(12) 0.5812(7) 0.073(3) Uani 1 1 d . U . . .
H036 H 0.576125 0.221279 0.559571 0.088 Uiso 1 1 calc R U . . .
C037 C 0.3958(11) 0.1584(9) 0.6995(5) 0.053(4) Uani 1 1 d . U . . .
H037 H 0.397110 0.160068 0.722137 0.063 Uiso 1 1 calc R U . . .
C038 C 0.4411(10) 0.4402(9) 0.5544(4) 0.047(4) Uani 1 1 d . U . . .
H038 H 0.451181 0.474904 0.560747 0.057 Uiso 1 1 calc R U . . .
C039 C 0.7148(12) 0.2767(10) 0.8287(6) 0.062(5) Uani 1 1 d . U . . .
H039 H 0.712961 0.262176 0.809011 0.075 Uiso 1 1 calc R U . . .
C03A C 0.6000(11) 0.1118(9) 0.9022(5) 0.054(4) Uani 1 1 d . U . . .
H03A H 0.628166 0.076086 0.896340 0.065 Uiso 1 1 calc R U . . .
C03B C 0.4532(11) 0.3733(10) 0.5153(5) 0.055(5) Uani 1 1 d . U . . .
C03C C 0.5779(12) 0.1063(9) 0.9351(5) 0.054(4) Uani 1 1 d . U . . .
C03D C 0.1301(12) 0.6909(11) 0.8929(6) 0.063(3) Uani 1 1 d . U . . .
H03D H 0.113414 0.720334 0.872914 0.075 Uiso 1 1 calc R U . . .
C03E C 0.0678(11) 0.8388(9) 0.6951(5) 0.053(4) Uani 1 1 d . U . . .
C03F C 0.2641(9) 0.3574(7) 0.8874(4) 0.041(3) Uani 1 1 d . U . . .
C03G C 0.6809(11) 0.5185(10) 0.7206(5) 0.054(4) Uani 1 1 d . U . . .
C03H C -0.0190(11) 0.7659(9) 0.6354(5) 0.054(4) Uani 1 1 d . U . . .
H03H H -0.012155 0.795706 0.616573 0.065 Uiso 1 1 calc R U . . .
C03I C 0.0618(15) 0.5062(14) 0.5362(7) 0.084(5) Uani 1 1 d . U . . .
H03B H 0.050594 0.469574 0.550259 0.126 Uiso 1 1 calc R U . . .
H03C H 0.112286 0.501745 0.537404 0.126 Uiso 1 1 calc R U . . .
H03E H 0.045921 0.510210 0.513318 0.126 Uiso 1 1 calc R U . . .
C03K C 0.4657(12) 0.4234(9) 0.5243(6) 0.059(5) Uani 1 1 d . U . . .
H03K H 0.491497 0.448053 0.510366 0.071 Uiso 1 1 calc R U . . .
C03L C 0.1641(11) 0.7808(9) 0.7941(5) 0.052(4) Uani 1 1 d . U . . .
C03M C 0.1143(11) 0.8645(9) 0.8337(5) 0.055(4) Uani 1 1 d . U . . .
C03N C 0.2126(11) 0.4067(9) 0.8907(5) 0.055(4) Uani 1 1 d . U . . .
H03N H 0.188629 0.434846 0.871606 0.065 Uiso 1 1 calc R U . . .
C03O C 0.5777(10) 0.1745(8) 0.7576(5) 0.049(4) Uani 1 1 d . U . . .
C03P C 0.5420(10) 0.0828(9) 0.7826(5) 0.050(4) Uani 1 1 d . U . . .
H03P H 0.525890 0.058886 0.801426 0.060 Uiso 1 1 calc R U . . .
C03Q C 0.4208(10) 0.1993(9) 0.6770(5) 0.047(4) Uani 1 1 d . U . . .
C03R C 0.7191(11) 0.5384(9) 0.7423(5) 0.053(4) Uani 1 1 d . U . . .
H03R H 0.694452 0.566235 0.754827 0.063 Uiso 1 1 calc R U . . .
C03S C 0.1948(12) 0.4160(10) 0.9226(5) 0.059(5) Uani 1 1 d . U . . .
H03S H 0.158693 0.450725 0.924478 0.071 Uiso 1 1 calc R U . . .
C03T C 0.6375(10) 0.6277(10) 0.6299(5) 0.052(4) Uani 1 1 d . U . . .
H03T H 0.653935 0.661837 0.633464 0.063 Uiso 1 1 calc R U . . .
C03U C 0.5650(13) 0.6262(11) 0.6338(6) 0.063(5) Uani 1 1 d . U . . .
H03U H 0.534158 0.659086 0.640963 0.075 Uiso 1 1 calc R U . . .
C03V C 0.5403(12) 0.5793(10) 0.6274(5) 0.060(5) Uani 1 1 d . U . . .
C03W C 0.2236(12) 0.3004(11) 0.5743(6) 0.062(5) Uani 1 1 d . U . . .
C03X C -0.0857(14) 0.6956(12) 0.6629(7) 0.071(6) Uani 1 1 d . U . . .
H03X H -0.125441 0.678960 0.662632 0.085 Uiso 1 1 calc R U . . .
C03Y C 0.0488(12) 0.3430(10) 0.8570(5) 0.057(5) Uani 1 1 d . U . . .
C03Z C 0.0856(11) 0.2891(10) 0.8477(5) 0.054(4) Uani 1 1 d . U . . .
H03Z H 0.085038 0.249840 0.861184 0.064 Uiso 1 1 calc R U . . .
C040 C 0.4038(10) 0.7818(8) 0.8536(5) 0.045(4) Uani 1 1 d . U . . .
C041 C -0.0013(11) 0.8404(9) 0.7056(5) 0.055(5) Uani 1 1 d . U . . .
H041 H -0.029670 0.817890 0.697525 0.066 Uiso 1 1 calc R U . . .
C042 C -0.0828(15) 0.6312(12) 0.9117(7) 0.078(7) Uani 1 1 d . U . . .
H04A H -0.128639 0.650800 0.900380 0.117 Uiso 1 1 calc R U . . .
H04B H -0.048436 0.653100 0.901440 0.117 Uiso 1 1 calc R U . . .
H04C H -0.085172 0.632818 0.935067 0.117 Uiso 1 1 calc R U . . .
C043 C 0.5263(13) 0.4272(11) 0.8977(6) 0.068(3) Uani 1 1 d . U . . .
H043 H 0.536858 0.400132 0.882894 0.081 Uiso 1 1 calc R U . . .
C044 C 0.2067(10) 0.3864(9) 0.9852(5) 0.070(6) Uani 1 1 d D U . . .
C045 C 0.1052(10) 0.8263(9) 0.6280(5) 0.048(4) Uani 1 1 d . U . . .
C046 C 0.2283(13) 0.3761(11) 0.9512(5) 0.062(5) Uani 1 1 d . U . . .
C047 C 0.3525(12) 0.8074(10) 0.8720(5) 0.058(5) Uani 1 1 d . U . . .
H047 H 0.318645 0.785212 0.880139 0.069 Uiso 1 1 calc R U . . .
C048 C 0.3483(11) 0.8640(9) 0.8791(5) 0.055(5) Uani 1 1 d . U . . .
H048 H 0.310819 0.879993 0.891617 0.066 Uiso 1 1 calc R U . . .
C049 C 0.0051(13) 0.3424(11) 0.8867(6) 0.063(5) Uani 1 1 d . U . . .
C04A C 0.5422(11) 0.1623(8) 0.9429(5) 0.050(4) Uani 1 1 d . U . . .
H04D H 0.530388 0.162370 0.965065 0.060 Uiso 1 1 calc R U . . .
C04B C 0.4512(14) 0.5104(11) 0.9158(6) 0.068(3) Uani 1 1 d . U . . .
H04E H 0.408091 0.540386 0.913839 0.081 Uiso 1 1 calc R U . . .
C04C C 0.5242(12) 0.2155(10) 0.9199(5) 0.056(5) Uani 1 1 d . U . . .
H04F H 0.497015 0.251681 0.925639 0.067 Uiso 1 1 calc R U . . .
C04D C 0.1805(12) 0.8520(9) 0.8266(5) 0.058(5) Uani 1 1 d . U . . .
H04G H 0.211606 0.871293 0.835379 0.070 Uiso 1 1 calc R U . . .
C04E C 0.6890(14) 0.3577(12) 0.8557(6) 0.069(6) Uani 1 1 d . U . . .
H04H H 0.671578 0.400242 0.855611 0.083 Uiso 1 1 calc R U . . .
C04F C 0.9458(14) 0.4564(14) 0.7011(7) 0.083(7) Uani 1 1 d . U . . .
H04I H 0.990347 0.467421 0.703001 0.125 Uiso 1 1 calc R U . . .
H04J H 0.915865 0.487178 0.683519 0.125 Uiso 1 1 calc R U . . .
H04K H 0.954086 0.415533 0.695743 0.125 Uiso 1 1 calc R U . . .
C04G C 0.6297(14) 0.4698(12) 0.9625(7) 0.076(3) Uani 1 1 d D U . . .
C04H C -0.1250(15) 0.5379(14) 0.9106(7) 0.083(7) Uani 1 1 d . U . . .
H04L H -0.149773 0.546119 0.930220 0.124 Uiso 1 1 calc R U . . .
H04M H -0.111598 0.493143 0.912024 0.124 Uiso 1 1 calc R U . . .
H04N H -0.155465 0.558118 0.890736 0.124 Uiso 1 1 calc R U . . .
C04I C 0.5453(10) 0.2178(9) 0.8875(5) 0.048(4) Uani 1 1 d . U . . .
C04J C 0.2303(12) 0.5478(10) 0.5785(5) 0.058(5) Uani 1 1 d . U . . .
H04O H 0.205843 0.523627 0.593552 0.069 Uiso 1 1 calc R U . . .
C04K C 0.4018(10) 0.1420(8) 0.8957(5) 0.048(4) Uani 1 1 d . U . . .
H04P H 0.451255 0.131352 0.897395 0.058 Uiso 1 1 calc R U . . .
C04L C 0.2058(13) 0.5968(11) 0.9215(6) 0.064(3) Uani 1 1 d . U . . .
H04Q H 0.241363 0.560421 0.922016 0.077 Uiso 1 1 calc R U . . .
C04M C 0.0133(11) 0.7047(9) 0.6915(5) 0.056(5) Uani 1 1 d . U . . .
H04R H 0.043128 0.693618 0.710937 0.067 Uiso 1 1 calc R U . . .
C04N C 0.4500(11) 0.8723(9) 0.8495(5) 0.054(5) Uani 1 1 d . U . . .
H04S H 0.483901 0.894331 0.841205 0.065 Uiso 1 1 calc R U . . .
C04P C 0.0852(13) 0.9040(10) 0.7313(6) 0.063(5) Uani 1 1 d . U . . .
H04T H 0.114336 0.924713 0.740409 0.076 Uiso 1 1 calc R U . . .
C04Q C 0.2354(11) 0.9112(9) 0.7193(5) 0.056(5) Uani 1 1 d . U . . .
C04R C -0.0273(12) 0.5642(10) 0.8751(5) 0.055(5) Uani 1 1 d . U . . .
C04S C 0.0176(11) 0.9053(9) 0.7416(5) 0.057(5) Uani 1 1 d . U . . .
H04U H 0.000494 0.926887 0.758305 0.069 Uiso 1 1 calc R U . . .
C04T C 0.5327(12) 0.7917(9) 0.7371(5) 0.057(5) Uani 1 1 d . U . . .
H04V H 0.502324 0.819152 0.748074 0.069 Uiso 1 1 calc R U . . .
C04U C -0.0736(16) 0.7367(14) 0.6360(8) 0.086(8) Uani 1 1 d . U . . .
H04W H -0.103620 0.746077 0.616746 0.104 Uiso 1 1 calc R U . . .
C04V C 0.1058(11) 0.2075(10) 0.7583(6) 0.058(5) Uani 1 1 d . U . . .
H04X H 0.104018 0.235311 0.737538 0.070 Uiso 1 1 calc R U . . .
C04W C 0.2852(14) 0.3284(11) 0.9465(6) 0.069(6) Uani 1 1 d . U . . .
H04Y H 0.314775 0.304407 0.964989 0.083 Uiso 1 1 calc R U . . .
C04X C 0.6233(13) 0.6446(11) 0.8708(6) 0.066(6) Uani 1 1 d . U . . .
H04Z H 0.632574 0.643975 0.893373 0.079 Uiso 1 1 calc R U . . .
C04Y C 0.8280(12) 0.4790(10) 0.7289(6) 0.059(5) Uani 1 1 d . U . . .
C04Z C 0.5520(11) 0.7076(9) 0.7086(5) 0.050(4) Uani 1 1 d . U . . .
H04 H 0.535458 0.677720 0.700190 0.060 Uiso 1 1 calc R U . . .
C050 C 0.6916(12) 0.7305(10) 0.8542(6) 0.061(5) Uani 1 1 d . U . . .
C051 C 0.1084(11) 0.8700(9) 0.7065(5) 0.055(4) Uani 1 1 d . U . . .
C052 C 0.1709(10) 0.1649(8) 0.7732(5) 0.049(4) Uani 1 1 d . U . . .
C053 C 0.1747(12) 0.1276(9) 0.8036(5) 0.058(5) Uani 1 1 d . U . . .
H053 H 0.217444 0.101162 0.813543 0.069 Uiso 1 1 calc R U . . .
C054 C 0.5898(10) 0.1534(8) 0.7293(5) 0.048(4) Uani 1 1 d . U . . .
H054 H 0.606476 0.177844 0.710919 0.058 Uiso 1 1 calc R U . . .
C055 C 0.6815(14) 0.0236(13) 0.9623(7) 0.081(7) Uani 1 1 d . U . . .
H05A H 0.699316 0.018138 0.940841 0.122 Uiso 1 1 calc R U . . .
H05B H 0.695271 -0.015774 0.978596 0.122 Uiso 1 1 calc R U . . .
H05C H 0.700817 0.054722 0.969595 0.122 Uiso 1 1 calc R U . . .
C056 C 0.1746(13) 0.6064(11) 0.9503(6) 0.066(3) Uani 1 1 d . U . . .
H056 H 0.191101 0.577511 0.970466 0.079 Uiso 1 1 calc R U . . .
C057 C -0.0610(13) 0.5626(11) 0.9086(6) 0.063(5) Uani 1 1 d . U . . .
C058 C 0.0480(12) 0.2052(10) 0.7757(6) 0.062(5) Uani 1 1 d . U . . .
H058 H 0.004829 0.230731 0.765762 0.074 Uiso 1 1 calc R U . . .
C059 C -0.0070(16) 0.5294(14) 0.9373(6) 0.079(7) Uani 1 1 d . U . . .
H05D H 0.022130 0.557126 0.940666 0.119 Uiso 1 1 calc R U . . .
H05E H 0.022324 0.492068 0.931973 0.119 Uiso 1 1 calc R U . . .
H05F H -0.031069 0.518027 0.957542 0.119 Uiso 1 1 calc R U . . .
C05A C 0.3676(13) 0.1130(10) 0.6897(6) 0.064(5) Uani 1 1 d . U . . .
H05G H 0.347301 0.086600 0.705636 0.076 Uiso 1 1 calc R U . . .
C05B C 0.2934(10) 0.1797(9) 0.8634(5) 0.052(4) Uani 1 1 d . U . . .
H05H H 0.268809 0.193202 0.842490 0.063 Uiso 1 1 calc R U . . .
C05C C 0.6230(11) 0.7158(10) 0.7024(5) 0.056(5) Uani 1 1 d . U . . .
H05I H 0.653587 0.690921 0.690305 0.068 Uiso 1 1 calc R U . . .
C05D C 0.8080(18) 0.5193(15) 0.6118(9) 0.097(9) Uani 1 1 d . U . . .
H05J H 0.853582 0.515994 0.622251 0.146 Uiso 1 1 calc R U . . .
H05K H 0.813514 0.516790 0.588618 0.146 Uiso 1 1 calc R U . . .
H05L H 0.788403 0.485376 0.623429 0.146 Uiso 1 1 calc R U . . .
C05E C 0.5035(14) 0.5121(12) 0.9356(6) 0.069(3) Uani 1 1 d . U . . .
H05M H 0.494711 0.542233 0.948723 0.083 Uiso 1 1 calc R U . . .
C05F C 0.1070(14) 0.9901(11) 0.6522(7) 0.072(6) Uani 1 1 d . U . . .
H05N H 0.077461 0.989879 0.670358 0.087 Uiso 1 1 calc R U . . .
C05H C -0.1151(14) 0.8286(12) 0.8560(7) 0.072(6) Uani 1 1 d . U . . .
H05Y H -0.122986 0.847501 0.874416 0.086 Uiso 1 1 calc R U . . .
C05I C 0.0444(12) 0.5608(10) 0.8726(5) 0.058(5) Uani 1 1 d . U . . .
H05O H 0.073214 0.552216 0.892121 0.069 Uiso 1 1 calc R U . . .
C05J C 0.6811(11) 0.5792(10) 0.6209(5) 0.057(5) Uani 1 1 d . U . . .
C05K C 0.0819(13) 0.9124(11) 0.8551(6) 0.066(6) Uani 1 1 d . U . . .
C05L C 0.6440(11) 0.7611(10) 0.7150(5) 0.056(5) Uani 1 1 d . U . . .
C05M C 0.5356(13) -0.0024(10) 0.7516(6) 0.064(5) Uani 1 1 d . U . . .
C05N C 0.7848(16) 0.2035(14) 0.7470(8) 0.086(3) Uani 1 1 d . U . . .
H05P H 0.790969 0.223830 0.764057 0.103 Uiso 1 1 calc R U . . .
C05O C 0.2717(12) 0.5719(10) 0.5244(5) 0.060(5) Uani 1 1 d . U . . .
C05P C 0.3691(13) 0.1066(11) 0.6576(6) 0.065(5) Uani 1 1 d . U . . .
C05Q C 0.2988(15) 0.6174(12) 0.5333(6) 0.073(6) Uani 1 1 d . U . . .
H05Q H 0.323708 0.640718 0.518079 0.088 Uiso 1 1 calc R U . . .
C05R C 0.2983(12) 0.3163(9) 0.9170(5) 0.059(5) Uani 1 1 d . U . . .
H05R H 0.331206 0.279425 0.915362 0.070 Uiso 1 1 calc R U . . .
C05S C 0.5784(13) 0.0973(10) 0.7270(6) 0.065(5) Uani 1 1 d . U . . .
H05S H 0.587952 0.083052 0.707169 0.077 Uiso 1 1 calc R U . . .
C05T C -0.0923(12) 0.7713(10) 0.8021(6) 0.060(5) Uani 1 1 d . U . . .
C05U C 0.0335(16) 0.3714(14) 0.9122(6) 0.081(7) Uani 1 1 d . U . . .
H05T H 0.081755 0.349079 0.918908 0.121 Uiso 1 1 calc R U . . .
H05U H 0.004976 0.368890 0.931576 0.121 Uiso 1 1 calc R U . . .
H05V H 0.031778 0.414892 0.902342 0.121 Uiso 1 1 calc R U . . .
C05V C 0.1192(13) 0.6574(11) 0.9507(6) 0.067(2) Uani 1 1 d . U . . .
C05W C 0.2891(11) 0.8729(9) 0.7389(5) 0.052(4) Uani 1 1 d . U . . .
H05W H 0.305240 0.831531 0.736490 0.062 Uiso 1 1 calc R U . . .
C05X C 0.5544(11) 0.1389(9) 0.7841(5) 0.054(4) Uani 1 1 d . U . . .
H05X H 0.546700 0.153328 0.803984 0.065 Uiso 1 1 calc R U . . .
C05Y C 0.2159(16) 0.2857(13) 0.5404(7) 0.080(7) Uani 1 1 d . U . . .
C060 C 0.7420(13) 0.2363(11) 0.8566(6) 0.068(6) Uani 1 1 d . U . . .
H060 H 0.761501 0.194452 0.855747 0.081 Uiso 1 1 calc R U . . .
C061 C 0.7428(14) 0.2532(12) 0.8866(7) 0.072(6) Uani 1 1 d . U . . .
C062 C 0.3650(9) 0.1616(8) 0.8645(4) 0.043(4) Uani 1 1 d . U . . .
C063 C -0.1381(14) 0.8284(12) 0.7996(7) 0.072(6) Uani 1 1 d . U . . .
H063 H -0.162800 0.848216 0.779074 0.086 Uiso 1 1 calc R U . . .
C065 C 0.1092(13) 0.1301(10) 0.8203(6) 0.064(5) Uani 1 1 d . U . . .
H065 H 0.109130 0.103916 0.841443 0.077 Uiso 1 1 calc R U . . .
C066 C 0.5091(11) 0.7454(9) 0.7273(5) 0.050(4) Uani 1 1 d . U . . .
C067 C 0.6127(16) 0.1087(13) 0.6026(7) 0.081(3) Uani 1 1 d . U . . .
C069 C 0.1232(12) 0.2924(11) 0.8188(6) 0.061(5) Uani 1 1 d . U . . .
H069 H 0.146045 0.255262 0.812532 0.073 Uiso 1 1 calc R U . . .
C06B C -0.1496(15) 0.8581(12) 0.8257(7) 0.076(7) Uani 1 1 d . U . . .
H3 H -0.180447 0.897879 0.822804 0.091 Uiso 1 1 calc R U . . .
C06C C 0.2888(14) 0.6286(11) 0.5653(6) 0.068(6) Uani 1 1 d . U . . .
H06C H 0.305657 0.660873 0.571071 0.081 Uiso 1 1 calc R U . . .
C06D C 0.1575(13) 0.8048(11) 0.6062(6) 0.065(5) Uani 1 1 d . U . . .
H06D H 0.191045 0.766836 0.613697 0.078 Uiso 1 1 calc R U . . .
C06E C 0.9083(13) 0.4546(11) 0.7355(6) 0.066(6) Uani 1 1 d . U . . .
C06F C 0.5972(10) 0.7985(10) 0.7315(5) 0.053(4) Uani 1 1 d . U . . .
H06F H 0.611818 0.830109 0.739191 0.064 Uiso 1 1 calc R U . . .
C06G C -0.0575(13) 0.7429(12) 0.8331(6) 0.068(6) Uani 1 1 d . U . . .
H4 H -0.025680 0.703554 0.835989 0.081 Uiso 1 1 calc R U . . .
C06H C 0.0181(16) 0.9587(11) 0.8355(7) 0.085(8) Uani 1 1 d . U . . .
H06A H 0.033041 0.981646 0.815055 0.128 Uiso 1 1 calc R U . . .
H06B H -0.004166 0.987642 0.848906 0.128 Uiso 1 1 calc R U . . .
H06E H -0.015252 0.936139 0.830027 0.128 Uiso 1 1 calc R U . . .
C06I C 0.7585(16) 0.5819(13) 0.6136(7) 0.081(7) Uani 1 1 d . U . . .
C06J C 0.0246(16) 0.5648(15) 0.5485(8) 0.087(3) Uani 1 1 d . U . . .
C06K C 0.2933(16) 0.1472(14) 0.9849(6) 0.082(7) Uani 1 1 d . U . . .
H06G H 0.336771 0.115288 0.986333 0.124 Uiso 1 1 calc R U . . .
H06H H 0.267370 0.137816 1.004720 0.124 Uiso 1 1 calc R U . . .
H06I H 0.303920 0.187607 0.983081 0.124 Uiso 1 1 calc R U . . .
C06L C 0.1595(14) 0.8391(12) 0.5741(6) 0.072(6) Uani 1 1 d . U . . .
H06L H 0.194032 0.824017 0.559956 0.087 Uiso 1 1 calc R U . . .
C06M C 0.0474(14) 0.1695(12) 0.8061(6) 0.070(6) Uani 1 1 d . U . . .
C06N C -0.0001(13) 0.2765(11) 0.9048(6) 0.069(6) Uani 1 1 d . U . . .
H06J H -0.020878 0.257546 0.889485 0.103 Uiso 1 1 calc R U . . .
H06K H -0.029318 0.279312 0.923773 0.103 Uiso 1 1 calc R U . . .
H06M H 0.046586 0.251002 0.912462 0.103 Uiso 1 1 calc R U . . .
C06O C 0.5878(15) -0.0526(12) 0.7764(7) 0.078(7) Uani 1 1 d . U . . .
H06N H 0.578439 -0.046943 0.798887 0.116 Uiso 1 1 calc R U . . .
H06O H 0.635359 -0.049083 0.771396 0.116 Uiso 1 1 calc R U . . .
H06P H 0.582859 -0.093544 0.774693 0.116 Uiso 1 1 calc R U . . .
C06P C 0.6545(16) 0.7962(13) 0.8429(8) 0.088(8) Uani 1 1 d . U . . .
H06Q H 0.669722 0.820671 0.856917 0.132 Uiso 1 1 calc R U . . .
H06R H 0.604175 0.800163 0.844431 0.132 Uiso 1 1 calc R U . . .
H06S H 0.664824 0.811258 0.819928 0.132 Uiso 1 1 calc R U . . .
C06Q C 0.2142(13) 0.9738(10) 0.7210(6) 0.063(5) Uani 1 1 d . U . . .
H06T H 0.179036 1.001865 0.706012 0.075 Uiso 1 1 calc R U . . .
C06R C 0.7882(12) 0.5207(11) 0.7467(6) 0.062(5) Uani 1 1 d . U . . .
H06U H 0.811136 0.536267 0.761898 0.074 Uiso 1 1 calc R U . . .
C06S C 0.5703(14) -0.0020(11) 0.9469(6) 0.071(6) Uani 1 1 d . U . . .
H06V H 0.520448 0.015714 0.941479 0.106 Uiso 1 1 calc R U . . .
H06W H 0.576795 -0.039888 0.964205 0.106 Uiso 1 1 calc R U . . .
H06X H 0.593366 -0.011741 0.927064 0.106 Uiso 1 1 calc R U . . .
C06T C -0.0794(14) 0.7387(12) 0.7748(7) 0.077(7) Uani 1 1 d . U . . .
H5 H -0.119063 0.754158 0.758550 0.115 Uiso 1 1 calc R U . . .
H H -0.073605 0.694233 0.783494 0.115 Uiso 1 1 calc R U . . .
HA H -0.037033 0.746109 0.764067 0.115 Uiso 1 1 calc R U . . .
C06U C 0.7934(14) 0.6016(12) 0.6429(7) 0.078(7) Uani 1 1 d . U . . .
H06Y H 0.839256 0.573441 0.649439 0.117 Uiso 1 1 calc R U . . .
HB H 0.763671 0.599435 0.661845 0.117 Uiso 1 1 calc R U . . .
HC H 0.798654 0.643964 0.635374 0.117 Uiso 1 1 calc R U . . .
C06V C 0.2555(11) 0.1789(10) 0.8919(5) 0.058(5) Uani 1 1 d . U . . .
H06Z H 0.206216 0.192978 0.890248 0.069 Uiso 1 1 calc R U . . .
C06W C 0.0870(11) 0.6646(10) 0.9837(5) 0.072(3) Uani 1 1 d D U . . .
C06X C 0.7635(16) 0.2038(14) 0.6908(8) 0.086(3) Uani 1 1 d . U . . .
H06 H 0.752849 0.224818 0.668310 0.103 Uiso 1 1 calc R U . . .
C06Y C 0.2919(11) 0.1565(9) 0.9238(5) 0.055(5) Uani 1 1 d . U . . .
C3 C -0.0232(14) 0.1721(12) 0.8233(7) 0.072(6) Uani 1 1 d . U . . .
C070 C 0.2075(12) 0.9401(10) 0.6254(5) 0.058(5) Uani 1 1 d . U . . .
H070 H 0.246246 0.906768 0.624640 0.070 Uiso 1 1 calc R U . . .
C2 C 0.0587(13) 0.9156(12) 0.5837(6) 0.070(6) Uani 1 1 d . U . . .
H2 H 0.024070 0.952580 0.575390 0.084 Uiso 1 1 calc R U . . .
C16 C -0.0247(13) 0.8758(10) 0.7279(6) 0.065(5) Uani 1 1 d . U . . .
H16 H -0.071586 0.880254 0.734144 0.078 Uiso 1 1 calc R U . . .
C18 C 0.1129(13) 0.8932(11) 0.5631(6) 0.065(5) Uani 1 1 d . U . . .
H18 H 0.115733 0.916897 0.541452 0.078 Uiso 1 1 calc R U . . .
C20 C 0.5777(14) 0.4304(12) 0.9198(6) 0.069(3) Uani 1 1 d . U . . .
H20 H 0.621059 0.400691 0.921878 0.083 Uiso 1 1 calc R U . . .
C22 C -0.0691(14) 0.7716(12) 0.8592(7) 0.071(6) Uani 1 1 d . U . . .
H22 H -0.044964 0.751728 0.879867 0.085 Uiso 1 1 calc R U . . .
C29 C 0.1878(14) 0.9895(11) 0.5983(7) 0.072(6) Uani 1 1 d . U . . .
H29 H 0.215224 0.990631 0.579462 0.087 Uiso 1 1 calc R U . . .
C31 C 0.0902(14) 1.0385(11) 0.6242(6) 0.070(6) Uani 1 1 d . U . . .
H31 H 0.051299 1.072422 0.623669 0.084 Uiso 1 1 calc R U . . .
C32 C 0.1307(16) 1.0361(13) 0.5979(8) 0.082(7) Uani 1 1 d . U . . .
H32 H 0.118576 1.068188 0.578576 0.098 Uiso 1 1 calc R U . . .
C38 C 0.1686(13) 0.9404(11) 0.6540(6) 0.066(5) Uani 1 1 d . U . . .
C39 C 0.1321(16) 0.9448(13) 0.8635(8) 0.084(8) Uani 1 1 d . U . . .
H39A H 0.173277 0.914915 0.875173 0.126 Uiso 1 1 d R U . . .
H39B H 0.145907 0.969125 0.843193 0.126 Uiso 1 1 d R U . . .
H39C H 0.110707 0.972485 0.877753 0.126 Uiso 1 1 d R U . . .
C41 C 0.0579(14) 0.8845(11) 0.6139(6) 0.069(6) Uani 1 1 d . U . . .
H41 H 0.023496 0.901474 0.627611 0.083 Uiso 1 1 calc R U . . .
C78 C 0.0528(17) 0.8783(15) 0.8872(8) 0.090(8) Uani 1 1 d . U . . .
H78A H 0.013300 0.863135 0.881160 0.135 Uiso 1 1 calc R U . . .
H78B H 0.037506 0.907157 0.901696 0.135 Uiso 1 1 calc R U . . .
H78C H 0.089563 0.843292 0.898910 0.135 Uiso 1 1 calc R U . . .
C127 C 0.137(2) 0.664(2) 1.0124(9) 0.074(4) Uani 0.56(3) 1 d D U P A 1
H12A H 0.171562 0.623945 1.017456 0.111 Uiso 0.56(3) 1 calc R U P A 1
H12B H 0.110280 0.668952 1.031953 0.111 Uiso 0.56(3) 1 calc R U P A 1
H12C H 0.160447 0.697343 1.005966 0.111 Uiso 0.56(3) 1 calc R U P A 1
C159 C 0.030(2) 0.7255(16) 0.9782(12) 0.077(5) Uani 0.56(3) 1 d D U P A 1
H15A H 0.051757 0.760363 0.976722 0.116 Uiso 0.56(3) 1 calc R U P A 1
H15B H -0.000739 0.724065 0.996826 0.116 Uiso 0.56(3) 1 calc R U P A 1
H15C H 0.002663 0.730873 0.957666 0.116 Uiso 0.56(3) 1 calc R U P A 1
C172 C 0.052(2) 0.6117(17) 0.9977(11) 0.075(5) Uani 0.56(3) 1 d D U P A 1
H17A H 0.025064 0.603965 0.979865 0.113 Uiso 0.56(3) 1 calc R U P A 1
H17B H 0.020525 0.623204 1.014848 0.113 Uiso 0.56(3) 1 calc R U P A 1
H17C H 0.087568 0.574085 1.007295 0.113 Uiso 0.56(3) 1 calc R U P A 1
C9 C 0.3900(12) 0.9609(10) 0.8770(6) 0.059(5) Uani 1 1 d . U . . .
C15 C 0.3210(13) 0.8935(10) 0.7626(6) 0.063(5) Uani 1 1 d . U . . .
H15 H 0.357465 0.866184 0.777265 0.076 Uiso 1 1 calc R U . . .
C19 C 0.3298(14) 1.0070(10) 0.8584(7) 0.074(6) Uani 1 1 d . U . . .
H19A H 0.287809 0.991069 0.862056 0.110 Uiso 1 1 calc R U . . .
H19B H 0.338429 1.014846 0.834779 0.110 Uiso 1 1 calc R U . . .
H19C H 0.323056 1.045615 0.866079 0.110 Uiso 1 1 calc R U . . .
C93 C 0.2464(15) 0.9940(12) 0.7457(6) 0.073(6) Uani 1 1 d . U . . .
H93 H 0.230226 1.035125 0.748530 0.087 Uiso 1 1 calc R U . . .
C21 C 0.2978(13) 0.9564(10) 0.7644(6) 0.061(5) Uani 1 1 d . U . . .
H21 H 0.320689 0.971437 0.779878 0.073 Uiso 1 1 calc R U . . .
C27 C 0.2454(14) 0.2687(12) 0.6333(6) 0.070(6) Uani 1 1 d . U . . .
H27 H 0.262702 0.236164 0.652012 0.084 Uiso 1 1 calc R U . . .
C28 C 0.3338(13) 0.0607(10) 0.6462(6) 0.063(5) Uani 1 1 d . U . . .
C35 C 0.5530(17) 0.1046(14) 0.5803(8) 0.089(5) Uani 1 1 d . U . . .
H35A H 0.568833 0.104778 0.557854 0.133 Uiso 1 1 calc R U . . .
H35B H 0.513488 0.140143 0.579663 0.133 Uiso 1 1 calc R U . . .
H35C H 0.538412 0.066259 0.589044 0.133 Uiso 1 1 calc R U . . .
C40 C 0.3831(16) 0.9579(12) 0.9135(6) 0.077(7) Uani 1 1 d . U . . .
H40A H 0.394184 0.994370 0.918946 0.116 Uiso 1 1 calc R U . . .
H40B H 0.415290 0.920415 0.926064 0.116 Uiso 1 1 calc R U . . .
H40C H 0.335177 0.956847 0.919224 0.116 Uiso 1 1 calc R U . . .
C47 C 0.9235(19) 0.3885(14) 0.7529(9) 0.100(9) Uani 1 1 d . U . . .
H47A H 0.973460 0.369933 0.752412 0.151 Uiso 1 1 calc R U . . .
H47B H 0.896945 0.366637 0.741778 0.151 Uiso 1 1 calc R U . . .
H47C H 0.910320 0.385286 0.775844 0.151 Uiso 1 1 calc R U . . .
C50 C 0.2727(18) 0.2351(16) 0.5356(8) 0.099(9) Uani 1 1 d . U . . .
H50A H 0.273533 0.198216 0.553005 0.149 Uiso 1 1 calc R U . . .
H50B H 0.317065 0.246956 0.536615 0.149 Uiso 1 1 calc R U . . .
H50C H 0.265879 0.226067 0.513946 0.149 Uiso 1 1 calc R U . . .
C54 C 0.9413(15) 0.4931(13) 0.7531(7) 0.082(7) Uani 1 1 d . U . . .
H54A H 0.935072 0.481586 0.776916 0.124 Uiso 1 1 calc R U . . .
H54B H 0.919065 0.536984 0.744754 0.124 Uiso 1 1 calc R U . . .
H54C H 0.991131 0.485575 0.749130 0.124 Uiso 1 1 calc R U . . .
C59 C 0.2552(13) 0.0798(12) 0.6535(7) 0.075(7) Uani 1 1 d . U . . .
H59A H 0.250856 0.086006 0.676107 0.113 Uiso 1 1 calc R U . . .
H59B H 0.232522 0.047099 0.650952 0.113 Uiso 1 1 calc R U . . .
H59C H 0.232739 0.118387 0.637861 0.113 Uiso 1 1 calc R U . . .
C75 C 0.1449(18) 0.2695(17) 0.5384(8) 0.101(10) Uani 1 1 d . U . . .
H75A H 0.138936 0.258336 0.517239 0.152 Uiso 1 1 calc R U . . .
H75B H 0.107522 0.305291 0.540168 0.152 Uiso 1 1 calc R U . . .
H75C H 0.143081 0.234445 0.556584 0.152 Uiso 1 1 calc R U . . .
C80 C 0.3610(18) -0.0040(12) 0.6696(8) 0.090(8) Uani 1 1 d . U . . .
H80A H 0.411311 -0.018341 0.667630 0.135 Uiso 1 1 calc R U . . .
H80B H 0.337195 -0.033450 0.663514 0.135 Uiso 1 1 calc R U . . .
H80C H 0.351730 -0.001103 0.692537 0.135 Uiso 1 1 calc R U . . .
C91 C 0.6788(17) 0.0910(14) 0.5840(8) 0.090(5) Uani 1 1 d . U . . .
H91A H 0.693082 0.045868 0.587104 0.135 Uiso 1 1 calc R U . . .
H91B H 0.716185 0.105835 0.592581 0.135 Uiso 1 1 calc R U . . .
H91C H 0.669451 0.109866 0.560358 0.135 Uiso 1 1 calc R U . . .
C102 C 0.6046(18) 0.0634(13) 0.6352(8) 0.089(5) Uani 1 1 d . U . . .
H10A H 0.582755 0.086922 0.651207 0.134 Uiso 1 1 calc R U . . .
H10B H 0.650562 0.038084 0.644125 0.134 Uiso 1 1 calc R U . . .
H10C H 0.575274 0.036529 0.630797 0.134 Uiso 1 1 calc R U . . .
C105 C 0.4575(14) 0.9862(10) 0.8681(7) 0.072(6) Uani 1 1 d . U . . .
H10D H 0.465362 0.988911 0.844485 0.108 Uiso 1 1 calc R U . . .
H10E H 0.497922 0.957882 0.881228 0.108 Uiso 1 1 calc R U . . .
H10F H 0.450910 1.027272 0.872891 0.108 Uiso 1 1 calc R U . . .
C107 C 0.219(2) 0.3399(17) 0.5117(8) 0.110(11) Uani 1 1 d . U . . .
H10G H 0.258923 0.327899 0.498691 0.164 Uiso 1 1 calc R U . . .
H10H H 0.222808 0.375515 0.520472 0.164 Uiso 1 1 calc R U . . .
H10I H 0.175833 0.350880 0.497579 0.164 Uiso 1 1 calc R U . . .
C7 C -0.0648(14) 0.2409(12) 0.8204(7) 0.079(7) Uani 1 1 d . U . . .
H7A H -0.052676 0.255385 0.839720 0.118 Uiso 1 1 calc R U . . .
H7B H -0.114890 0.243206 0.819498 0.118 Uiso 1 1 calc R U . . .
H7C H -0.052805 0.266996 0.800253 0.118 Uiso 1 1 calc R U . . .
C8 C 0.4612(13) -0.0043(12) 0.7638(7) 0.069(6) Uani 1 1 d . U . . .
H8A H 0.450981 -0.043468 0.761902 0.104 Uiso 1 1 calc R U . . .
H8B H 0.426685 0.030226 0.750131 0.104 Uiso 1 1 calc R U . . .
H8C H 0.459117 -0.000755 0.786899 0.104 Uiso 1 1 calc R U . . .
C10 C 0.5402(14) -0.0139(11) 0.7162(7) 0.072(6) Uani 1 1 d . U . . .
H10J H 0.585390 -0.009383 0.707645 0.109 Uiso 1 1 calc R U . . .
H10K H 0.502757 0.016213 0.701822 0.109 Uiso 1 1 calc R U . . .
H10L H 0.535397 -0.055851 0.716598 0.109 Uiso 1 1 calc R U . . .
C4 C -0.0105(16) 0.1402(13) 0.8602(7) 0.083(7) Uani 1 1 d . U . . .
H4A H 0.013759 0.096648 0.862448 0.124 Uiso 1 1 calc R U . . .
H4B H -0.055271 0.142734 0.870662 0.124 Uiso 1 1 calc R U . . .
H4C H 0.018101 0.160827 0.871011 0.124 Uiso 1 1 calc R U . . .
C17 C 0.7671(16) 0.2378(14) 0.7144(8) 0.084(3) Uani 1 1 d . U . . .
C24 C 0.7753(17) 0.1381(14) 0.6994(8) 0.088(3) Uani 1 1 d . U . . .
H24 H 0.776451 0.115717 0.682465 0.106 Uiso 1 1 calc R U . . .
C6 C 0.5528(13) 0.0607(10) 0.7537(6) 0.064(5) Uani 1 1 d . U . . .
C49 C 0.7852(17) 0.1059(15) 0.7328(8) 0.091(3) Uani 1 1 d . U . . .
C60 C 0.7929(17) 0.1413(14) 0.7540(8) 0.089(3) Uani 1 1 d . U . . .
H60 H 0.805501 0.120362 0.776323 0.106 Uiso 1 1 calc R U . . .
C63 C -0.0659(18) 0.1373(16) 0.8042(9) 0.102(10) Uani 1 1 d . U . . .
H63A H -0.035826 0.117929 0.788661 0.153 Uiso 1 1 calc R U . . .
H63B H -0.106418 0.167287 0.791985 0.153 Uiso 1 1 calc R U . . .
H63C H -0.081471 0.105520 0.820209 0.153 Uiso 1 1 calc R U . . .
C5 C 0.7399(18) 0.0223(16) 0.7757(9) 0.100(5) Uani 1 1 d . U . . .
H5A H 0.749918 0.044854 0.791972 0.150 Uiso 1 1 calc R U . . .
H5B H 0.749424 -0.021982 0.785901 0.150 Uiso 1 1 calc R U . . .
H5C H 0.690820 0.037393 0.767937 0.150 Uiso 1 1 calc R U . . .
C129 C 0.7885(18) 0.0331(15) 0.7448(9) 0.096(3) Uani 1 1 d . U . . .
C142 C 0.7743(19) 0.0068(16) 0.7164(9) 0.105(5) Uani 1 1 d . U . . .
H14A H 0.724711 0.021446 0.709525 0.157 Uiso 1 1 calc R U . . .
H14B H 0.786549 -0.038420 0.723081 0.157 Uiso 1 1 calc R U . . .
H14C H 0.802205 0.020219 0.697972 0.157 Uiso 1 1 calc R U . . .
C247 C 0.3418(16) 0.0563(12) 0.6120(7) 0.080(7) Uani 1 1 d . U . . .
H24A H 0.316599 0.095148 0.597510 0.120 Uiso 1 1 calc R U . . .
H24B H 0.322879 0.022251 0.608114 0.120 Uiso 1 1 calc R U . . .
H24C H 0.391334 0.048379 0.607364 0.120 Uiso 1 1 calc R U . . .
C12 C 0.6024(12) 0.0451(10) 0.9592(5) 0.057(5) Uani 1 1 d . U . . .
C25 C 0.7371(15) 0.8197(13) 0.7217(8) 0.085(8) Uani 1 1 d . U . . .
H25A H 0.709669 0.859549 0.709013 0.128 Uiso 1 1 calc R U . . .
H25B H 0.786818 0.817783 0.719354 0.128 Uiso 1 1 calc R U . . .
H25C H 0.726582 0.815254 0.745091 0.128 Uiso 1 1 calc R U . . .
C14 C 0.7609(16) 0.7151(15) 0.8378(8) 0.087(8) Uani 1 1 d . U . . .
H14D H 0.752505 0.724446 0.813789 0.131 Uiso 1 1 calc R U . . .
H14E H 0.783247 0.671060 0.845685 0.131 Uiso 1 1 calc R U . . .
H14F H 0.791439 0.739916 0.843546 0.131 Uiso 1 1 calc R U . . .
C23 C 0.7720(15) 0.7062(11) 0.7243(7) 0.076(7) Uani 1 1 d . U . . .
H23A H 0.766637 0.696074 0.748261 0.114 Uiso 1 1 calc R U . . .
H23B H 0.819241 0.711285 0.720038 0.114 Uiso 1 1 calc R U . . .
H23C H 0.763924 0.672685 0.714684 0.114 Uiso 1 1 calc R U . . .
C13 C 0.5742(12) 0.0454(12) 0.9934(6) 0.066(6) Uani 1 1 d . U . . .
H13A H 0.597451 0.069725 1.004404 0.099 Uiso 1 1 calc R U . . .
H13B H 0.583145 0.002854 1.006478 0.099 Uiso 1 1 calc R U . . .
H13C H 0.523945 0.063791 0.991179 0.099 Uiso 1 1 calc R U . . .
C11 C 0.8669(18) 0.0074(16) 0.7588(9) 0.100(5) Uani 1 1 d . U . . .
H11A H 0.898126 0.018518 0.741394 0.150 Uiso 1 1 calc R U . . .
H11B H 0.876923 -0.037717 0.766205 0.150 Uiso 1 1 calc R U . . .
H11C H 0.874087 0.025551 0.777525 0.150 Uiso 1 1 calc R U . . .
C83 C 0.7185(14) 0.7671(11) 0.7086(7) 0.071(6) Uani 1 1 d . U . . .
C86 C 0.7091(15) 0.7194(13) 0.8915(7) 0.078(7) Uani 1 1 d . U . . .
H86A H 0.746366 0.739498 0.894948 0.117 Uiso 1 1 calc R U . . .
H86B H 0.724589 0.674879 0.900857 0.117 Uiso 1 1 calc R U . . .
H86C H 0.667592 0.736835 0.902431 0.117 Uiso 1 1 calc R U . . .
C92 C 0.7316(12) 0.7776(12) 0.6719(7) 0.073(6) Uani 1 1 d . U . . .
H92A H 0.721891 0.743715 0.663122 0.110 Uiso 1 1 calc R U . . .
H92B H 0.780268 0.779163 0.668660 0.110 Uiso 1 1 calc R U . . .
H92C H 0.700916 0.816887 0.660275 0.110 Uiso 1 1 calc R U . . .
C26 C 0.3622(11) 0.1389(9) 0.9240(5) 0.056(5) Uani 1 1 d . U . . .
H26 H 0.386847 0.123247 0.944940 0.068 Uiso 1 1 calc R U . . .
C45 C 0.5131(15) 0.4031(11) 0.4618(5) 0.070(6) Uani 1 1 d . U . . .
H45A H 0.535307 0.386905 0.443363 0.105 Uiso 1 1 calc R U . . .
H45B H 0.548417 0.411311 0.475645 0.105 Uiso 1 1 calc R U . . .
H45C H 0.477965 0.441640 0.453183 0.105 Uiso 1 1 calc R U . . .
C43 C 0.4779(13) 0.3553(10) 0.4827(6) 0.065(5) Uani 1 1 d . U . . .
C56 C 0.3830(16) 0.8480(13) 0.6197(7) 0.080(3) Uani 1 1 d . U . . .
H56 H 0.392555 0.855747 0.640613 0.096 Uiso 1 1 calc R U . . .
C58 C 0.3849(17) 0.8801(13) 0.5603(8) 0.084(3) Uani 1 1 d . U . . .
C52 C 0.3664(16) 0.8256(13) 0.5575(8) 0.083(3) Uani 1 1 d . U . . .
H52 H 0.357447 0.818645 0.536282 0.099 Uiso 1 1 calc R U . . .
C37 C 0.7742(15) 0.2067(14) 0.9183(7) 0.081(7) Uani 1 1 d . U . . .
C44 C 0.4151(16) 0.3456(15) 0.4640(7) 0.084(7) Uani 1 1 d . U . . .
H44A H 0.377899 0.383676 0.459787 0.126 Uiso 1 1 calc R U . . .
H44B H 0.397789 0.311788 0.477521 0.126 Uiso 1 1 calc R U . . .
H44C H 0.429787 0.335114 0.442971 0.126 Uiso 1 1 calc R U . . .
C55 C 0.3648(16) 0.7922(13) 0.6187(7) 0.080(3) Uani 1 1 d . U . . .
C36 C 0.7139(15) 0.3156(14) 0.8857(7) 0.082(7) Uani 1 1 d . U . . .
H36 H 0.711045 0.329767 0.905694 0.098 Uiso 1 1 calc R U . . .
C34 C 0.231(2) 0.0849(16) 0.9591(8) 0.105(10) Uani 1 1 d . U . . .
H34A H 0.273767 0.052008 0.962814 0.157 Uiso 1 1 calc R U . . .
H34B H 0.204841 0.083275 0.939362 0.157 Uiso 1 1 calc R U . . .
H34C H 0.202094 0.079124 0.978345 0.157 Uiso 1 1 calc R U . . .
C42 C 0.7152(18) 0.2086(18) 0.9435(9) 0.106(10) Uani 1 1 d . U . . .
H42A H 0.706837 0.247549 0.950971 0.160 Uiso 1 1 calc R U . . .
H42B H 0.729515 0.173768 0.962603 0.160 Uiso 1 1 calc R U . . .
H42C H 0.672375 0.205692 0.932840 0.160 Uiso 1 1 calc R U . . .
C30 C 0.2490(13) 0.1488(12) 0.9542(6) 0.069(6) Uani 1 1 d . U . . .
C53 C 0.3611(16) 0.7813(13) 0.5863(7) 0.081(3) Uani 1 1 d . U . . .
H53 H 0.354699 0.742344 0.583973 0.097 Uiso 1 1 calc R U . . .
C33 C 0.1865(17) 0.2001(15) 0.9526(8) 0.097(9) Uani 1 1 d . U . . .
H33A H 0.159487 0.191104 0.972075 0.145 Uiso 1 1 calc R U . . .
H33B H 0.157774 0.204515 0.932541 0.145 Uiso 1 1 calc R U . . .
H33C H 0.200805 0.238589 0.951942 0.145 Uiso 1 1 calc R U . . .
C51 C 0.8374(15) 0.2214(15) 0.9297(8) 0.089(8) Uani 1 1 d . U . . .
H51A H 0.866307 0.230169 0.910893 0.134 Uiso 1 1 calc R U . . .
H51B H 0.863674 0.186043 0.946336 0.134 Uiso 1 1 calc R U . . .
H51C H 0.824179 0.257696 0.939452 0.134 Uiso 1 1 calc R U . . .
C48 C 0.556(2) 0.8940(18) 0.6423(9) 0.110(9) Uani 1 1 d . U . . .
H48A H 0.585629 0.920761 0.646454 0.165 Uiso 1 1 calc R U . . .
H48B H 0.559192 0.859901 0.661677 0.165 Uiso 1 1 calc R U . . .
H48C H 0.507626 0.918019 0.638099 0.165 Uiso 1 1 calc R U . . .
C62 C 0.7967(19) 0.1381(16) 0.9146(9) 0.105(10) Uani 1 1 d . U . . .
H62A H 0.755345 0.121459 0.914253 0.158 Uiso 1 1 calc R U . . .
H62B H 0.828418 0.113282 0.933286 0.158 Uiso 1 1 calc R U . . .
H62C H 0.820374 0.136477 0.893899 0.158 Uiso 1 1 calc R U . . .
C61 C 0.3878(16) 0.8938(13) 0.5904(7) 0.082(3) Uani 1 1 d . U . . .
H61 H 0.392974 0.933368 0.592124 0.098 Uiso 1 1 calc R U . . .
C146 C 0.6204(15) 0.9003(10) 0.5914(7) 0.120(8) Uani 1 1 d G U . . .
H146 H 0.627566 0.938080 0.595080 0.143 Uiso 1 1 calc R U . . .
C46 C 0.5803(13) 0.8680(11) 0.6125(5) 0.102(7) Uani 1 1 d G U . . .
C66 C 0.5698(13) 0.8127(11) 0.6071(6) 0.106(7) Uani 1 1 d G U . . .
H66 H 0.542358 0.790618 0.621535 0.127 Uiso 1 1 calc R U . . .
C57 C 0.5995(15) 0.7896(10) 0.5806(7) 0.118(8) Uani 1 1 d G U . . .
H57 H 0.592403 0.751723 0.576924 0.141 Uiso 1 1 calc R U . . .
C94 C 0.6397(15) 0.8218(13) 0.5595(6) 0.127(8) Uani 1 1 d G U . . .
H94 H 0.660030 0.806006 0.541391 0.152 Uiso 1 1 calc R U . . .
C182 C 0.6502(14) 0.8771(12) 0.5649(6) 0.123(8) Uani 1 1 d G U . . .
H182 H 0.677612 0.899184 0.550469 0.148 Uiso 1 1 calc R U . . .
C186 C 0.5289(18) 0.2945(13) 0.4888(7) 0.089(8) Uani 1 1 d . U . . .
H18A H 0.519650 0.271304 0.472634 0.133 Uiso 1 1 calc R U . . .
H18B H 0.524704 0.271087 0.511172 0.133 Uiso 1 1 calc R U . . .
H18C H 0.576186 0.300811 0.486534 0.133 Uiso 1 1 calc R U . . .
C70 C -0.0567(16) 0.5657(16) 0.5463(8) 0.093(5) Uani 1 1 d . U . . .
H70A H -0.065662 0.545455 0.528726 0.140 Uiso 1 1 calc R U . . .
H70B H -0.084332 0.608565 0.541404 0.140 Uiso 1 1 calc R U . . .
H70C H -0.069721 0.543508 0.567479 0.140 Uiso 1 1 calc R U . . .
C64 C 0.2786(17) 0.5634(15) 0.4878(7) 0.086(8) Uani 1 1 d . U . . .
C65 C 0.2813(18) 0.4947(13) 0.4878(7) 0.090(8) Uani 1 1 d . U . . .
H65A H 0.311093 0.467610 0.506603 0.136 Uiso 1 1 calc R U . . .
H65B H 0.300389 0.485220 0.467144 0.136 Uiso 1 1 calc R U . . .
H65C H 0.234174 0.487972 0.489531 0.136 Uiso 1 1 calc R U . . .
C69 C 0.0395(10) 0.5566(8) 0.5866(3) 0.081(3) Uani 1 1 d G U . . .
C82 C 0.0482(10) 0.6070(6) 0.5985(4) 0.078(3) Uani 1 1 d G U . . .
H82 H 0.042406 0.646263 0.583806 0.094 Uiso 1 1 calc R U . . .
C04O C 0.0654(10) 0.5999(6) 0.6318(4) 0.074(3) Uani 1 1 d G U . . .
H1 H 0.071370 0.634377 0.639912 0.089 Uiso 1 1 calc R U . . .
C02D C 0.0740(10) 0.5424(7) 0.6533(3) 0.071(3) Uani 1 1 d G U . . .
C02R C 0.0653(10) 0.4920(6) 0.6414(4) 0.074(3) Uani 1 1 d G U . . .
H02R H 0.071099 0.452748 0.656083 0.088 Uiso 1 1 calc R U . . .
C68 C 0.0481(10) 0.4991(7) 0.6081(4) 0.078(3) Uani 1 1 d G U . . .
H68 H 0.042135 0.464632 0.599977 0.093 Uiso 1 1 calc R U . . .
C67 C 0.3934(19) 0.9926(14) 0.5326(8) 0.097(5) Uani 1 1 d . U . . .
H67A H 0.346990 1.013036 0.538258 0.145 Uiso 1 1 calc R U . . .
H67B H 0.406279 1.017180 0.512112 0.145 Uiso 1 1 calc R U . . .
H67C H 0.427397 0.988903 0.550533 0.145 Uiso 1 1 calc R U . . .
C79 C 0.343(2) 0.5760(19) 0.4732(9) 0.112(11) Uani 1 1 d . U . . .
H79A H 0.341794 0.619749 0.471263 0.168 Uiso 1 1 calc R U . . .
H79B H 0.345862 0.566444 0.451278 0.168 Uiso 1 1 calc R U . . .
H79C H 0.382967 0.550249 0.487433 0.168 Uiso 1 1 calc R U . . .
C104 C 0.3231(19) 0.9454(16) 0.5058(8) 0.100(5) Uani 1 1 d . U . . .
H10M H 0.316855 0.908573 0.498798 0.150 Uiso 1 1 calc R U . . .
H10N H 0.325445 0.977748 0.486234 0.150 Uiso 1 1 calc R U . . .
H10O H 0.283764 0.960465 0.518655 0.150 Uiso 1 1 calc R U . . .
C112 C 0.4488(18) 0.9010(15) 0.5094(8) 0.096(5) Uani 1 1 d . U . . .
H11D H 0.486079 0.873271 0.524805 0.143 Uiso 1 1 calc R U . . .
H11E H 0.466972 0.933610 0.495334 0.143 Uiso 1 1 calc R U . . .
H11F H 0.431384 0.877387 0.495538 0.143 Uiso 1 1 calc R U . . .
C117 C 0.3928(18) 0.9285(14) 0.5277(8) 0.090(3) Uani 1 1 d . U . . .
C224 C 0.0430(18) 0.6217(15) 0.5277(8) 0.096(5) Uani 1 1 d . U . . .
H22A H 0.087824 0.625533 0.535929 0.144 Uiso 1 1 calc R U . . .
H22B H 0.006738 0.658580 0.529016 0.144 Uiso 1 1 calc R U . . .
H22C H 0.046369 0.617867 0.504603 0.144 Uiso 1 1 calc R U . . .
C235 C 0.2146(19) 0.6014(17) 0.4690(7) 0.100(9) Uani 1 1 d . U . . .
H23D H 0.174360 0.597614 0.482492 0.150 Uiso 1 1 calc R U . . .
H23E H 0.209422 0.587285 0.448699 0.150 Uiso 1 1 calc R U . . .
H23F H 0.217223 0.644802 0.463433 0.150 Uiso 1 1 calc R U . . .
C72 C 0.7624(18) 0.6267(15) 0.5810(8) 0.097(9) Uani 1 1 d . U . . .
H72A H 0.726142 0.664927 0.579540 0.145 Uiso 1 1 calc R U . . .
H72B H 0.755167 0.607828 0.562596 0.145 Uiso 1 1 calc R U . . .
H72C H 0.808252 0.636156 0.579936 0.145 Uiso 1 1 calc R U . . .
C71 C 0.2400(14) 0.5368(13) 0.5480(7) 0.076(7) Uani 1 1 d . U . . .
H71 H 0.224375 0.503624 0.542645 0.091 Uiso 1 1 calc R U . . .
C73 C 0.1922(19) 0.4553(9) 0.9864(9) 0.066(12) Uani 0.51(4) 1 d D U P B 1
H73A H 0.235428 0.469269 0.983271 0.099 Uiso 0.51(4) 1 calc R U P B 1
H73B H 0.174284 0.460716 1.007883 0.099 Uiso 0.51(4) 1 calc R U P B 1
H73C H 0.157541 0.479731 0.968757 0.099 Uiso 0.51(4) 1 calc R U P B 1
C169 C 0.2620(14) 0.3490(13) 1.0125(7) 0.054(10) Uani 0.51(4) 1 d D U P B 1
H16A H 0.261593 0.305113 1.016546 0.081 Uiso 0.51(4) 1 calc R U P B 1
H16B H 0.251738 0.363844 1.032891 0.081 Uiso 0.51(4) 1 calc R U P B 1
H16C H 0.308106 0.354039 1.005581 0.081 Uiso 0.51(4) 1 calc R U P B 1
C310 C 0.1394(13) 0.3645(16) 0.9911(10) 0.068(12) Uani 0.51(4) 1 d D U P B 1
H31A H 0.113244 0.372203 0.969917 0.101 Uiso 0.51(4) 1 calc R U P B 1
H31B H 0.111094 0.387088 1.005943 0.101 Uiso 0.51(4) 1 calc R U P B 1
H31C H 0.150797 0.320066 1.001089 0.101 Uiso 0.51(4) 1 calc R U P B 1
C74 C 0.1002(13) 0.6987(11) 0.9219(6) 0.065(3) Uani 1 1 d . U . . .
H74 H 0.064534 0.734942 0.921644 0.078 Uiso 1 1 calc R U . . .
C84 C 0.462(3) 0.343(2) 0.9764(11) 0.131(14) Uani 1 1 d . U . . .
H84A H 0.504583 0.329406 0.965384 0.196 Uiso 1 1 calc R U . . .
H84B H 0.461970 0.382459 0.982433 0.196 Uiso 1 1 calc R U . . .
H84C H 0.421312 0.349029 0.961490 0.196 Uiso 1 1 calc R U . . .
C85 C 0.4813(13) 0.2604(12) 1.0645(5) 0.097(9) Uani 1 1 d G U . . .
H85 H 0.496105 0.266011 1.085139 0.116 Uiso 1 1 calc R U . . .
C87 C 0.4609(14) 0.2068(10) 1.0628(5) 0.136(15) Uani 1 1 d G U . . .
H87 H 0.461838 0.175742 1.082318 0.163 Uiso 1 1 calc R U . . .
C259 C 0.4392(14) 0.1986(9) 1.0326(7) 0.111(11) Uani 1 1 d G U . . .
H259 H 0.425306 0.161908 1.031440 0.134 Uiso 1 1 calc R U . . .
C81 C 0.4379(13) 0.2440(11) 1.0040(5) 0.113(11) Uani 1 1 d G U . . .
H81 H 0.423041 0.238342 0.983382 0.136 Uiso 1 1 calc R U . . .
C77 C 0.4582(13) 0.2976(10) 1.0057(5) 0.092(8) Uani 1 1 d G U . . .
C76 C 0.4799(13) 0.3058(9) 1.0359(6) 0.119(12) Uani 1 1 d G U . . .
H76 H 0.493839 0.342447 1.037080 0.143 Uiso 1 1 calc R U . . .
C88 C 0.696(2) 0.485(2) 0.9430(10) 0.078(4) Uani 0.64(2) 1 d D U P C 1
H88A H 0.685491 0.529585 0.932608 0.117 Uiso 0.64(2) 1 calc R U P C 1
H88B H 0.705951 0.461185 0.925983 0.117 Uiso 0.64(2) 1 calc R U P C 1
H88C H 0.736294 0.474879 0.958592 0.117 Uiso 0.64(2) 1 calc R U P C 1
C89 C 0.599(2) 0.5300(18) 0.9798(11) 0.078(4) Uani 0.64(2) 1 d D U P C 1
H89A H 0.628256 0.526281 0.999555 0.117 Uiso 0.64(2) 1 calc R U P C 1
H89B H 0.551086 0.530590 0.986074 0.117 Uiso 0.64(2) 1 calc R U P C 1
H89C H 0.599721 0.568521 0.963939 0.117 Uiso 0.64(2) 1 calc R U P C 1
C242 C 0.642(2) 0.4156(18) 0.9891(10) 0.080(5) Uani 0.64(2) 1 d D U P C 1
H24D H 0.660065 0.378677 0.980257 0.120 Uiso 0.64(2) 1 calc R U P C 1
H24E H 0.598927 0.412670 0.999998 0.120 Uiso 0.64(2) 1 calc R U P C 1
H24F H 0.677030 0.418485 1.005226 0.120 Uiso 0.64(2) 1 calc R U P C 1
C201 C 0.0970(14) 0.7710(18) 0.4731(8) 0.085(8) Uani 0.5 1 d G U P . .
H201 H 0.050098 0.769249 0.477112 0.102 Uiso 0.5 1 calc R U P . .
C189 C 0.1413(18) 0.7719(18) 0.4989(6) 0.088(9) Uani 0.5 1 d G U P . .
H189 H 0.124774 0.770662 0.520473 0.105 Uiso 0.5 1 calc R U P . .
C238 C 0.2099(17) 0.7744(17) 0.4930(6) 0.078(8) Uani 0.5 1 d G U P . .
H238 H 0.240242 0.775004 0.510631 0.094 Uiso 0.5 1 calc R U P . .
C124 C 0.2342(13) 0.7762(16) 0.4614(7) 0.073(8) Uani 0.5 1 d DG U P . .
H124 H 0.281035 0.777934 0.457429 0.087 Uiso 0.5 1 calc R U P . .
C119 C 0.1898(13) 0.7753(15) 0.4357(6) 0.066(7) Uani 0.5 1 d DG U P . .
C109 C 0.1212(13) 0.7728(16) 0.4415(7) 0.074(8) Uani 0.5 1 d DG U P . .
H109 H 0.090892 0.772180 0.423909 0.089 Uiso 0.5 1 calc R U P . .
C95 C 0.217(2) 0.776(2) 0.4009(7) 0.071(9) Uani 0.5 1 d D U P . .
H95A H 0.232425 0.814411 0.392825 0.107 Uiso 0.5 1 calc R U P . .
H95B H 0.179697 0.774510 0.385876 0.107 Uiso 0.5 1 calc R U P . .
H95C H 0.256312 0.740465 0.401738 0.107 Uiso 0.5 1 calc R U P . .
C260 C 0.3272(18) 0.8299(16) 0.9764(9) 0.088(16) Uani 0.5 1 d G U P . .
H260 H 0.360902 0.843363 0.987357 0.106 Uiso 0.5 1 calc R U P . .
C97 C 0.260(2) 0.8676(13) 0.9687(9) 0.078(13) Uani 0.5 1 d G U P . .
H97 H 0.248602 0.906886 0.974291 0.093 Uiso 0.5 1 calc R U P . .
C150 C 0.2111(15) 0.8479(15) 0.9527(10) 0.099(18) Uani 0.5 1 d G U P . .
H150 H 0.165539 0.873675 0.947410 0.119 Uiso 0.5 1 calc R U P . .
C96 C 0.2285(16) 0.7904(16) 0.9445(9) 0.084(15) Uani 0.5 1 d G U P . .
H96 H 0.194775 0.776940 0.933595 0.100 Uiso 0.5 1 calc R U P . .
C143 C 0.2952(18) 0.7527(12) 0.9523(8) 0.058(9) Uani 0.5 1 d G U P . .
C209 C 0.3445(14) 0.7724(15) 0.9682(9) 0.079(14) Uani 0.5 1 d G U P . .
H209 H 0.390138 0.746627 0.973542 0.095 Uiso 0.5 1 calc R U P . .
C211 C 0.318(3) 0.691(3) 0.9440(16) 0.090(16) Uani 0.5 1 d . U P . .
H21A H 0.306003 0.659815 0.961466 0.134 Uiso 0.5 1 calc R U P . .
H21B H 0.368935 0.681611 0.942001 0.134 Uiso 0.5 1 calc R U P . .
H21C H 0.295346 0.692086 0.922922 0.134 Uiso 0.5 1 calc R U P . .
C98 C -0.0459(13) 1.1633(15) 0.6643(8) 0.077(8) Uani 0.5 1 d G U P . .
H98 H -0.091710 1.175026 0.654434 0.092 Uiso 0.5 1 calc R U P . .
C140 C -0.0325(14) 1.1261(15) 0.6960(7) 0.073(8) Uani 0.5 1 d G U P . .
H140 H -0.069154 1.112299 0.707777 0.088 Uiso 0.5 1 calc R U P . .
C131 C 0.0346(16) 1.1090(13) 0.7105(5) 0.067(7) Uani 0.5 1 d DG U P . .
C100 C 0.0883(12) 1.1291(13) 0.6933(7) 0.058(6) Uani 0.5 1 d G U P . .
H100 H 0.134177 1.117403 0.703207 0.069 Uiso 0.5 1 calc R U P . .
C99 C 0.0749(14) 1.1664(13) 0.6616(7) 0.066(7) Uani 0.5 1 d G U P . .
H99 H 0.111623 1.180130 0.649865 0.079 Uiso 0.5 1 calc R U P . .
C170 C 0.0078(16) 1.1835(14) 0.6471(6) 0.071(8) Uani 0.5 1 d G U P . .
H170 H -0.001320 1.208942 0.625478 0.086 Uiso 0.5 1 calc R U P . .
C101 C 0.055(2) 1.0666(18) 0.7449(7) 0.065(9) Uani 0.5 1 d D U P . .
H10Y H 0.043219 1.090998 0.761816 0.098 Uiso 0.5 1 calc R U P . .
HD H 0.104586 1.047320 0.746611 0.098 Uiso 0.5 1 calc R U P . .
HE H 0.028446 1.034326 0.748325 0.098 Uiso 0.5 1 calc R U P . .
C103 C 0.118(2) 0.7134(17) 0.9957(13) 0.073(5) Uani 0.44(3) 1 d D U P A 2
H10P H 0.167993 0.705083 0.992416 0.110 Uiso 0.44(3) 1 calc R U P A 2
H10Q H 0.109807 0.711055 1.019195 0.110 Uiso 0.44(3) 1 calc R U P A 2
H10R H 0.095087 0.754856 0.982923 0.110 Uiso 0.44(3) 1 calc R U P A 2
C1A C 0.104(3) 0.6048(14) 1.0109(11) 0.076(4) Uani 0.44(3) 1 d D U P A 2
H1AA H 0.110709 0.569005 1.000728 0.114 Uiso 0.44(3) 1 calc R U P A 2
H1AB H 0.065829 0.604744 1.025868 0.114 Uiso 0.44(3) 1 calc R U P A 2
H1AC H 0.147110 0.602583 1.023376 0.114 Uiso 0.44(3) 1 calc R U P A 2
C1B C 0.0080(14) 0.689(2) 0.9790(13) 0.076(5) Uani 0.44(3) 1 d D U P A 2
H1BA H -0.003203 0.724436 0.960011 0.113 Uiso 0.44(3) 1 calc R U P A 2
H1BB H -0.010460 0.702121 0.998917 0.113 Uiso 0.44(3) 1 calc R U P A 2
H1BC H -0.013026 0.656313 0.974904 0.113 Uiso 0.44(3) 1 calc R U P A 2
C73A C 0.268(2) 0.400(3) 1.0028(15) 0.092(18) Uani 0.49(4) 1 d D U P B 2
H73D H 0.306351 0.362759 1.007718 0.138 Uiso 0.49(4) 1 calc R U P B 2
H73E H 0.252639 0.411802 1.023498 0.138 Uiso 0.49(4) 1 calc R U P B 2
H73F H 0.283599 0.433737 0.988470 0.138 Uiso 0.49(4) 1 calc R U P B 2
C106 C 0.202(4) 0.3245(19) 1.0080(15) 0.10(2) Uani 0.49(4) 1 d D U P B 2
H10S H 0.172825 0.304875 0.996974 0.145 Uiso 0.49(4) 1 calc R U P B 2
H10T H 0.182054 0.332160 1.028707 0.145 Uiso 0.49(4) 1 calc R U P B 2
H10U H 0.249089 0.297219 1.012682 0.145 Uiso 0.49(4) 1 calc R U P B 2
C1C C 0.137(2) 0.431(2) 0.9863(14) 0.080(16) Uani 0.49(4) 1 d D U P B 2
H1CA H 0.131466 0.467319 0.967953 0.120 Uiso 0.49(4) 1 calc R U P B 2
H1CB H 0.134133 0.444362 1.007329 0.120 Uiso 0.49(4) 1 calc R U P B 2
H1CC H 0.099074 0.410491 0.984335 0.120 Uiso 0.49(4) 1 calc R U P B 2
C108 C 0.603(4) 0.462(4) 0.9953(12) 0.078(4) Uani 0.36(2) 1 d D U P C 2
H10V H 0.641696 0.451317 1.011833 0.117 Uiso 0.36(2) 1 calc R U P C 2
H10W H 0.578847 0.428063 0.998714 0.117 Uiso 0.36(2) 1 calc R U P C 2
H10X H 0.570330 0.500052 0.997472 0.117 Uiso 0.36(2) 1 calc R U P C 2
C89A C 0.642(4) 0.541(2) 0.9493(19) 0.077(4) Uani 0.36(2) 1 d D U P C 2
H89D H 0.628261 0.555483 0.925732 0.116 Uiso 0.36(2) 1 d R U P C 2
H89E H 0.614821 0.568583 0.961882 0.116 Uiso 0.36(2) 1 d R U P C 2
H89F H 0.691961 0.538983 0.952472 0.116 Uiso 0.36(2) 1 d R U P C 2
C88A C 0.701(3) 0.422(3) 0.959(2) 0.077(5) Uani 0.36(2) 1 d D U P C 2
H88D H 0.706831 0.420675 0.935316 0.116 Uiso 0.36(2) 1 calc R U P C 2
H88E H 0.700090 0.380167 0.971315 0.116 Uiso 0.36(2) 1 calc R U P C 2
H88F H 0.740465 0.434248 0.967168 0.116 Uiso 0.36(2) 1 calc R U P C 2

loop_
_atom_site_aniso_label
_atom_site_aniso_U_11
_atom_site_aniso_U_22
_atom_site_aniso_U_33
_atom_site_aniso_U_23
_atom_site_aniso_U_13
_atom_site_aniso_U_12
Au01 0.0350(3) 0.0392(3) 0.0346(3) -0.0161(2) 0.0008(2) -0.0037(3)
Au02 0.0336(3) 0.0403(3) 0.0376(3) -0.0166(3) 0.0012(2) -0.0037(3)
Au03 0.0343(3) 0.0397(3) 0.0370(3) -0.0161(3) 0.0002(2) -0.0047(3)
Au04 0.0377(3) 0.0419(3) 0.0374(3) -0.0151(3) 0.0007(3) -0.0056(3)
Au05 0.0353(3) 0.0409(3) 0.0392(3) -0.0179(3) 0.0002(3) -0.0056(3)
Au06 0.0378(3) 0.0403(3) 0.0366(3) -0.0144(3) 0.0007(3) -0.0027(3)
Au07 0.0346(3) 0.0389(3) 0.0382(3) -0.0172(3) -0.0004(3) -0.0035(3)
Au08 0.0377(3) 0.0418(3) 0.0373(3) -0.0173(3) -0.0016(3) -0.0045(3)
Au09 0.0367(3) 0.0418(3) 0.0412(3) -0.0184(3) -0.0011(3) -0.0062(3)
Au0A 0.0387(3) 0.0420(3) 0.0373(3) -0.0171(3) -0.0006(3) -0.0058(3)
Au0B 0.0356(3) 0.0433(3) 0.0431(3) -0.0187(3) 0.0017(3) -0.0060(3)
Au0C 0.0363(3) 0.0438(3) 0.0390(3) -0.0165(3) 0.0003(3) -0.0058(3)
Au0D 0.0342(3) 0.0452(3) 0.0405(3) -0.0188(3) 0.0017(3) -0.0052(3)
Au0E 0.0411(4) 0.0424(3) 0.0381(3) -0.0173(3) 0.0007(3) -0.0028(3)
Au0F 0.0373(3) 0.0424(3) 0.0375(3) -0.0165(3) 0.0029(3) -0.0044(3)
Au0G 0.0365(3) 0.0421(3) 0.0420(3) -0.0186(3) 0.0003(3) -0.0055(3)
Au0H 0.0359(3) 0.0447(3) 0.0413(3) -0.0167(3) 0.0009(3) -0.0044(3)
Au0I 0.0409(4) 0.0472(4) 0.0393(3) -0.0177(3) 0.0016(3) -0.0031(3)
Au0J 0.0353(3) 0.0433(3) 0.0408(3) -0.0181(3) 0.0011(3) -0.0036(3)
Au0K 0.0395(4) 0.0417(3) 0.0418(3) -0.0156(3) 0.0001(3) -0.0017(3)
Au0L 0.0376(4) 0.0472(3) 0.0427(4) -0.0187(3) -0.0018(3) -0.0070(3)
Au0M 0.0350(3) 0.0450(3) 0.0479(4) -0.0196(3) -0.0006(3) -0.0042(3)
Au0N 0.0396(4) 0.0440(3) 0.0407(3) -0.0177(3) 0.0033(3) -0.0034(3)
Au0O 0.0423(4) 0.0414(3) 0.0405(3) -0.0142(3) -0.0028(3) -0.0048(3)
Au0P 0.0385(3) 0.0412(3) 0.0434(4) -0.0188(3) 0.0018(3) -0.0045(3)
Au0Q 0.0350(3) 0.0429(3) 0.0430(3) -0.0167(3) -0.0023(3) -0.0037(3)
Au0R 0.0474(4) 0.0463(4) 0.0432(4) -0.0179(3) 0.0026(3) -0.0091(3)
Au0S 0.0414(4) 0.0425(3) 0.0476(4) -0.0200(3) 0.0012(3) -0.0067(3)
Au0T 0.0460(4) 0.0429(3) 0.0410(4) -0.0162(3) -0.0016(3) -0.0039(3)
Au0U 0.0426(4) 0.0477(4) 0.0430(4) -0.0211(3) 0.0046(3) -0.0085(3)
Au0V 0.0416(4) 0.0425(3) 0.0462(4) -0.0178(3) -0.0026(3) -0.0019(3)
Au0W 0.0446(4) 0.0509(4) 0.0422(4) -0.0192(3) 0.0022(3) -0.0091(3)
Au0X 0.0404(4) 0.0438(3) 0.0482(4) -0.0157(3) -0.0044(3) -0.0024(3)
Au0Y 0.0404(4) 0.0472(4) 0.0482(4) -0.0201(3) 0.0000(3) -0.0031(3)
Au0Z 0.0563(5) 0.0469(4) 0.0499(4) -0.0187(3) -0.0015(3) -0.0087(3)
Au10 0.0540(4) 0.0504(4) 0.0464(4) -0.0215(3) 0.0010(3) -0.0085(3)
Au11 0.0500(4) 0.0491(4) 0.0477(4) -0.0176(3) 0.0007(3) 0.0032(3)
Au12 0.0516(4) 0.0470(4) 0.0480(4) -0.0178(3) -0.0008(3) -0.0061(3)
Au13 0.0452(4) 0.0552(4) 0.0583(5) -0.0203(4) 0.0007(3) -0.0032(3)
Au14 0.0452(4) 0.0587(4) 0.0618(5) -0.0238(4) 0.0045(4) -0.0028(3)
S015 0.0340(19) 0.047(2) 0.045(2) -0.0176(17) -0.0023(16) -0.0028(16)
S016 0.046(2) 0.049(2) 0.040(2) -0.0149(17) 0.0023(17) -0.0032(18)
S017 0.039(2) 0.049(2) 0.041(2) -0.0205(17) 0.0014(16) -0.0069(17)
S018 0.035(2) 0.048(2) 0.047(2) -0.0218(17) 0.0006(16) 0.0007(16)
S019 0.053(2) 0.0415(19) 0.044(2) -0.0223(17) 0.0091(18) -0.0069(17)
S01A 0.038(2) 0.057(2) 0.045(2) -0.0194(18) 0.0025(17) -0.0071(18)
S01B 0.041(2) 0.0435(19) 0.0387(19) -0.0161(16) 0.0035(16) -0.0059(16)
S01C 0.043(2) 0.0410(19) 0.050(2) -0.0203(17) 0.0014(17) -0.0060(16)
S01D 0.051(2) 0.048(2) 0.0359(19) -0.0137(16) -0.0013(17) -0.0094(18)
S01E 0.049(2) 0.047(2) 0.045(2) -0.0142(17) -0.0055(18) -0.0061(18)
S01F 0.037(2) 0.048(2) 0.045(2) -0.0174(17) -0.0064(16) -0.0028(16)
S01G 0.039(2) 0.053(2) 0.052(2) -0.0210(19) -0.0020(18) -0.0041(18)
S01H 0.043(2) 0.0419(19) 0.047(2) -0.0164(17) -0.0009(17) 0.0000(17)
S01I 0.041(2) 0.048(2) 0.041(2) -0.0201(17) 0.0036(16) -0.0028(17)
S01J 0.054(3) 0.043(2) 0.042(2) -0.0128(17) 0.0004(18) 0.0024(18)
S01K 0.045(2) 0.045(2) 0.047(2) -0.0222(17) -0.0009(17) -0.0071(17)
P01L 0.044(2) 0.038(2) 0.054(3) -0.0172(18) -0.0014(19) 0.0010(17)
S01M 0.044(2) 0.046(2) 0.051(2) -0.0145(18) -0.0038(18) -0.0057(17)
S01N 0.050(3) 0.054(2) 0.050(2) -0.0232(19) 0.0099(19) -0.0012(19)
S01O 0.040(2) 0.051(2) 0.046(2) -0.0203(18) 0.0009(17) -0.0101(17)
S01P 0.045(2) 0.0403(19) 0.042(2) -0.0167(16) 0.0010(17) -0.0036(16)
S01Q 0.047(2) 0.045(2) 0.048(2) -0.0137(17) 0.0001(18) -0.0045(18)
S01R 0.054(3) 0.048(2) 0.050(2) -0.0192(19) -0.003(2) -0.0050(19)
P01S 0.050(3) 0.048(2) 0.054(3) -0.018(2) -0.007(2) -0.003(2)
S01T 0.044(2) 0.063(3) 0.070(3) -0.034(2) 0.002(2) 0.001(2)
S01U 0.052(3) 0.054(2) 0.056(3) -0.023(2) 0.003(2) 0.006(2)
C01W 0.057(8) 0.053(7) 0.055(8) -0.018(6) 0.000(7) -0.016(7)
C01X 0.047(8) 0.063(8) 0.056(8) -0.021(7) 0.009(7) -0.004(6)
C01Y 0.043(7) 0.053(7) 0.061(8) -0.012(6) -0.007(6) -0.015(6)
C01Z 0.050(8) 0.055(8) 0.050(8) -0.016(6) -0.005(6) -0.002(6)
C020 0.050(8) 0.048(7) 0.045(7) -0.017(6) 0.003(6) -0.014(6)
C021 0.044(7) 0.051(7) 0.052(8) -0.017(6) 0.010(6) -0.001(6)
C022 0.044(7) 0.046(7) 0.043(7) -0.022(6) 0.003(6) -0.003(6)
C023 0.045(7) 0.054(7) 0.051(8) -0.020(6) 0.000(6) -0.008(6)
C024 0.081(4) 0.074(4) 0.073(4) -0.026(3) 0.006(4) -0.012(4)
C025 0.043(7) 0.056(8) 0.050(7) -0.015(6) -0.002(6) -0.006(6)
C026 0.047(7) 0.046(7) 0.044(7) -0.012(6) -0.006(6) -0.013(6)
C027 0.043(7) 0.048(7) 0.048(7) -0.017(6) 0.006(6) 0.000(6)
C028 0.073(5) 0.071(4) 0.067(4) -0.023(4) 0.006(4) -0.013(4)
C029 0.075(5) 0.070(4) 0.068(4) -0.023(4) 0.006(4) -0.014(4)
C02A 0.048(8) 0.046(7) 0.053(8) -0.022(6) 0.009(6) 0.010(6)
C02B 0.055(8) 0.048(7) 0.049(7) -0.022(6) -0.002(6) -0.010(6)
C02C 0.046(7) 0.040(6) 0.045(7) -0.014(6) 0.003(6) 0.001(6)
C02E 0.064(9) 0.058(8) 0.056(8) -0.011(7) -0.002(7) -0.017(7)
C02F 0.079(5) 0.073(4) 0.070(4) -0.024(4) 0.006(4) -0.013(4)
C02G 0.063(9) 0.058(8) 0.066(9) -0.018(7) 0.003(7) -0.012(7)
C02H 0.051(8) 0.053(7) 0.058(8) -0.021(6) 0.005(7) -0.008(6)
C02I 0.068(9) 0.052(8) 0.063(9) -0.026(7) -0.001(7) -0.017(7)
C02J 0.050(8) 0.053(7) 0.049(7) -0.018(6) 0.012(6) -0.016(6)
C02K 0.049(8) 0.046(7) 0.051(7) -0.014(6) -0.005(6) -0.014(6)
C02L 0.048(8) 0.060(8) 0.060(8) -0.012(7) 0.016(7) -0.011(7)
C02M 0.074(5) 0.073(4) 0.067(4) -0.025(4) 0.005(4) -0.013(4)
C02N 0.062(9) 0.056(8) 0.072(9) -0.014(7) 0.008(7) -0.019(7)
C02O 0.068(4) 0.068(4) 0.067(4) -0.026(4) 0.000(4) -0.014(4)
C02P 0.071(4) 0.074(4) 0.071(4) -0.025(3) -0.001(3) -0.013(3)
C02Q 0.064(4) 0.067(4) 0.057(4) -0.023(4) 0.005(4) -0.011(4)
C02S 0.055(8) 0.056(8) 0.071(9) -0.012(7) -0.002(7) -0.013(7)
C02T 0.059(8) 0.056(8) 0.052(8) -0.022(6) 0.003(7) -0.008(7)
C02U 0.066(9) 0.064(8) 0.063(9) -0.025(7) 0.005(7) -0.015(7)
C02V 0.081(10) 0.061(8) 0.065(9) -0.022(7) 0.002(8) -0.015(7)
C02W 0.052(8) 0.051(7) 0.049(7) -0.019(6) 0.004(6) -0.006(6)
C02X 0.063(9) 0.072(9) 0.065(9) -0.019(7) 0.008(7) -0.016(7)
C02Y 0.058(12) 0.091(14) 0.076(13) -0.028(11) 0.023(10) 0.005(10)
C02Z 0.069(9) 0.078(9) 0.055(8) -0.014(7) 0.004(7) -0.017(8)
C030 0.045(7) 0.039(6) 0.044(7) -0.016(6) -0.003(6) 0.001(6)
C031 0.034(7) 0.042(6) 0.053(7) -0.014(6) -0.001(6) -0.003(5)
C032 0.065(9) 0.055(8) 0.060(8) -0.013(7) 0.003(7) -0.009(7)
C033 0.057(8) 0.056(8) 0.059(8) -0.020(7) 0.006(7) -0.016(7)
C034 0.052(8) 0.047(7) 0.048(7) -0.018(6) 0.001(6) -0.009(6)
C035 0.050(8) 0.048(7) 0.049(7) -0.018(6) -0.004(6) -0.009(6)
C036 0.078(4) 0.074(4) 0.070(4) -0.025(4) 0.004(4) -0.013(4)
C037 0.052(8) 0.058(8) 0.049(8) -0.024(6) 0.001(6) -0.004(6)
C038 0.051(8) 0.052(7) 0.043(7) -0.024(6) 0.007(6) -0.008(6)
C039 0.063(9) 0.063(8) 0.055(8) -0.014(7) -0.001(7) -0.001(7)
C03A 0.055(8) 0.052(7) 0.052(8) -0.010(6) -0.002(7) -0.009(6)
C03B 0.054(8) 0.058(8) 0.052(8) -0.020(7) 0.007(7) -0.006(7)
C03C 0.060(8) 0.055(8) 0.051(8) -0.018(6) -0.006(7) -0.016(7)
C03D 0.064(4) 0.067(4) 0.059(4) -0.023(4) 0.006(4) -0.010(4)
C03E 0.052(8) 0.047(7) 0.058(8) -0.017(6) 0.001(7) -0.007(6)
C03F 0.046(7) 0.039(6) 0.038(7) -0.015(5) 0.012(6) -0.006(6)
C03G 0.054(8) 0.059(8) 0.049(8) -0.016(6) 0.012(6) -0.013(7)
C03H 0.049(8) 0.056(8) 0.058(8) -0.021(7) 0.007(7) -0.008(6)
C03I 0.077(8) 0.098(8) 0.076(8) -0.031(7) 0.002(7) -0.007(7)
C03K 0.063(9) 0.053(8) 0.061(8) -0.017(7) 0.009(7) -0.010(7)
C03L 0.050(8) 0.049(7) 0.052(8) -0.012(6) 0.004(6) 0.000(6)
C03M 0.055(8) 0.052(7) 0.056(8) -0.019(6) 0.005(7) -0.007(6)
C03N 0.058(8) 0.054(8) 0.051(8) -0.013(6) 0.005(7) -0.012(7)
C03O 0.050(8) 0.046(7) 0.047(7) -0.014(6) 0.003(6) 0.000(6)
C03P 0.046(8) 0.052(7) 0.051(8) -0.015(6) 0.001(6) -0.005(6)
C03Q 0.047(7) 0.052(7) 0.046(7) -0.023(6) -0.002(6) -0.011(6)
C03R 0.051(8) 0.057(8) 0.054(8) -0.028(6) -0.007(6) -0.008(6)
C03S 0.061(9) 0.060(8) 0.053(8) -0.018(7) 0.000(7) -0.003(7)
C03T 0.047(8) 0.061(8) 0.054(8) -0.019(6) 0.002(6) -0.016(6)
C03U 0.071(9) 0.063(8) 0.061(9) -0.025(7) 0.002(7) -0.020(7)
C03V 0.063(9) 0.056(8) 0.056(8) -0.009(7) 0.003(7) -0.011(7)
C03W 0.058(9) 0.070(9) 0.060(9) -0.019(7) 0.004(7) -0.015(7)
C03X 0.066(9) 0.071(9) 0.078(10) -0.021(8) 0.006(8) -0.018(7)
C03Y 0.059(8) 0.059(8) 0.051(8) -0.016(7) 0.003(7) -0.008(7)
C03Z 0.053(8) 0.058(8) 0.053(8) -0.014(6) 0.009(7) -0.018(7)
C040 0.049(7) 0.037(6) 0.049(7) -0.020(6) 0.001(6) 0.000(6)
C041 0.051(8) 0.056(8) 0.060(8) -0.025(7) 0.005(7) -0.007(6)
C042 0.075(13) 0.082(13) 0.075(13) -0.036(11) 0.019(11) 0.002(11)
C043 0.068(4) 0.069(4) 0.069(4) -0.026(4) -0.001(4) -0.013(4)
C044 0.075(10) 0.071(9) 0.067(9) -0.026(7) 0.004(8) -0.014(8)
C045 0.039(7) 0.050(7) 0.050(7) -0.010(6) 0.001(6) 0.001(6)
C046 0.065(9) 0.068(9) 0.052(8) -0.013(7) 0.004(7) -0.014(7)
C047 0.057(8) 0.060(8) 0.059(8) -0.020(7) 0.010(7) -0.013(7)
C048 0.056(8) 0.054(8) 0.061(8) -0.030(7) 0.006(7) -0.009(6)
C049 0.063(9) 0.068(9) 0.062(9) -0.021(7) 0.011(7) -0.016(7)
C04A 0.054(8) 0.049(7) 0.046(7) -0.012(6) -0.006(6) -0.010(6)
C04B 0.069(4) 0.069(4) 0.069(4) -0.026(4) 0.000(4) -0.014(4)
C04C 0.059(8) 0.056(8) 0.051(8) -0.017(6) -0.001(7) -0.007(7)
C04D 0.062(9) 0.053(8) 0.059(8) -0.019(7) 0.000(7) -0.006(7)
C04E 0.072(9) 0.069(9) 0.061(9) -0.012(7) 0.003(7) -0.006(7)
C04F 0.054(12) 0.101(15) 0.087(14) -0.037(12) 0.007(11) 0.009(11)
C04G 0.074(4) 0.079(4) 0.074(4) -0.022(4) -0.002(4) -0.015(4)
C04H 0.080(14) 0.096(14) 0.085(14) -0.039(12) 0.028(12) -0.030(12)
C04I 0.044(7) 0.049(7) 0.054(8) -0.022(6) -0.005(6) -0.005(6)
C04J 0.057(8) 0.068(8) 0.049(8) -0.017(7) 0.012(7) -0.013(7)
C04K 0.045(7) 0.045(7) 0.052(7) -0.014(6) -0.001(6) -0.003(6)
C04L 0.064(4) 0.069(4) 0.059(4) -0.021(4) 0.004(4) -0.011(4)
C04M 0.058(8) 0.053(8) 0.054(8) -0.017(6) -0.001(7) -0.004(7)
C04N 0.048(8) 0.058(8) 0.060(8) -0.011(6) 0.007(7) -0.021(7)
C04P 0.064(9) 0.062(8) 0.063(9) -0.022(7) 0.005(7) -0.006(7)
C04Q 0.054(8) 0.055(8) 0.054(8) -0.010(6) 0.002(7) -0.009(7)
C04R 0.059(8) 0.058(8) 0.049(8) -0.018(6) 0.005(7) -0.010(7)
C04S 0.058(8) 0.049(7) 0.062(8) -0.025(7) 0.005(7) 0.007(6)
C04T 0.065(9) 0.052(8) 0.056(8) -0.020(6) 0.009(7) -0.011(7)
C04U 0.084(11) 0.087(11) 0.089(11) -0.025(8) -0.006(8) -0.018(8)
C04V 0.053(8) 0.059(8) 0.060(8) -0.012(7) 0.007(7) -0.011(7)
C04W 0.071(9) 0.070(9) 0.059(9) -0.020(7) 0.003(7) 0.001(7)
C04X 0.072(9) 0.064(8) 0.065(9) -0.023(7) -0.002(7) -0.015(7)
C04Y 0.055(8) 0.058(8) 0.067(9) -0.020(7) 0.001(7) -0.016(7)
C04Z 0.058(8) 0.048(7) 0.050(7) -0.016(6) 0.004(6) -0.016(6)
C050 0.058(9) 0.062(8) 0.065(9) -0.018(7) -0.008(7) -0.015(7)
C051 0.057(8) 0.049(7) 0.052(8) -0.008(6) -0.004(7) -0.005(6)
C052 0.044(7) 0.046(7) 0.058(8) -0.017(6) -0.001(6) -0.009(6)
C053 0.060(8) 0.051(7) 0.062(8) -0.013(7) 0.002(7) -0.012(7)
C054 0.044(7) 0.039(6) 0.059(8) -0.012(6) -0.002(6) -0.004(6)
C055 0.068(13) 0.081(13) 0.081(14) -0.003(11) 0.005(11) -0.002(11)
C056 0.065(4) 0.071(4) 0.061(4) -0.020(4) 0.005(4) -0.011(4)
C057 0.066(9) 0.065(8) 0.057(8) -0.016(7) 0.014(7) -0.012(7)
C058 0.052(8) 0.065(8) 0.070(9) -0.017(7) -0.005(7) -0.016(7)
C059 0.089(14) 0.092(14) 0.050(10) -0.015(10) 0.009(10) -0.012(12)
C05A 0.070(9) 0.055(8) 0.065(9) -0.013(7) -0.001(7) -0.012(7)
C05B 0.045(8) 0.056(8) 0.054(8) -0.008(6) 0.001(6) -0.012(6)
C05C 0.055(8) 0.057(8) 0.058(8) -0.017(7) 0.008(7) -0.012(7)
C05D 0.096(16) 0.104(16) 0.094(16) -0.032(13) 0.012(13) -0.017(13)
C05E 0.071(4) 0.071(4) 0.069(4) -0.026(4) -0.001(4) -0.013(4)
C05F 0.072(10) 0.070(9) 0.072(10) -0.015(8) -0.005(8) -0.012(8)
C05H 0.071(10) 0.070(9) 0.075(10) -0.017(8) 0.007(8) -0.015(8)
C05I 0.062(9) 0.057(8) 0.052(8) -0.017(7) 0.003(7) -0.008(7)
C05J 0.047(8) 0.063(8) 0.056(8) -0.015(7) -0.002(7) -0.005(7)
C05K 0.067(9) 0.061(8) 0.070(9) -0.027(7) 0.011(7) -0.001(7)
C05L 0.053(8) 0.059(8) 0.055(8) -0.016(7) 0.005(7) -0.007(7)
C05M 0.066(9) 0.061(8) 0.067(9) -0.019(7) 0.003(7) -0.018(7)
C05N 0.085(5) 0.082(5) 0.089(5) -0.024(4) 0.001(4) -0.014(4)
C05O 0.060(9) 0.062(8) 0.056(8) -0.023(7) 0.005(7) -0.002(7)
C05P 0.069(9) 0.065(9) 0.066(9) -0.020(7) 0.003(7) -0.018(7)
C05Q 0.083(10) 0.075(9) 0.064(9) -0.013(7) 0.010(8) -0.025(8)
C05R 0.064(9) 0.052(8) 0.051(8) -0.017(6) 0.005(7) 0.008(7)
C05S 0.073(9) 0.063(8) 0.059(9) -0.016(7) 0.003(7) -0.017(7)
C05T 0.056(8) 0.058(8) 0.070(9) -0.017(7) 0.004(7) -0.021(7)
C05U 0.094(15) 0.105(15) 0.056(11) -0.033(11) 0.014(11) -0.034(12)
C05V 0.067(4) 0.073(4) 0.063(4) -0.022(3) 0.005(3) -0.012(3)
C05W 0.050(8) 0.048(7) 0.054(8) -0.012(6) 0.002(6) -0.005(6)
C05X 0.055(8) 0.051(7) 0.058(8) -0.022(6) 0.010(7) -0.006(6)
C05Y 0.081(11) 0.085(10) 0.078(10) -0.026(8) 0.002(8) -0.022(8)
C060 0.061(9) 0.063(9) 0.072(9) -0.009(7) 0.003(7) -0.007(7)
C061 0.066(9) 0.077(9) 0.070(9) -0.016(8) -0.001(8) -0.014(8)
C062 0.040(7) 0.040(6) 0.046(7) -0.010(6) 0.002(6) -0.005(6)
C063 0.066(9) 0.074(9) 0.081(10) -0.018(8) 0.003(8) -0.024(8)
C065 0.071(9) 0.059(8) 0.063(9) -0.014(7) 0.000(7) -0.015(7)
C066 0.051(8) 0.048(7) 0.053(8) -0.019(6) -0.001(6) -0.006(6)
C067 0.087(5) 0.077(4) 0.080(5) -0.027(4) 0.006(4) -0.012(4)
C069 0.056(8) 0.063(8) 0.064(9) -0.021(7) 0.005(7) -0.007(7)
C06B 0.076(10) 0.068(9) 0.084(10) -0.025(8) 0.008(8) -0.011(8)
C06C 0.076(10) 0.070(9) 0.060(9) -0.011(7) 0.006(7) -0.027(8)
C06D 0.067(9) 0.064(8) 0.066(9) -0.017(7) -0.005(7) -0.016(7)
C06E 0.063(9) 0.069(9) 0.070(9) -0.022(7) -0.003(7) -0.015(7)
C06F 0.043(7) 0.059(8) 0.061(8) -0.020(7) 0.010(6) -0.011(6)
C06G 0.062(9) 0.069(9) 0.071(9) -0.017(7) 0.007(7) -0.012(7)
C06H 0.097(15) 0.058(11) 0.090(14) -0.041(11) -0.001(12) 0.025(10)
C06I 0.077(10) 0.080(10) 0.083(10) -0.016(8) 0.006(8) -0.015(8)
C06J 0.082(5) 0.095(5) 0.080(5) -0.027(4) -0.002(4) -0.007(4)
C06K 0.093(15) 0.086(14) 0.061(12) -0.010(11) -0.002(11) -0.013(12)
C06L 0.073(10) 0.074(9) 0.065(9) -0.017(8) 0.001(8) -0.006(8)
C06M 0.072(10) 0.069(9) 0.071(9) -0.019(7) 0.003(8) -0.019(8)
C06N 0.064(12) 0.072(11) 0.060(11) -0.009(9) 0.009(9) -0.002(10)
C06O 0.084(14) 0.070(12) 0.080(13) -0.016(10) -0.013(11) -0.021(11)
C06P 0.092(15) 0.077(13) 0.110(16) -0.038(12) -0.018(12) -0.033(12)
C06Q 0.066(9) 0.060(8) 0.063(9) -0.019(7) 0.000(7) -0.012(7)
C06R 0.055(8) 0.068(9) 0.070(9) -0.029(7) 0.006(7) -0.019(7)
C06S 0.073(13) 0.068(11) 0.066(12) -0.007(10) -0.004(10) -0.016(10)
C06T 0.063(12) 0.074(12) 0.083(14) -0.012(11) -0.009(11) -0.001(10)
C06U 0.065(12) 0.076(12) 0.093(14) -0.024(11) 0.023(11) -0.013(10)
C06V 0.049(8) 0.057(8) 0.061(8) -0.009(7) 0.001(7) -0.004(7)
C06W 0.071(4) 0.078(4) 0.067(4) -0.022(4) 0.006(4) -0.011(4)
C06X 0.085(5) 0.083(5) 0.090(5) -0.025(4) -0.001(4) -0.015(4)
C06Y 0.054(8) 0.052(7) 0.055(8) -0.013(6) -0.002(7) 0.000(6)
C3 0.066(9) 0.076(9) 0.073(10) -0.020(8) 0.004(8) -0.016(8)
C070 0.057(8) 0.062(8) 0.057(8) -0.010(7) -0.007(7) -0.020(7)
C2 0.066(9) 0.074(9) 0.066(9) -0.020(8) -0.002(7) -0.008(7)
C16 0.060(9) 0.063(8) 0.071(9) -0.023(7) 0.006(7) -0.006(7)
C18 0.065(9) 0.063(8) 0.062(9) -0.013(7) 0.005(7) -0.006(7)
C20 0.069(4) 0.072(4) 0.070(4) -0.024(4) -0.001(4) -0.013(4)
C22 0.066(9) 0.076(9) 0.072(10) -0.013(8) 0.000(8) -0.020(8)
C29 0.078(10) 0.065(9) 0.073(10) -0.014(7) -0.004(8) -0.016(8)
C31 0.072(10) 0.062(9) 0.076(10) -0.018(7) -0.006(8) -0.014(7)
C32 0.082(11) 0.081(10) 0.083(11) -0.016(8) 0.000(8) -0.023(8)
C38 0.073(9) 0.064(8) 0.065(9) -0.025(7) -0.007(7) -0.017(7)
C39 0.094(15) 0.081(13) 0.087(14) -0.046(12) 0.014(12) -0.016(11)
C41 0.069(9) 0.068(9) 0.069(9) -0.017(7) 0.001(8) -0.011(7)
C78 0.090(15) 0.100(15) 0.084(14) -0.027(12) 0.018(12) -0.024(13)
C127 0.073(7) 0.080(6) 0.068(6) -0.024(6) 0.005(6) -0.012(6)
C159 0.074(7) 0.083(7) 0.071(7) -0.021(7) 0.007(7) -0.008(7)
C172 0.074(7) 0.080(7) 0.069(7) -0.020(6) 0.008(7) -0.010(7)
C9 0.061(9) 0.053(8) 0.064(9) -0.014(7) 0.002(7) -0.016(7)
C15 0.065(9) 0.060(8) 0.068(9) -0.021(7) 0.008(7) -0.016(7)
C19 0.086(14) 0.045(9) 0.091(14) -0.025(9) -0.013(11) -0.009(9)
C93 0.086(10) 0.066(9) 0.073(10) -0.030(8) -0.001(8) -0.018(8)
C21 0.067(9) 0.062(8) 0.061(9) -0.024(7) 0.002(7) -0.020(7)
C27 0.074(10) 0.071(9) 0.066(9) -0.026(7) -0.008(7) -0.011(7)
C28 0.066(9) 0.061(8) 0.063(9) -0.016(7) 0.001(7) -0.016(7)
C35 0.096(8) 0.084(8) 0.086(8) -0.030(7) 0.008(7) -0.012(7)
C40 0.102(15) 0.063(11) 0.071(12) -0.029(10) 0.008(11) -0.015(11)
C47 0.097(16) 0.079(14) 0.123(18) -0.020(13) -0.016(14) -0.020(13)
C50 0.101(17) 0.110(16) 0.091(15) -0.042(13) 0.000(13) -0.015(13)
C54 0.068(13) 0.085(13) 0.080(13) -0.018(11) -0.016(11) 0.009(11)
C59 0.064(12) 0.075(12) 0.088(14) -0.012(11) -0.013(10) -0.025(10)
C75 0.099(17) 0.124(17) 0.086(15) -0.041(14) -0.002(13) -0.022(14)
C80 0.116(17) 0.073(12) 0.095(15) -0.039(12) -0.015(13) -0.034(12)
C91 0.094(8) 0.082(8) 0.092(8) -0.026(7) 0.006(7) -0.008(7)
C102 0.097(8) 0.080(8) 0.087(8) -0.026(7) 0.007(7) -0.008(7)
C105 0.086(14) 0.054(10) 0.082(13) -0.020(9) -0.011(11) -0.021(10)
C107 0.121(19) 0.114(17) 0.086(16) -0.025(14) -0.003(14) -0.011(15)
C7 0.064(12) 0.074(12) 0.085(14) -0.013(11) -0.001(11) 0.003(10)
C8 0.061(11) 0.072(12) 0.078(13) -0.013(10) -0.003(10) -0.025(10)
C10 0.078(13) 0.056(10) 0.089(14) -0.028(10) -0.005(11) -0.016(10)
C4 0.083(14) 0.080(13) 0.081(14) -0.009(11) 0.010(12) -0.019(11)
C17 0.084(5) 0.081(5) 0.088(5) -0.025(4) 0.000(4) -0.015(4)
C24 0.087(5) 0.085(5) 0.092(5) -0.024(4) 0.000(4) -0.016(4)
C6 0.067(9) 0.057(8) 0.065(9) -0.018(7) -0.002(7) -0.005(7)
C49 0.088(5) 0.087(4) 0.095(5) -0.022(4) 0.001(4) -0.015(4)
C60 0.087(5) 0.085(5) 0.092(5) -0.022(4) 0.001(4) -0.014(4)
C63 0.090(16) 0.105(16) 0.114(17) -0.015(14) -0.004(14) -0.035(13)
C5 0.094(8) 0.094(8) 0.106(8) -0.018(8) 0.003(8) -0.016(7)
C129 0.092(5) 0.091(5) 0.100(5) -0.021(4) 0.002(4) -0.015(4)
C142 0.103(8) 0.097(8) 0.106(8) -0.021(8) -0.001(8) -0.010(8)
C247 0.085(14) 0.072(12) 0.086(14) -0.030(11) -0.003(12) -0.015(11)
C12 0.058(8) 0.062(8) 0.049(8) -0.011(7) 0.006(7) -0.010(7)
C25 0.070(13) 0.083(13) 0.103(16) -0.022(12) 0.013(12) -0.015(11)
C14 0.090(15) 0.094(14) 0.081(14) -0.024(12) 0.012(12) -0.025(12)
C23 0.078(13) 0.067(11) 0.078(13) -0.007(10) -0.017(11) -0.015(10)
C13 0.053(11) 0.077(12) 0.063(11) -0.011(9) 0.007(9) -0.009(9)
C11 0.092(8) 0.095(8) 0.106(8) -0.017(8) 0.007(8) -0.013(8)
C83 0.068(9) 0.068(9) 0.078(10) -0.024(8) 0.006(8) -0.015(7)
C86 0.079(14) 0.082(13) 0.082(14) -0.027(11) -0.004(11) -0.028(11)
C92 0.047(10) 0.078(12) 0.094(14) -0.018(11) 0.015(10) -0.017(9)
C26 0.056(8) 0.051(7) 0.052(8) -0.004(6) -0.002(7) 0.000(6)
C45 0.092(14) 0.077(12) 0.040(9) -0.025(9) 0.016(9) -0.009(11)
C43 0.073(9) 0.061(8) 0.062(9) -0.018(7) 0.003(7) -0.016(7)
C56 0.087(5) 0.076(5) 0.080(5) -0.023(4) 0.008(4) -0.021(4)
C58 0.092(4) 0.080(4) 0.082(4) -0.022(4) 0.009(4) -0.020(4)
C52 0.090(5) 0.079(4) 0.081(5) -0.022(4) 0.007(4) -0.019(4)
C37 0.074(10) 0.089(10) 0.078(10) -0.008(8) 0.011(8) -0.026(8)
C44 0.088(15) 0.102(15) 0.060(12) -0.022(11) 0.001(11) -0.013(12)
C55 0.087(5) 0.076(5) 0.079(5) -0.023(4) 0.007(4) -0.020(4)
C36 0.076(10) 0.088(10) 0.079(10) -0.023(8) -0.003(8) -0.013(8)
C34 0.114(17) 0.116(17) 0.086(15) -0.003(13) 0.004(13) -0.050(14)
C42 0.089(16) 0.133(18) 0.094(16) -0.014(14) 0.029(13) -0.032(14)
C30 0.065(9) 0.075(9) 0.065(9) -0.016(7) 0.006(7) -0.012(7)
C53 0.088(5) 0.078(5) 0.080(5) -0.023(4) 0.007(4) -0.019(4)
C33 0.082(15) 0.107(16) 0.094(15) -0.023(13) 0.027(13) -0.008(13)
C51 0.072(13) 0.106(15) 0.091(15) -0.008(12) -0.006(12) -0.038(12)
C48 0.108(17) 0.110(16) 0.116(14) -0.033(12) 0.011(13) -0.025(14)
C62 0.094(16) 0.110(17) 0.104(17) -0.010(14) -0.007(14) -0.024(14)
C61 0.089(5) 0.078(4) 0.081(5) -0.023(4) 0.008(4) -0.021(4)
C146 0.123(12) 0.113(11) 0.121(11) -0.024(8) 0.015(9) -0.028(8)
C46 0.097(11) 0.103(10) 0.106(10) -0.026(7) -0.002(8) -0.021(8)
C66 0.105(11) 0.098(10) 0.111(10) -0.026(8) -0.001(8) -0.016(8)
C57 0.122(12) 0.116(11) 0.117(11) -0.035(8) 0.008(9) -0.026(8)
C94 0.132(13) 0.125(11) 0.122(11) -0.029(8) 0.013(9) -0.027(9)
C182 0.127(12) 0.125(11) 0.116(11) -0.024(8) 0.013(9) -0.030(9)
C186 0.111(16) 0.079(13) 0.068(13) -0.025(11) 0.031(12) 0.000(12)
C70 0.086(8) 0.107(8) 0.083(8) -0.030(7) -0.005(7) -0.005(7)
C64 0.090(11) 0.095(11) 0.075(10) -0.028(8) 0.002(8) -0.015(8)
C65 0.113(17) 0.087(14) 0.079(14) -0.053(12) 0.014(12) -0.007(12)
C69 0.078(4) 0.087(4) 0.077(4) -0.028(4) -0.002(4) -0.008(4)
C82 0.076(5) 0.083(4) 0.075(4) -0.027(4) 0.000(4) -0.008(4)
C04O 0.071(5) 0.080(5) 0.072(5) -0.028(4) 0.000(4) -0.009(4)
C02D 0.070(5) 0.078(5) 0.069(5) -0.031(4) -0.001(4) -0.010(4)
C02R 0.072(5) 0.080(5) 0.071(5) -0.031(4) -0.001(4) -0.010(4)
C68 0.076(5) 0.083(4) 0.074(4) -0.030(4) -0.001(4) -0.009(4)
C67 0.107(8) 0.091(8) 0.092(8) -0.021(7) 0.011(8) -0.023(7)
C79 0.111(18) 0.136(19) 0.087(16) -0.035(14) 0.007(14) -0.018(15)
C104 0.106(8) 0.095(8) 0.092(8) -0.012(7) 0.010(8) -0.017(8)
C112 0.104(8) 0.089(8) 0.091(8) -0.019(7) 0.016(8) -0.019(7)
C117 0.098(5) 0.084(5) 0.086(5) -0.020(4) 0.010(4) -0.021(4)
C224 0.092(8) 0.104(8) 0.084(8) -0.027(7) -0.005(7) -0.003(7)
C235 0.117(18) 0.119(17) 0.064(13) -0.034(13) 0.002(13) -0.016(14)
C72 0.087(15) 0.093(15) 0.107(17) -0.015(13) 0.018(13) -0.023(13)
C71 0.074(10) 0.080(10) 0.079(10) -0.032(8) 0.004(8) -0.014(8)
C73 0.07(2) 0.072(18) 0.049(17) -0.022(14) 0.012(14) 0.001(14)
C169 0.060(17) 0.066(17) 0.040(14) -0.039(13) 0.015(12) 0.000(13)
C310 0.057(18) 0.08(2) 0.055(17) -0.013(15) 0.009(14) -0.005(15)
C74 0.065(4) 0.069(4) 0.061(4) -0.023(4) 0.005(4) -0.011(4)
C84 0.14(2) 0.125(19) 0.13(2) -0.045(16) -0.004(16) -0.033(16)
C85 0.093(12) 0.105(12) 0.092(12) -0.024(9) 0.002(9) -0.021(9)
C87 0.137(17) 0.135(17) 0.132(17) -0.030(10) 0.007(10) -0.025(10)
C259 0.110(14) 0.111(13) 0.111(14) -0.028(9) 0.012(9) -0.018(9)
C81 0.117(14) 0.112(14) 0.108(14) -0.027(9) 0.004(9) -0.019(9)
C77 0.091(12) 0.100(11) 0.086(11) -0.029(9) 0.010(9) -0.015(9)
C76 0.115(15) 0.122(14) 0.120(15) -0.029(10) 0.006(9) -0.023(9)
C88 0.077(7) 0.080(6) 0.077(7) -0.022(6) -0.003(6) -0.015(6)
C89 0.076(6) 0.082(6) 0.077(6) -0.023(6) -0.004(6) -0.017(6)
C242 0.078(7) 0.084(7) 0.077(7) -0.020(6) -0.004(7) -0.015(6)
C201 0.084(11) 0.086(13) 0.084(10) -0.021(9) 0.013(7) -0.018(9)
C189 0.089(11) 0.090(14) 0.084(10) -0.021(9) 0.010(7) -0.018(10)
C238 0.083(10) 0.075(13) 0.075(9) -0.024(9) 0.006(8) -0.011(9)
C124 0.074(10) 0.072(12) 0.073(9) -0.019(9) 0.002(7) -0.017(9)
C119 0.064(10) 0.060(12) 0.070(9) -0.015(9) 0.002(7) -0.010(9)
C109 0.070(9) 0.074(13) 0.080(10) -0.017(9) 0.005(8) -0.017(9)
C95 0.071(17) 0.073(18) 0.071(11) -0.021(15) 0.005(11) -0.013(15)
C260 0.092(18) 0.088(18) 0.087(18) -0.017(10) 0.004(10) -0.027(10)
C97 0.083(16) 0.079(15) 0.071(16) -0.015(10) 0.005(10) -0.022(10)
C150 0.10(2) 0.10(2) 0.10(2) -0.020(10) 0.004(10) -0.022(11)
C96 0.085(17) 0.087(17) 0.082(17) -0.013(10) 0.002(10) -0.031(10)
C143 0.066(13) 0.055(12) 0.052(12) -0.009(9) 0.005(9) -0.015(9)
C209 0.075(16) 0.083(16) 0.076(16) -0.014(10) 0.009(10) -0.016(10)
C211 0.09(2) 0.09(2) 0.09(2) -0.016(17) 0.006(17) -0.022(17)
C98 0.076(10) 0.076(12) 0.080(10) -0.020(8) -0.004(8) -0.020(9)
C140 0.069(9) 0.076(12) 0.077(10) -0.020(8) 0.002(8) -0.017(9)
C131 0.070(10) 0.061(11) 0.071(10) -0.021(8) 0.005(7) -0.013(9)
C100 0.062(9) 0.054(10) 0.060(9) -0.025(7) 0.001(7) -0.008(8)
C99 0.066(9) 0.067(11) 0.064(10) -0.021(8) 0.006(8) -0.009(9)
C170 0.073(10) 0.069(12) 0.069(10) -0.017(8) -0.001(7) -0.007(9)
C101 0.062(16) 0.068(16) 0.070(13) -0.022(11) 0.005(11) -0.020(13)
C103 0.073(7) 0.079(7) 0.068(7) -0.023(7) 0.006(7) -0.012(7)
C1A 0.075(7) 0.080(6) 0.070(6) -0.020(6) 0.006(6) -0.011(6)
C1B 0.073(7) 0.081(7) 0.070(7) -0.021(7) 0.006(7) -0.010(7)
C73A 0.10(2) 0.10(2) 0.08(2) -0.035(18) 0.005(17) -0.010(17)
C106 0.09(3) 0.10(3) 0.09(2) -0.022(17) 0.022(18) -0.017(18)
C1C 0.07(2) 0.10(2) 0.07(2) -0.031(17) 0.010(16) -0.009(16)
C108 0.077(7) 0.082(7) 0.076(7) -0.022(6) -0.003(6) -0.015(6)
C89A 0.076(7) 0.080(6) 0.076(7) -0.022(6) -0.002(6) -0.016(6)
C88A 0.076(7) 0.080(7) 0.077(7) -0.021(7) -0.004(7) -0.016(7)

loop_
_atom_type_symbol
_atom_type_description
_atom_type_scat_dispersion_real
_atom_type_scat_dispersion_imag
_atom_type_scat_source
C C 0.0181 0.0091 'International Tables Vol C Tables 4.2.6.8 and 6.1.1.4'
H H 0.0000 0.0000 'International Tables Vol C Tables 4.2.6.8 and 6.1.1.4'
Au Au -4.4197 7.2980 'International Tables Vol C Tables 4.2.6.8 and 6.1.1.4'
O O 0.0492 0.0322 'International Tables Vol C Tables 4.2.6.8 and 6.1.1.4'
P P 0.2955 0.4335 'International Tables Vol C Tables 4.2.6.8 and 6.1.1.4'
S S 0.3331 0.5567 'International Tables Vol C Tables 4.2.6.8 and 6.1.1.4'

loop_
_exptl_crystal_face_index_h
_exptl_crystal_face_index_k
_exptl_crystal_face_index_l
_exptl_crystal_face_perp_dist
8 0 -20 0.0739
6 14 2 0.0356
1 14 15 0.0272
-9 -1 20 0.0382
2 -12 -19 0.0898
-6 -14 -1 0.0770
10 0 14 0.0189
-12 -3 -10 0.0603
12 8 0 0.0393
0 -9 18 0.0310
3 10 -16 0.0669
2 1 26 0.0091

loop_
_geom_angle_atom_site_label_1
_geom_angle_atom_site_label_2
_geom_angle_atom_site_label_3
_geom_angle
_geom_angle_site_symmetry_1
_geom_angle_site_symmetry_3
_geom_angle_publ_flag
Au02 Au01 Au03 60.32(2) . . ?
Au02 Au01 Au05 118.18(3) . . ?
Au02 Au01 Au07 59.87(2) . . ?
Au02 Au01 Au0C 89.07(2) . . ?
Au02 Au01 Au0H 117.57(3) . . ?
Au02 Au01 Au0J 91.68(3) . . ?
Au02 Au01 Au0L 125.77(3) . . ?
Au03 Au01 Au0C 115.59(3) . . ?
Au03 Au01 Au0H 111.92(3) . . ?
Au03 Au01 Au0J 59.82(2) . . ?
Au03 Au01 Au0L 173.82(3) . . ?
Au04 Au01 Au02 124.22(3) . . ?
Au04 Au01 Au03 90.72(3) . . ?
Au04 Au01 Au05 56.73(2) . . ?
Au04 Au01 Au07 64.36(2) . . ?
Au04 Au01 Au0C 60.13(2) . . ?
Au04 Au01 Au0H 117.34(3) . . ?
Au04 Au01 Au0J 114.71(3) . . ?
Au04 Au01 Au0L 86.11(3) . . ?
Au05 Au01 Au03 57.86(2) . . ?
Au05 Au01 Au07 87.11(2) . . ?
Au05 Au01 Au0C 116.05(3) . . ?
Au05 Au01 Au0H 86.71(2) . . ?
Au05 Au01 Au0J 58.35(2) . . ?
Au05 Au01 Au0L 116.05(3) . . ?
Au06 Au01 Au02 57.47(2) . . ?
Au06 Au01 Au03 89.29(3) . . ?
Au06 Au01 Au04 177.92(3) . . ?
Au06 Au01 Au05 121.67(3) . . ?
Au06 Au01 Au07 117.33(3) . . ?
Au06 Au01 Au0A 58.65(2) . . ?
Au06 Au01 Au0C 121.68(3) . . ?
Au06 Au01 Au0H 60.78(2) . . ?
Au06 Au01 Au0J 63.56(2) . . ?
Au06 Au01 Au0L 93.69(3) . . ?
Au07 Au01 Au03 58.79(2) . . ?
Au07 Au01 Au0C 56.84(2) . . ?
Au07 Au01 Au0H 170.67(3) . . ?
Au07 Au01 Au0J 118.56(3) . . ?
Au07 Au01 Au0L 123.95(3) . . ?
Au0A Au01 Au02 56.76(2) . . ?
Au0A Au01 Au03 117.06(3) . . ?
Au0A Au01 Au04 123.09(3) . . ?
Au0A Au01 Au05 174.41(3) . . ?
Au0A Au01 Au07 88.00(2) . . ?
Au0A Au01 Au0C 63.08(2) . . ?
Au0A Au01 Au0H 97.80(3) . . ?
Au0A Au01 Au0J 122.20(3) . . ?
Au0A Au01 Au0L 69.07(2) . . ?
Au0C Au01 Au0H 132.40(3) . . ?
Au0C Au01 Au0J 173.83(3) . . ?
Au0C Au01 Au0L 67.23(2) . . ?
Au0D Au01 Au02 173.32(3) . . ?
Au0D Au01 Au03 114.24(3) . . ?
Au0D Au01 Au04 57.73(2) . . ?
Au0D Au01 Au05 56.62(2) . . ?
Au0D Au01 Au06 120.44(3) . . ?
Au0D Au01 Au07 121.70(3) . . ?
Au0D Au01 Au0A 128.62(3) . . ?
Au0D Au01 Au0C 97.07(3) . . ?
Au0D Au01 Au0H 59.70(2) . . ?
Au0D Au01 Au0J 81.93(3) . . ?
Au0D Au01 Au0L 59.60(2) . . ?
Au0H Au01 Au0J 52.12(2) . . ?
Au0H Au01 Au0L 65.20(2) . . ?
Au0J Au01 Au0L 116.91(3) . . ?
Au01 Au02 Au03 60.59(2) . . ?
Au01 Au02 Au07 60.54(2) . . ?
Au01 Au02 Au0E 86.85(3) . . ?
Au01 Au02 Au0F 86.62(2) . . ?
Au01 Au02 Au0I 118.92(3) . . ?
Au01 Au02 Au0U 119.50(3) . . ?
Au03 Au02 Au0E 114.74(3) . . ?
Au03 Au02 Au0F 54.73(2) . . ?
Au03 Au02 Au0I 118.52(3) . . ?
Au03 Au02 Au0U 175.73(3) . . ?
Au06 Au02 Au01 58.87(2) . . ?
Au06 Au02 Au03 90.26(3) . . ?
Au06 Au02 Au07 119.41(3) . . ?
Au06 Au02 Au0B 121.92(3) . . ?
Au06 Au02 Au0E 120.57(3) . . ?
Au06 Au02 Au0F 62.24(2) . . ?
Au06 Au02 Au0I 60.07(2) . . ?
Au06 Au02 Au0K 176.54(3) . . ?
Au06 Au02 Au0U 93.27(3) . . ?
Au07 Au02 Au03 59.09(2) . . ?
Au07 Au02 Au0E 55.65(2) . . ?
Au07 Au02 Au0F 113.83(3) . . ?
Au07 Au02 Au0I 177.60(3) . . ?
Au07 Au02 Au0U 116.92(3) . . ?
Au0A Au02 Au01 59.45(2) . . ?
Au0A Au02 Au03 120.01(3) . . ?
Au0A Au02 Au06 60.10(2) . . ?
Au0A Au02 Au07 89.95(3) . . ?
Au0A Au02 Au0B 176.35(3) . . ?
Au0A Au02 Au0E 60.72(2) . . ?
Au0A Au02 Au0F 122.07(3) . . ?
Au0A Au02 Au0I 91.66(3) . . ?
Au0A Au02 Au0K 119.61(3) . . ?
Au0A Au02 Au0N 117.11(3) . . ?
Au0A Au02 Au0U 60.14(2) . . ?
Au0B Au02 Au01 124.09(3) . . ?
Au0B Au02 Au03 63.51(2) . . ?
Au0B Au02 Au07 91.36(3) . . ?
Au0B Au02 Au0E 117.48(3) . . ?
Au0B Au02 Au0F 60.34(2) . . ?
Au0B Au02 Au0I 87.14(3) . . ?
Au0B Au02 Au0K 58.17(2) . . ?
Au0B Au02 Au0U 116.28(3) . . ?
Au0E Au02 Au0I 126.74(3) . . ?
Au0E Au02 Au0U 61.31(2) . . ?
Au0F Au02 Au0E 169.45(3) . . ?
Au0F Au02 Au0I 63.79(2) . . ?
Au0F Au02 Au0U 129.24(3) . . ?
Au0K Au02 Au01 124.29(3) . . ?
Au0K Au02 Au03 92.70(3) . . ?
Au0K Au02 Au07 63.79(2) . . ?
Au0K Au02 Au0E 59.61(2) . . ?
Au0K Au02 Au0F 118.29(3) . . ?
Au0K Au02 Au0I 116.79(3) . . ?
Au0K Au02 Au0U 83.85(2) . . ?
Au0N Au02 Au01 175.96(3) . . ?
Au0N Au02 Au03 122.87(3) . . ?
Au0N Au02 Au06 117.97(3) . . ?
Au0N Au02 Au07 122.58(3) . . ?
Au0N Au02 Au0B 59.39(2) . . ?
Au0N Au02 Au0E 93.12(3) . . ?
Au0N Au02 Au0F 93.97(3) . . ?
Au0N Au02 Au0I 58.08(2) . . ?
Au0N Au02 Au0K 58.80(2) . . ?
Au0N Au02 Au0U 57.24(2) . . ?
Au0U Au02 Au0I 65.46(2) . . ?
Au01 Au03 Au09 115.19(3) . . ?
Au01 Au03 Au0B 114.59(3) . . ?
Au01 Au03 Au0J 61.04(2) . . ?
Au01 Au03 Au0M 178.19(3) . . ?
Au02 Au03 Au01 59.09(2) . . ?
Au02 Au03 Au09 174.25(3) . . ?
Au02 Au03 Au0B 55.51(2) . . ?
Au02 Au03 Au0J 91.69(2) . . ?
Au02 Au03 Au0M 122.68(3) . . ?
Au05 Au03 Au01 60.38(2) . . ?
Au05 Au03 Au02 119.45(3) . . ?
Au05 Au03 Au07 89.44(3) . . ?
Au05 Au03 Au09 54.81(2) . . ?
Au05 Au03 Au0B 174.93(3) . . ?
Au05 Au03 Au0J 59.56(2) . . ?
Au05 Au03 Au0M 117.86(3) . . ?
Au07 Au03 Au01 60.32(2) . . ?
Au07 Au03 Au02 59.96(2) . . ?
Au07 Au03 Au09 117.56(3) . . ?
Au07 Au03 Au0B 87.22(2) . . ?
Au07 Au03 Au0J 121.31(3) . . ?
Au07 Au03 Au0M 120.63(3) . . ?
Au08 Au03 Au01 90.30(3) . . ?
Au08 Au03 Au02 117.84(3) . . ?
Au08 Au03 Au05 61.14(2) . . ?
Au08 Au03 Au07 57.89(2) . . ?
Au08 Au03 Au09 60.00(2) . . ?
Au08 Au03 Au0B 119.76(3) . . ?
Au08 Au03 Au0J 120.70(3) . . ?
Au08 Au03 Au0M 89.08(3) . . ?
Au08 Au03 Au0Q 58.64(2) . . ?
Au0B Au03 Au09 130.22(3) . . ?
Au0B Au03 Au0M 67.17(2) . . ?
Au0F Au03 Au01 91.04(3) . . ?
Au0F Au03 Au02 63.98(2) . . ?
Au0F Au03 Au05 118.54(3) . . ?
Au0F Au03 Au07 123.94(3) . . ?
Au0F Au03 Au08 178.15(3) . . ?
Au0F Au03 Au09 118.22(3) . . ?
Au0F Au03 Au0B 60.73(2) . . ?
Au0F Au03 Au0J 59.01(2) . . ?
Au0F Au03 Au0M 89.55(3) . . ?
Au0F Au03 Au0Q 121.70(3) . . ?
Au0G Au03 Au01 117.71(3) . . ?
Au0G Au03 Au02 124.08(3) . . ?
Au0G Au03 Au05 85.32(3) . . ?
Au0G Au03 Au07 174.58(3) . . ?
Au0G Au03 Au08 117.98(3) . . ?
Au0G Au03 Au09 58.04(2) . . ?
Au0G Au03 Au0B 98.11(3) . . ?
Au0G Au03 Au0F 60.22(2) . . ?
Au0G Au03 Au0J 56.75(2) . . ?
Au0G Au03 Au0M 61.19(2) . . ?
Au0G Au03 Au0Q 124.42(3) . . ?
Au0J Au03 Au09 85.43(2) . . ?
Au0J Au03 Au0B 119.34(3) . . ?
Au0J Au03 Au0M 117.92(3) . . ?
Au0M Au03 Au09 63.05(2) . . ?
Au0Q Au03 Au01 117.76(3) . . ?
Au0Q Au03 Au02 87.84(3) . . ?
Au0Q Au03 Au05 119.76(3) . . ?
Au0Q Au03 Au07 57.48(2) . . ?
Au0Q Au03 Au09 94.94(3) . . ?
Au0Q Au03 Au0B 61.24(2) . . ?
Au0Q Au03 Au0J 178.77(3) . . ?
Au0Q Au03 Au0M 63.26(2) . . ?
Au01 Au04 Au07 59.88(2) . . ?
Au01 Au04 Au08 88.59(3) . . ?
Au01 Au04 Au0C 62.53(2) . . ?
Au01 Au04 Au0T 120.85(3) . . ?
Au05 Au04 Au01 63.63(2) . . ?
Au05 Au04 Au07 88.24(3) . . ?
Au05 Au04 Au08 59.54(2) . . ?
Au05 Au04 Au0C 125.17(3) . . ?
Au05 Au04 Au0T 116.13(3) . . ?
Au07 Au04 Au0T 60.99(2) . . ?
Au08 Au04 Au07 53.77(2) . . ?
Au08 Au04 Au0T 57.12(2) . . ?
Au0C Au04 Au07 56.16(2) . . ?
Au0C Au04 Au08 109.50(3) . . ?
Au0C Au04 Au0T 83.89(2) . . ?
Au0D Au04 Au01 60.04(2) . . ?
Au0D Au04 Au05 59.72(2) . . ?
Au0D Au04 Au07 119.56(3) . . ?
Au0D Au04 Au08 119.01(3) . . ?
Au0D Au04 Au0C 100.23(3) . . ?
Au0D Au04 Au0T 175.35(3) . . ?
S01B Au04 Au01 145.67(10) . . ?
S01B Au04 Au05 147.05(10) . . ?
S01B Au04 Au07 97.67(10) . . ?
S01B Au04 Au08 98.37(11) . . ?
S01B Au04 Au0C 83.59(10) . . ?
S01B Au04 Au0D 137.74(11) . . ?
S01B Au04 Au0T 44.46(11) . . ?
Au01 Au05 Au0W 145.74(3) . . ?
Au03 Au05 Au01 61.76(2) . . ?
Au03 Au05 Au08 58.60(2) . . ?
Au03 Au05 Au0J 62.55(2) . . ?
Au03 Au05 Au0W 124.29(3) . . ?
Au04 Au05 Au01 59.64(2) . . ?
Au04 Au05 Au03 95.02(3) . . ?
Au04 Au05 Au08 65.50(2) . . ?
Au04 Au05 Au09 127.93(3) . . ?
Au04 Au05 Au0J 121.71(3) . . ?
Au04 Au05 Au0W 86.21(3) . . ?
Au08 Au05 Au01 89.67(3) . . ?
Au08 Au05 Au0J 121.15(3) . . ?
Au08 Au05 Au0W 72.11(2) . . ?
Au09 Au05 Au01 129.23(3) . . ?
Au09 Au05 Au03 67.48(2) . . ?
Au09 Au05 Au08 63.65(2) . . ?
Au09 Au05 Au0J 94.05(3) . . ?
Au09 Au05 Au0W 68.53(3) . . ?
Au0D Au05 Au01 58.58(2) . . ?
Au0D Au05 Au03 120.06(3) . . ?
Au0D Au05 Au04 59.45(2) . . ?
Au0D Au05 Au08 124.67(3) . . ?
Au0D Au05 Au09 170.44(3) . . ?
Au0D Au05 Au0J 85.24(3) . . ?
Au0D Au05 Au0W 108.20(3) . . ?
Au0J Au05 Au01 62.49(2) . . ?
Au0J Au05 Au0W 151.72(3) . . ?
Au0P Au05 Au01 129.21(3) . . ?
Au0P Au05 Au03 99.57(3) . . ?
Au0P Au05 Au04 165.37(4) . . ?
Au0P Au05 Au08 121.97(3) . . ?
Au0P Au05 Au09 58.38(2) . . ?
Au0P Au05 Au0D 112.92(3) . . ?
Au0P Au05 Au0J 67.02(3) . . ?
Au0P Au05 Au0W 84.73(3) . . ?
Au01 Au06 Au0F 89.70(3) . . ?
Au01 Au06 Au0H 63.20(2) . . ?
Au01 Au06 Au0I 132.15(3) . . ?
Au01 Au06 Au0J 61.92(2) . . ?
Au01 Au06 Au11 121.21(3) . . ?
Au02 Au06 Au01 63.66(2) . . ?
Au02 Au06 Au0F 63.52(2) . . ?
Au02 Au06 Au0H 126.06(3) . . ?
Au02 Au06 Au0I 68.53(2) . . ?
Au02 Au06 Au0J 94.17(3) . . ?
Au02 Au06 Au11 122.79(3) . . ?
Au0A Au06 Au01 60.92(2) . . ?
Au0A Au06 Au02 59.49(2) . . ?
Au0A Au06 Au0F 122.74(3) . . ?
Au0A Au06 Au0H 100.89(3) . . ?
Au0A Au06 Au0I 96.34(3) . . ?
Au0A Au06 Au0J 122.84(3) . . ?
Au0A Au06 Au11 177.20(3) . . ?
Au0F Au06 Au0I 67.01(2) . . ?
Au0F Au06 Au0J 55.71(2) . . ?
Au0F Au06 Au11 59.73(2) . . ?
Au0H Au06 Au0F 107.65(3) . . ?
Au0H Au06 Au0I 161.74(3) . . ?
Au0H Au06 Au0J 52.27(2) . . ?
Au0H Au06 Au11 79.09(3) . . ?
Au0I Au06 Au0J 121.49(3) . . ?
Au0I Au06 Au11 83.40(3) . . ?
Au0J Au06 Au11 59.36(2) . . ?
S01J Au06 Au01 138.72(11) . . ?
S01J Au06 Au02 155.71(12) . . ?
S01J Au06 Au0A 133.47(12) . . ?
S01J Au06 Au0F 101.69(13) . . ?
S01J Au06 Au0H 75.55(11) . . ?
S01J Au06 Au0I 88.23(12) . . ?
S01J Au06 Au0J 92.10(11) . . ?
S01J Au06 Au11 43.77(12) . . ?
Au01 Au07 Au04 55.76(2) . . ?
Au01 Au07 Au0K 115.98(3) . . ?
Au01 Au07 Au0T 119.11(3) . . ?
Au01 Au07 Au0X 176.40(3) . . ?
Au02 Au07 Au01 59.59(2) . . ?
Au02 Au07 Au04 115.35(3) . . ?
Au02 Au07 Au0K 56.43(2) . . ?
Au02 Au07 Au0T 178.41(3) . . ?
Au02 Au07 Au0X 116.81(3) . . ?
Au03 Au07 Au01 60.89(2) . . ?
Au03 Au07 Au02 60.95(2) . . ?
Au03 Au07 Au04 87.03(2) . . ?
Au03 Au07 Au0K 89.47(3) . . ?
Au03 Au07 Au0T 119.49(3) . . ?
Au03 Au07 Au0X 117.74(3) . . ?
Au04 Au07 Au0T 63.37(2) . . ?
Au04 Au07 Au0X 127.83(3) . . ?
Au08 Au07 Au01 91.44(3) . . ?
Au08 Au07 Au02 120.18(3) . . ?
Au08 Au07 Au03 59.23(2) . . ?
Au08 Au07 Au04 62.41(2) . . ?
Au08 Au07 Au0C 120.74(3) . . ?
Au08 Au07 Au0E 174.21(3) . . ?
Au08 Au07 Au0K 121.75(3) . . ?
Au08 Au07 Au0T 60.31(2) . . ?
Au08 Au07 Au0X 90.46(3) . . ?
Au0C Au07 Au01 61.96(2) . . ?
Au0C Au07 Au02 91.93(3) . . ?
Au0C Au07 Au03 122.81(3) . . ?
Au0C Au07 Au04 58.86(2) . . ?
Au0C Au07 Au0E 57.25(2) . . ?
Au0C Au07 Au0K 117.51(3) . . ?
Au0C Au07 Au0T 86.59(3) . . ?
Au0C Au07 Au0X 119.44(3) . . ?
Au0E Au07 Au01 91.96(3) . . ?
Au0E Au07 Au02 65.61(2) . . ?
Au0E Au07 Au03 126.56(3) . . ?
Au0E Au07 Au04 116.08(3) . . ?
Au0E Au07 Au0K 60.57(2) . . ?
Au0E Au07 Au0T 113.91(3) . . ?
Au0E Au07 Au0X 86.40(2) . . ?
Au0K Au07 Au04 171.65(3) . . ?
Au0K Au07 Au0T 124.83(3) . . ?
Au0K Au07 Au0X 60.43(2) . . ?
Au0O Au07 Au01 121.50(3) . . ?
Au0O Au07 Au02 123.98(3) . . ?
Au0O Au07 Au03 175.00(3) . . ?
Au0O Au07 Au04 91.09(3) . . ?
Au0O Au07 Au08 115.83(3) . . ?
Au0O Au07 Au0C 59.60(2) . . ?
Au0O Au07 Au0E 58.38(2) . . ?
Au0O Au07 Au0K 93.00(3) . . ?
Au0O Au07 Au0Q 118.10(3) . . ?
Au0O Au07 Au0T 55.61(2) . . ?
Au0O Au07 Au0X 60.15(2) . . ?
Au0Q Au07 Au01 120.33(3) . . ?
Au0Q Au07 Au02 89.55(3) . . ?
Au0Q Au07 Au03 59.48(2) . . ?
Au0Q Au07 Au04 121.96(3) . . ?
Au0Q Au07 Au08 59.80(2) . . ?
Au0Q Au07 Au0C 177.70(3) . . ?
Au0Q Au07 Au0E 121.96(3) . . ?
Au0Q Au07 Au0K 62.00(2) . . ?
Au0Q Au07 Au0T 91.95(3) . . ?
Au0Q Au07 Au0X 58.28(2) . . ?
Au0T Au07 Au0X 64.49(2) . . ?
Au03 Au08 Au04 89.60(3) . . ?
Au03 Au08 Au05 60.26(2) . . ?
Au03 Au08 Au09 65.23(2) . . ?
Au03 Au08 Au0T 130.71(3) . . ?
Au04 Au08 Au0T 66.27(2) . . ?
Au05 Au08 Au04 54.96(2) . . ?
Au05 Au08 Au09 56.22(2) . . ?
Au05 Au08 Au0T 120.64(3) . . ?
Au07 Au08 Au03 62.89(2) . . ?
Au07 Au08 Au04 63.82(2) . . ?
Au07 Au08 Au05 91.77(3) . . ?
Au07 Au08 Au09 127.70(3) . . ?
Au07 Au08 Au0T 67.88(2) . . ?
Au09 Au08 Au04 110.33(3) . . ?
Au09 Au08 Au0T 162.09(3) . . ?
Au0Q Au08 Au03 60.74(2) . . ?
Au0Q Au08 Au04 123.38(3) . . ?
Au0Q Au08 Au05 120.98(3) . . ?
Au0Q Au08 Au07 59.81(2) . . ?
Au0Q Au08 Au09 99.57(3) . . ?
Au0Q Au08 Au0T 96.48(3) . . ?
S01D Au08 Au03 151.37(11) . . ?
S01D Au08 Au04 88.50(11) . . ?
S01D Au08 Au05 95.98(11) . . ?
S01D Au08 Au07 139.14(11) . . ?
S01D Au08 Au09 88.78(11) . . ?
S01D Au08 Au0Q 140.29(11) . . ?
S01D Au08 Au0T 73.75(11) . . ?
Au03 Au09 Au0M 57.89(2) . . ?
Au03 Au09 Au0R 147.99(3) . . ?
Au03 Au09 Au0W 108.51(3) . . ?
Au05 Au09 Au03 57.71(2) . . ?
Au05 Au09 Au08 60.14(2) . . ?
Au05 Au09 Au0G 84.61(3) . . ?
Au05 Au09 Au0M 115.60(3) . . ?
Au05 Au09 Au0R 92.06(3) . . ?
Au05 Au09 Au0S 122.66(3) . . ?
Au05 Au09 Au0W 58.97(2) . . ?
Au08 Au09 Au03 54.77(2) . . ?
Au08 Au09 Au0M 83.22(2) . . ?
Au08 Au09 Au0R 122.05(3) . . ?
Au08 Au09 Au0S 175.22(3) . . ?
Au08 Au09 Au0W 67.32(2) . . ?
Au0G Au09 Au03 53.98(2) . . ?
Au0G Au09 Au08 108.70(3) . . ?
Au0G Au09 Au0M 57.87(2) . . ?
Au0G Au09 Au0R 118.61(3) . . ?
Au0G Au09 Au0S 68.61(2) . . ?
Au0G Au09 Au0W 140.80(3) . . ?
Au0M Au09 Au0R 150.34(3) . . ?
Au0P Au09 Au03 93.96(3) . . ?
Au0P Au09 Au05 59.51(2) . . ?
Au0P Au09 Au08 119.59(3) . . ?
Au0P Au09 Au0G 67.96(3) . . ?
Au0P Au09 Au0M 125.69(3) . . ?
Au0P Au09 Au0R 58.42(2) . . ?
Au0P Au09 Au0S 63.52(2) . . ?
Au0P Au09 Au0W 80.31(3) . . ?
Au0S Au09 Au03 122.56(3) . . ?
Au0S Au09 Au0M 92.01(3) . . ?
Au0S Au09 Au0R 62.48(2) . . ?
Au0S Au09 Au0W 117.33(3) . . ?
Au0W Au09 Au0M 148.67(3) . . ?
Au0W Au09 Au0R 55.00(2) . . ?
S015 Au09 Au03 94.33(10) . . ?
S015 Au09 Au05 141.14(10) . . ?
S015 Au09 Au08 82.06(10) . . ?
S015 Au09 Au0G 100.67(11) . . ?
S015 Au09 Au0M 45.53(10) . . ?
S015 Au09 Au0P 157.47(11) . . ?
S015 Au09 Au0R 117.39(10) . . ?
S015 Au09 Au0S 94.47(11) . . ?
S015 Au09 Au0W 116.55(11) . . ?
Au01 Au0A Au0C 61.16(2) . . ?
Au01 Au0A Au0E 91.96(3) . . ?
Au01 Au0A Au0U 131.64(3) . . ?
Au02 Au0A Au01 63.80(2) . . ?
Au02 Au0A Au06 60.41(2) . . ?
Au02 Au0A Au0C 91.80(3) . . ?
Au02 Au0A Au0E 66.28(2) . . ?
Au02 Au0A Au0U 67.95(2) . . ?
Au06 Au0A Au01 60.43(2) . . ?
Au06 Au0A Au0C 121.54(3) . . ?
Au06 Au0A Au0E 126.40(3) . . ?
Au06 Au0A Au0U 98.16(3) . . ?
Au0E Au0A Au0C 53.62(2) . . ?
Au0E Au0A Au0U 65.39(2) . . ?
Au0U Au0A Au0C 118.65(3) . . ?
S01K Au0A Au01 131.57(11) . . ?
S01K Au0A Au02 162.26(11) . . ?
S01K Au0A Au06 131.83(11) . . ?
S01K Au0A Au0C 90.21(11) . . ?
S01K Au0A Au0E 101.30(11) . . ?
S01K Au0A Au0U 95.72(11) . . ?
Au02 Au0B Au03 60.99(2) . . ?
Au02 Au0B Au0F 63.94(2) . . ?
Au02 Au0B Au0M 118.09(3) . . ?
Au02 Au0B Au0Q 87.79(3) . . ?
Au03 Au0B Au0M 57.10(2) . . ?
Au0F Au0B Au03 55.02(2) . . ?
Au0F Au0B Au0M 81.03(2) . . ?
Au0F Au0B Au0Q 110.51(3) . . ?
Au0K Au0B Au02 61.58(2) . . ?
Au0K Au0B Au03 93.15(3) . . ?
Au0K Au0B Au0F 125.27(3) . . ?
Au0K Au0B Au0M 120.77(3) . . ?
Au0K Au0B Au0N 59.97(3) . . ?
Au0K Au0B Au0Q 63.07(2) . . ?
Au0N Au0B Au02 59.43(2) . . ?
Au0N Au0B Au03 120.39(3) . . ?
Au0N Au0B Au0F 96.25(3) . . ?
Au0N Au0B Au0M 177.07(3) . . ?
Au0N Au0B Au0Q 122.56(3) . . ?
Au0Q Au0B Au03 55.71(2) . . ?
Au0Q Au0B Au0M 57.86(2) . . ?
S01O Au0B Au02 141.53(11) . . ?
S01O Au0B Au03 91.34(11) . . ?
S01O Au0B Au0F 78.51(11) . . ?
S01O Au0B Au0K 152.81(11) . . ?
S01O Au0B Au0M 43.30(11) . . ?
S01O Au0B Au0N 137.38(11) . . ?
S01O Au0B Au0Q 98.26(11) . . ?
Au01 Au0C Au0A 55.76(2) . . ?
Au01 Au0C Au10 122.77(3) . . ?
Au04 Au0C Au01 57.35(2) . . ?
Au04 Au0C Au0A 113.02(3) . . ?
Au04 Au0C Au10 160.03(3) . . ?
Au07 Au0C Au01 61.20(2) . . ?
Au07 Au0C Au04 64.98(2) . . ?
Au07 Au0C Au0A 86.30(3) . . ?
Au07 Au0C Au10 134.39(3) . . ?
Au0A Au0C Au10 69.59(2) . . ?
Au0E Au0C Au01 94.03(3) . . ?
Au0E Au0C Au04 126.54(3) . . ?
Au0E Au0C Au07 61.59(2) . . ?
Au0E Au0C Au0A 62.25(2) . . ?
Au0E Au0C Au0O 59.46(3) . . ?
Au0E Au0C Au10 72.88(3) . . ?
Au0O Au0C Au01 119.50(3) . . ?
Au0O Au0C Au04 94.10(3) . . ?
Au0O Au0C Au07 58.35(2) . . ?
Au0O Au0C Au0A 120.88(3) . . ?
Au0O Au0C Au10 101.28(3) . . ?
S017 Au0C Au01 100.60(11) . . ?
S017 Au0C Au04 94.06(10) . . ?
S017 Au0C Au07 157.17(10) . . ?
S017 Au0C Au0A 94.44(11) . . ?
S017 Au0C Au0E 137.94(10) . . ?
S017 Au0C Au0O 136.56(11) . . ?
S017 Au0C Au10 66.00(10) . . ?
Au01 Au0D Au0H 64.35(2) . . ?
Au01 Au0D Au0L 68.73(2) . . ?
Au01 Au0D Au0Y 120.91(3) . . ?
Au04 Au0D Au01 62.23(2) . . ?
Au04 Au0D Au05 60.84(3) . . ?
Au04 Au0D Au0H 126.49(3) . . ?
Au04 Au0D Au0L 93.43(3) . . ?
Au04 Au0D Au0Y 135.56(3) . . ?
Au05 Au0D Au01 64.80(2) . . ?
Au05 Au0D Au0H 93.71(3) . . ?
Au05 Au0D Au0L 133.27(3) . . ?
Au05 Au0D Au0Y 80.15(3) . . ?
Au0H Au0D Au0L 69.99(2) . . ?
Au0H Au0D Au0Y 72.79(3) . . ?
Au0L Au0D Au0Y 130.32(3) . . ?
S018 Au0D Au01 150.40(11) . . ?
S018 Au0D Au04 146.64(11) . . ?
S018 Au0D Au05 127.05(11) . . ?
S018 Au0D Au0H 86.76(11) . . ?
S018 Au0D Au0L 96.41(11) . . ?
S018 Au0D Au0Y 49.52(11) . . ?
Au02 Au0E Au0U 60.64(2) . . ?
Au07 Au0E Au02 58.74(2) . . ?
Au07 Au0E Au0A 87.05(3) . . ?
Au07 Au0E Au0K 63.25(2) . . ?
Au07 Au0E Au0U 119.34(3) . . ?
Au0A Au0E Au02 53.00(2) . . ?
Au0A Au0E Au0U 57.70(2) . . ?
Au0C Au0E Au02 90.05(3) . . ?
Au0C Au0E Au07 61.15(2) . . ?
Au0C Au0E Au0A 64.13(2) . . ?
Au0C Au0E Au0K 124.05(3) . . ?
Au0C Au0E Au0O 61.11(3) . . ?
Au0C Au0E Au0U 121.45(3) . . ?
Au0K Au0E Au02 55.22(2) . . ?
Au0K Au0E Au0A 107.64(3) . . ?
Au0K Au0E Au0U 81.30(3) . . ?
Au0O Au0E Au02 117.42(3) . . ?
Au0O Au0E Au07 58.70(2) . . ?
Au0O Au0E Au0A 124.36(3) . . ?
Au0O Au0E Au0K 94.87(3) . . ?
Au0O Au0E Au0U 176.15(4) . . ?
S019 Au0E Au02 96.13(11) . . ?
S019 Au0E Au07 140.81(12) . . ?
S019 Au0E Au0A 101.42(11) . . ?
S019 Au0E Au0C 155.79(12) . . ?
S019 Au0E Au0K 77.80(12) . . ?
S019 Au0E Au0O 133.31(11) . . ?
S019 Au0E Au0U 45.61(11) . . ?
Au02 Au0F Au0I 61.63(2) . . ?
Au02 Au0F Au11 119.12(3) . . ?
Au03 Au0F Au02 61.28(2) . . ?
Au03 Au0F Au06 89.35(3) . . ?
Au03 Au0F Au0B 64.25(2) . . ?
Au03 Au0F Au0I 122.91(3) . . ?
Au03 Au0F Au0J 64.60(2) . . ?
Au03 Au0F Au11 128.17(3) . . ?
Au06 Au0F Au02 54.24(2) . . ?
Au06 Au0F Au0I 57.23(2) . . ?
Au06 Au0F Au11 65.30(2) . . ?
Au0B Au0F Au02 55.72(2) . . ?
Au0B Au0F Au06 109.44(3) . . ?
Au0B Au0F Au0I 83.66(2) . . ?
Au0B Au0F Au11 164.65(3) . . ?
Au0G Au0F Au02 120.41(3) . . ?
Au0G Au0F Au03 59.24(2) . . ?
Au0G Au0F Au06 121.16(3) . . ?
Au0G Au0F Au0B 99.80(3) . . ?
Au0G Au0F Au0I 176.54(3) . . ?
Au0G Au0F Au0J 58.36(2) . . ?
Au0G Au0F Au11 95.02(3) . . ?
Au0J Au0F Au02 93.24(3) . . ?
Au0J Au0F Au06 63.42(2) . . ?
Au0J Au0F Au0B 128.36(3) . . ?
Au0J Au0F Au0I 119.46(3) . . ?
Au0J Au0F Au11 63.65(2) . . ?
Au11 Au0F Au0I 81.52(2) . . ?
S01I Au0F Au02 103.56(11) . . ?
S01I Au0F Au03 160.55(10) . . ?
S01I Au0F Au06 90.70(11) . . ?
S01I Au0F Au0B 97.53(10) . . ?
S01I Au0F Au0G 135.11(11) . . ?
S01I Au0F Au0I 43.67(11) . . ?
S01I Au0F Au0J 131.87(11) . . ?
S01I Au0F Au11 68.80(10) . . ?
Au03 Au0G Au09 67.98(2) . . ?
Au03 Au0G Au0F 60.54(2) . . ?
Au03 Au0G Au0J 66.61(3) . . ?
Au03 Au0G Au0M 65.38(2) . . ?
Au03 Au0G Au0P 93.47(3) . . ?
Au03 Au0G Au0S 125.89(3) . . ?
Au09 Au0G Au0M 67.62(3) . . ?
Au09 Au0G Au0P 53.00(2) . . ?
Au09 Au0G Au0S 57.93(2) . . ?
Au0F Au0G Au09 128.48(3) . . ?
Au0F Au0G Au0M 92.06(3) . . ?
Au0F Au0G Au0P 126.19(3) . . ?
Au0F Au0G Au0S 173.55(3) . . ?
Au0J Au0G Au09 95.96(3) . . ?
Au0J Au0G Au0F 62.46(2) . . ?
Au0J Au0G Au0M 131.96(3) . . ?
Au0J Au0G Au0P 64.01(2) . . ?
Au0J Au0G Au0S 118.42(3) . . ?
Au0M Au0G Au0P 120.50(3) . . ?
Au0M Au0G Au0S 91.46(3) . . ?
Au0P Au0G Au0S 55.82(2) . . ?
S01P Au0G Au03 170.04(11) . . ?
S01P Au0G Au09 102.11(10) . . ?
S01P Au0G Au0F 129.39(11) . . ?
S01P Au0G Au0J 116.99(11) . . ?
S01P Au0G Au0M 110.65(11) . . ?
S01P Au0G Au0P 80.68(11) . . ?
S01P Au0G Au0S 44.18(10) . . ?
Au06 Au0H Au01 56.02(2) . . ?
Au0D Au0H Au01 55.95(2) . . ?
Au0D Au0H Au06 111.93(3) . . ?
Au0J Au0H Au01 64.33(2) . . ?
Au0J Au0H Au06 66.42(3) . . ?
Au0J Au0H Au0D 86.74(3) . . ?
Au0J Au0H Au0V 60.75(3) . . ?
Au0V Au0H Au01 125.01(3) . . ?
Au0V Au0H Au06 102.27(3) . . ?
Au0V Au0H Au0D 117.07(3) . . ?
S01F Au0H Au01 103.48(10) . . ?
S01F Au0H Au06 108.80(11) . . ?
S01F Au0H Au0D 84.77(11) . . ?
S01F Au0H Au0J 167.72(11) . . ?
S01F Au0H Au0V 131.31(11) . . ?
Au02 Au0I Au0F 54.59(2) . . ?
Au06 Au0I Au02 51.40(2) . . ?
Au06 Au0I Au0F 55.77(2) . . ?
Au0N Au0I Au02 51.89(2) . . ?
Au0N Au0I Au06 103.15(3) . . ?
Au0N Au0I Au0F 84.11(2) . . ?
S016 Au0I Au02 89.63(11) . . ?
S016 Au0I Au06 86.29(11) . . ?
S016 Au0I Au0F 138.36(11) . . ?
S016 Au0I Au0N 89.31(11) . . ?
S01I Au0I Au02 99.09(11) . . ?
S01I Au0I Au06 91.44(11) . . ?
S01I Au0I Au0F 46.15(11) . . ?
S01I Au0I Au0N 103.84(11) . . ?
S01I Au0I S016 166.82(16) . . ?
Au01 Au0J Au06 54.51(2) . . ?
Au01 Au0J Au0P 112.12(3) . . ?
Au01 Au0J Au11 118.79(3) . . ?
Au03 Au0J Au01 59.14(2) . . ?
Au03 Au0J Au06 83.87(2) . . ?
Au03 Au0J Au0P 88.21(2) . . ?
Au03 Au0J Au11 119.52(3) . . ?
Au05 Au0J Au01 59.16(2) . . ?
Au05 Au0J Au03 57.89(2) . . ?
Au05 Au0J Au06 113.47(3) . . ?
Au05 Au0J Au0P 53.17(2) . . ?
Au05 Au0J Au11 177.14(3) . . ?
Au06 Au0J Au0P 166.62(3) . . ?
Au06 Au0J Au11 64.35(2) . . ?
Au0F Au0J Au01 88.34(3) . . ?
Au0F Au0J Au03 56.40(2) . . ?
Au0F Au0J Au05 114.27(3) . . ?
Au0F Au0J Au06 60.87(2) . . ?
Au0F Au0J Au0P 122.58(3) . . ?
Au0F Au0J Au11 63.19(2) . . ?
Au0G Au0J Au01 115.68(3) . . ?
Au0G Au0J Au03 56.63(2) . . ?
Au0G Au0J Au05 84.26(3) . . ?
Au0G Au0J Au06 119.44(3) . . ?
Au0G Au0J Au0F 59.18(2) . . ?
Au0G Au0J Au0P 63.67(2) . . ?
Au0G Au0J Au11 95.21(3) . . ?
Au0H Au0J Au01 63.55(2) . . ?
Au0H Au0J Au03 122.66(3) . . ?
Au0H Au0J Au05 94.28(3) . . ?
Au0H Au0J Au06 61.31(2) . . ?
Au0H Au0J Au0F 121.74(3) . . ?
Au0H Au0J Au0G 178.53(4) . . ?
Au0H Au0J Au0P 115.29(3) . . ?
Au0H Au0J Au0V 60.57(3) . . ?
Au0H Au0J Au11 86.25(3) . . ?
Au0P Au0J Au11 129.03(3) . . ?
Au0V Au0J Au01 124.05(3) . . ?
Au0V Au0J Au03 176.67(3) . . ?
Au0V Au0J Au05 122.21(3) . . ?
Au0V Au0J Au06 98.84(3) . . ?
Au0V Au0J Au0F 123.29(3) . . ?
Au0V Au0J Au0G 120.12(3) . . ?
Au0V Au0J Au0P 89.49(3) . . ?
Au0V Au0J Au11 60.46(3) . . ?
Au02 Au0K Au07 59.78(2) . . ?
Au02 Au0K Au0E 65.18(2) . . ?
Au02 Au0K Au0Q 86.85(3) . . ?
Au02 Au0K Au0X 123.28(3) . . ?
Au07 Au0K Au0X 63.54(2) . . ?
Au0B Au0K Au02 60.24(2) . . ?
Au0B Au0K Au07 90.16(3) . . ?
Au0B Au0K Au0E 125.07(3) . . ?
Au0B Au0K Au0N 60.19(3) . . ?
Au0B Au0K Au0Q 62.53(2) . . ?
Au0B Au0K Au0X 118.98(3) . . ?
Au0E Au0K Au07 56.17(2) . . ?
Au0E Au0K Au0Q 109.85(3) . . ?
Au0E Au0K Au0X 85.90(3) . . ?
Au0N Au0K Au02 59.05(2) . . ?
Au0N Au0K Au07 118.83(3) . . ?
Au0N Au0K Au0E 96.78(3) . . ?
Au0N Au0K Au0Q 122.25(3) . . ?
Au0N Au0K Au0X 177.14(3) . . ?
Au0Q Au0K Au07 54.16(2) . . ?
Au0Q Au0K Au0X 57.40(2) . . ?
S01M Au0K Au02 160.95(12) . . ?
S01M Au0K Au07 106.73(12) . . ?
S01M Au0K Au0B 137.04(11) . . ?
S01M Au0K Au0E 96.40(12) . . ?
S01M Au0K Au0N 132.05(12) . . ?
S01M Au0K Au0Q 95.59(11) . . ?
S01M Au0K Au0X 46.33(12) . . ?
Au0D Au0L Au01 51.67(2) . . ?
S017 Au0L Au01 93.79(11) . . ?
S017 Au0L Au0D 102.16(10) . . ?
S01F Au0L Au01 96.74(11) . . ?
S01F Au0L Au0D 81.96(11) . . ?
S01F Au0L S017 168.97(16) . . ?
Au03 Au0M Au09 59.06(2) . . ?
Au03 Au0M Au0B 55.72(2) . . ?
Au03 Au0M Au0Q 54.10(2) . . ?
Au09 Au0M Au0B 114.78(3) . . ?
Au0G Au0M Au03 53.43(2) . . ?
Au0G Au0M Au09 54.51(2) . . ?
Au0G Au0M Au0B 86.21(2) . . ?
Au0G Au0M Au0Q 107.51(3) . . ?
Au0Q Au0M Au09 87.23(3) . . ?
Au0Q Au0M Au0B 54.59(2) . . ?
S015 Au0M Au03 97.33(11) . . ?
S015 Au0M Au09 47.94(10) . . ?
S015 Au0M Au0B 140.97(11) . . ?
S015 Au0M Au0G 99.73(10) . . ?
S015 Au0M Au0Q 87.24(11) . . ?
S015 Au0M S01O 171.33(15) . . ?
S01O Au0M Au03 91.14(11) . . ?
S01O Au0M Au09 139.93(11) . . ?
S01O Au0M Au0B 44.54(11) . . ?
S01O Au0M Au0G 86.80(11) . . ?
S01O Au0M Au0Q 96.29(11) . . ?
Au02 Au0N Au0I 70.03(3) . . ?
Au02 Au0N Au0U 69.56(3) . . ?
Au02 Au0N Au14 146.54(3) . . ?
Au0B Au0N Au02 61.19(2) . . ?
Au0B Au0N Au0I 94.74(3) . . ?
Au0B Au0N Au0U 130.28(3) . . ?
Au0B Au0N Au14 90.36(3) . . ?
Au0K Au0N Au02 62.15(3) . . ?
Au0K Au0N Au0B 59.83(3) . . ?
Au0K Au0N Au0I 132.06(3) . . ?
Au0K Au0N Au0U 92.08(3) . . ?
Au0K Au0N Au14 89.19(3) . . ?
Au0U Au0N Au0I 73.82(3) . . ?
Au0U Au0N Au14 132.46(3) . . ?
Au14 Au0N Au0I 134.08(3) . . ?
S01N Au0N Au02 163.46(13) . . ?
S01N Au0N Au0B 130.80(13) . . ?
S01N Au0N Au0I 95.86(12) . . ?
S01N Au0N Au0K 131.88(12) . . ?
S01N Au0N Au0U 98.77(13) . . ?
S01N Au0N Au14 49.95(12) . . ?
Au07 Au0O Au0C 62.05(2) . . ?
Au07 Au0O Au0T 71.95(3) . . ?
Au07 Au0O Au0X 69.21(3) . . ?
Au07 Au0O Au0Z 144.46(3) . . ?
Au0C Au0O Au0T 97.00(3) . . ?
Au0C Au0O Au0X 130.86(3) . . ?
Au0C Au0O Au0Z 85.55(3) . . ?
Au0E Au0O Au07 62.92(3) . . ?
Au0E Au0O Au0C 59.43(2) . . ?
Au0E Au0O Au0T 134.75(3) . . ?
Au0E Au0O Au0X 93.54(3) . . ?
Au0E Au0O Au0Z 88.95(3) . . ?
Au0T Au0O Au0X 72.80(3) . . ?
Au0T Au0O Au0Z 130.10(4) . . ?
Au0Z Au0O Au0X 138.07(3) . . ?
S01Q Au0O Au07 165.81(12) . . ?
S01Q Au0O Au0C 129.14(12) . . ?
S01Q Au0O Au0E 128.68(11) . . ?
S01Q Au0O Au0T 96.45(11) . . ?
S01Q Au0O Au0X 99.96(12) . . ?
S01Q Au0O Au0Z 49.61(11) . . ?
Au05 Au0P Au0G 81.42(3) . . ?
Au05 Au0P Au0J 59.80(2) . . ?
Au05 Au0P Au0R 101.44(3) . . ?
Au05 Au0P Au0S 125.68(3) . . ?
Au05 Au0P Au0Y 75.85(3) . . ?
Au09 Au0P Au05 62.11(3) . . ?
Au09 Au0P Au0G 59.03(2) . . ?
Au09 Au0P Au0J 91.88(3) . . ?
Au09 Au0P Au0R 71.74(3) . . ?
Au09 Au0P Au0S 63.97(2) . . ?
Au09 Au0P Au0Y 136.37(3) . . ?
Au0G Au0P Au0J 52.32(2) . . ?
Au0G Au0P Au0Y 127.79(3) . . ?
Au0J Au0P Au0Y 75.69(2) . . ?
Au0R Au0P Au0G 122.36(3) . . ?
Au0R Au0P Au0J 160.02(3) . . ?
Au0R Au0P Au0S 66.84(3) . . ?
Au0R Au0P Au0Y 108.03(3) . . ?
Au0S Au0P Au0G 65.85(2) . . ?
Au0S Au0P Au0J 116.82(3) . . ?
Au0S Au0P Au0Y 158.10(3) . . ?
S01H Au0P Au05 120.50(11) . . ?
S01H Au0P Au09 174.63(11) . . ?
S01H Au0P Au0G 125.18(12) . . ?
S01H Au0P Au0J 93.46(11) . . ?
S01H Au0P Au0R 102.92(11) . . ?
S01H Au0P Au0S 113.79(11) . . ?
S01H Au0P Au0Y 45.10(11) . . ?
Au03 Au0Q Au0B 63.05(2) . . ?
Au03 Au0Q Au0K 92.36(3) . . ?
Au03 Au0Q Au0M 62.64(2) . . ?
Au03 Au0Q Au0X 132.94(3) . . ?
Au07 Au0Q Au03 63.04(2) . . ?
Au07 Au0Q Au0B 91.16(3) . . ?
Au07 Au0Q Au0K 63.84(2) . . ?
Au07 Au0Q Au0M 125.55(3) . . ?
Au07 Au0Q Au0X 69.92(3) . . ?
Au08 Au0Q Au03 60.62(2) . . ?
Au08 Au0Q Au07 60.39(2) . . ?
Au08 Au0Q Au0B 123.54(3) . . ?
Au08 Au0Q Au0K 124.18(3) . . ?
Au08 Au0Q Au0M 89.76(3) . . ?
Au08 Au0Q Au0X 97.65(3) . . ?
Au0B Au0Q Au0K 54.40(2) . . ?
Au0B Au0Q Au0M 67.56(2) . . ?
Au0K Au0Q Au0M 121.80(3) . . ?
Au0X Au0Q Au0B 118.11(3) . . ?
Au0X Au0Q Au0K 64.64(2) . . ?
Au0X Au0Q Au0M 164.36(3) . . ?
S01G Au0Q Au03 135.89(12) . . ?
S01G Au0Q Au07 157.21(11) . . ?
S01G Au0Q Au08 135.46(11) . . ?
S01G Au0Q Au0B 89.55(12) . . ?
S01G Au0Q Au0K 98.70(11) . . ?
S01G Au0Q Au0M 75.44(11) . . ?
S01G Au0Q Au0X 89.73(11) . . ?
Au0P Au0R Au09 49.85(2) . . ?
Au0P Au0R Au0S 57.10(2) . . ?
Au0P Au0R Au0W 79.52(3) . . ?
Au0S Au0R Au09 54.39(2) . . ?
Au0W Au0R Au09 61.38(2) . . ?
Au0W Au0R Au0S 115.62(3) . . ?
S01A Au0R Au09 98.42(11) . . ?
S01A Au0R Au0P 78.41(11) . . ?
S01A Au0R Au0S 135.51(11) . . ?
S01A Au0R Au0W 49.42(11) . . ?
S01C Au0R Au09 78.65(10) . . ?
S01C Au0R Au0P 101.68(11) . . ?
S01C Au0R Au0S 44.80(11) . . ?
S01C Au0R Au0W 126.39(11) . . ?
S01C Au0R S01A 175.79(16) . . ?
Au09 Au0S Au0G 53.46(2) . . ?
Au09 Au0S Au0R 63.12(2) . . ?
Au0P Au0S Au09 52.51(2) . . ?
Au0P Au0S Au0G 58.33(2) . . ?
Au0P Au0S Au0R 56.05(2) . . ?
Au0R Au0S Au0G 107.02(3) . . ?
S01C Au0S Au09 85.01(10) . . ?
S01C Au0S Au0G 138.41(11) . . ?
S01C Au0S Au0P 100.26(11) . . ?
S01C Au0S Au0R 44.43(11) . . ?
S01P Au0S Au09 99.92(10) . . ?
S01P Au0S Au0G 46.47(10) . . ?
S01P Au0S Au0P 84.04(11) . . ?
S01P Au0S Au0R 139.47(12) . . ?
S01P Au0S S01C 174.85(15) . . ?
Au07 Au0T Au04 55.64(2) . . ?
Au08 Au0T Au04 56.61(2) . . ?
Au08 Au0T Au07 51.81(2) . . ?
Au0O Au0T Au04 84.11(3) . . ?
Au0O Au0T Au07 52.44(2) . . ?
Au0O Au0T Au08 104.18(3) . . ?
S01B Au0T Au04 45.21(10) . . ?
S01B Au0T Au07 93.51(10) . . ?
S01B Au0T Au08 98.58(10) . . ?
S01B Au0T Au0O 88.51(10) . . ?
S01E Au0T Au04 138.83(12) . . ?
S01E Au0T Au07 91.60(12) . . ?
S01E Au0T Au08 84.22(11) . . ?
S01E Au0T Au0O 94.99(11) . . ?
S01E Au0T S01B 174.87(15) . . ?
Au02 Au0U Au0E 58.05(2) . . ?
Au0A Au0U Au02 51.92(2) . . ?
Au0A Au0U Au0E 56.91(2) . . ?
Au0N Au0U Au02 53.20(2) . . ?
Au0N Au0U Au0A 104.91(3) . . ?
Au0N Au0U Au0E 88.42(3) . . ?
S016 Au0U Au02 91.73(11) . . ?
S016 Au0U Au0A 85.63(11) . . ?
S016 Au0U Au0E 141.04(11) . . ?
S016 Au0U Au0N 91.74(12) . . ?
S016 Au0U S019 172.27(15) . . ?
S019 Au0U Au02 94.75(10) . . ?
S019 Au0U Au0A 101.70(11) . . ?
S019 Au0U Au0E 46.69(10) . . ?
S019 Au0U Au0N 88.76(12) . . ?
Au0H Au0V Au0J 58.68(3) . . ?
Au0H Au0V Au11 89.20(3) . . ?
Au0H Au0V Au12 155.23(4) . . ?
Au0J Au0V Au11 67.58(3) . . ?
Au0J Au0V Au12 98.81(3) . . ?
Au12 Au0V Au11 71.22(3) . . ?
P01L Au0V Au0H 120.57(13) . . ?
P01L Au0V Au0J 177.93(14) . . ?
P01L Au0V Au11 114.47(13) . . ?
P01L Au0V Au12 82.28(13) . . ?
Au05 Au0W Au09 52.50(2) . . ?
Au05 Au0W Au0R 93.74(3) . . ?
Au0R Au0W Au09 63.62(2) . . ?
S01A Au0W Au05 91.60(11) . . ?
S01A Au0W Au09 100.38(12) . . ?
S01A Au0W Au0R 49.56(12) . . ?
S01D Au0W Au05 95.70(11) . . ?
S01D Au0W Au09 84.53(12) . . ?
S01D Au0W Au0R 130.08(12) . . ?
S01D Au0W S01A 172.69(16) . . ?
Au0K Au0X Au07 56.03(2) . . ?
Au0O Au0X Au07 50.63(2) . . ?
Au0O Au0X Au0K 84.19(3) . . ?
Au0Q Au0X Au07 51.79(2) . . ?
Au0Q Au0X Au0K 57.96(2) . . ?
Au0Q Au0X Au0O 102.18(3) . . ?
S01E Au0X Au07 91.30(11) . . ?
S01E Au0X Au0K 141.42(11) . . ?
S01E Au0X Au0O 89.80(12) . . ?
S01E Au0X Au0Q 86.53(11) . . ?
S01E Au0X S01M 166.28(16) . . ?
S01M Au0X Au07 101.70(11) . . ?
S01M Au0X Au0K 48.61(11) . . ?
S01M Au0X Au0O 101.80(12) . . ?
S01M Au0X Au0Q 97.99(11) . . ?
Au0D Au0Y Au0P 90.27(3) . . ?
S018 Au0Y Au0D 50.65(10) . . ?
S018 Au0Y Au0P 139.46(10) . . ?
S01H Au0Y Au0D 134.05(11) . . ?
S01H Au0Y Au0P 45.57(10) . . ?
S01H Au0Y S018 174.97(15) . . ?
S01Q Au0Z Au0O 51.47(11) . . ?
S01R Au0Z Au0O 131.28(12) . . ?
S01R Au0Z S01Q 176.49(18) . . ?
S01K Au10 Au0C 83.71(10) . . ?
S01K Au10 S01R 169.86(17) . . ?
S01R Au10 Au0C 104.07(12) . . ?
Au0F Au11 Au06 54.97(2) . . ?
Au0F Au11 Au0J 53.16(2) . . ?
Au0J Au11 Au06 56.29(2) . . ?
Au0V Au11 Au06 87.98(3) . . ?
Au0V Au11 Au0F 104.87(3) . . ?
Au0V Au11 Au0J 51.97(2) . . ?
S01J Au11 Au06 46.29(11) . . ?
S01J Au11 Au0F 99.48(11) . . ?
S01J Au11 Au0J 91.45(11) . . ?
S01J Au11 Au0V 87.66(12) . . ?
S01J Au11 S01U 175.05(17) . . ?
S01U Au11 Au06 138.57(13) . . ?
S01U Au11 Au0F 84.98(12) . . ?
S01U Au11 Au0J 92.96(13) . . ?
S01U Au11 Au0V 93.28(12) . . ?
P01S Au12 Au0V 102.01(14) . . ?
P01S Au12 S01U 163.2(2) . . ?
S01U Au12 Au0V 94.17(14) . . ?
S01G Au13 S01T 169.74(18) . . ?
S01N Au14 Au0N 52.64(11) . . ?
S01T Au14 Au0N 130.34(14) . . ?
S01T Au14 S01N 172.46(18) . . ?
Au0M S015 Au09 86.53(14) . . ?
C026 S015 Au09 111.4(6) . . ?
C026 S015 Au0M 104.2(6) . . ?
Au0U S016 Au0I 99.11(17) . . ?
C025 S016 Au0I 108.8(7) . . ?
C025 S016 Au0U 103.3(6) . . ?
Au0L S017 Au0C 95.75(16) . . ?
C030 S017 Au0C 113.4(6) . . ?
C030 S017 Au0L 108.7(6) . . ?
Au0Y S018 Au0D 79.83(14) . . ?
C022 S018 Au0D 109.4(6) . . ?
C022 S018 Au0Y 108.5(6) . . ?
Au0U S019 Au0E 87.70(14) . . ?
C03Q S019 Au0E 112.1(7) . . ?
C03Q S019 Au0U 101.8(6) . . ?
Au0W S01A Au0R 81.02(14) . . ?
C02Q S01A Au0R 104.7(8) . . ?
C02Q S01A Au0W 108.0(8) . . ?
Au0T S01B Au04 90.33(15) . . ?
C03F S01B Au04 111.6(6) . . ?
C03F S01B Au0T 101.2(6) . . ?
Au0R S01C Au0S 90.76(15) . . ?
C040 S01C Au0R 111.3(7) . . ?
C040 S01C Au0S 103.9(6) . . ?
Au0W S01D Au08 93.98(15) . . ?
C02O S01D Au08 109.9(8) . . ?
C02O S01D Au0W 108.5(8) . . ?
Au0X S01E Au0T 97.49(16) . . ?
C04I S01E Au0T 103.4(6) . . ?
C04I S01E Au0X 105.8(6) . . ?
Au0L S01F Au0H 93.80(15) . . ?
C02D S01F Au0H 108.8(6) . . ?
C02D S01F Au0L 112.9(6) . . ?
Au13 S01G Au0Q 103.21(17) . . ?
C01Y S01G Au0Q 109.9(7) . . ?
C01Y S01G Au13 107.5(7) . . ?
Au0Y S01H Au0P 89.33(14) . . ?
C03L S01H Au0P 110.8(7) . . ?
C03L S01H Au0Y 105.6(7) . . ?
Au0I S01I Au0F 90.18(16) . . ?
C03V S01I Au0F 109.3(7) . . ?
C03V S01I Au0I 113.6(7) . . ?
Au11 S01J Au06 89.94(16) . . ?
C02C S01J Au06 112.2(6) . . ?
C02C S01J Au11 112.7(7) . . ?
Au10 S01K Au0A 102.94(17) . . ?
C035 S01K Au0A 112.2(7) . . ?
C035 S01K Au10 107.6(6) . . ?
C031 P01L Au0V 107.8(6) . . ?
C031 P01L C03E 103.6(9) . . ?
C03E P01L Au0V 115.6(7) . . ?
C045 P01L Au0V 119.3(6) . . ?
C045 P01L C031 102.3(9) . . ?
C045 P01L C03E 106.3(9) . . ?
Au0X S01M Au0K 85.07(15) . . ?
C03O S01M Au0K 116.2(6) . . ?
C03O S01M Au0X 107.0(6) . . ?
Au14 S01N Au0N 77.41(15) . . ?
C028 S01N Au0N 107.7(9) . . ?
C028 S01N Au14 100.5(9) . . ?
Au0M S01O Au0B 92.15(16) . . ?
C03G S01O Au0B 110.7(7) . . ?
C03G S01O Au0M 103.1(7) . . ?
Au0S S01P Au0G 89.35(15) . . ?
C066 S01P Au0G 111.5(6) . . ?
C066 S01P Au0S 104.2(7) . . ?
Au0Z S01Q Au0O 78.92(14) . . ?
C062 S01Q Au0O 108.5(6) . . ?
C062 S01Q Au0Z 103.2(6) . . ?
Au10 S01R Au0Z 101.41(19) . . ?
C052 S01R Au0Z 104.1(6) . . ?
C052 S01R Au10 106.2(6) . . ?
C04Q P01S Au12 109.5(7) . . ?
C04Q P01S C051 107.4(10) . . ?
C051 P01S Au12 120.2(7) . . ?
C38 P01S Au12 109.3(8) . . ?
C38 P01S C04Q 105.8(10) . . ?
C38 P01S C051 103.7(11) . . ?
Au14 S01T Au13 100.11(19) . . ?
C17 S01T Au13 105.6(11) . . ?
C17 S01T Au14 102.9(11) . . ?
Au11 S01U Au12 95.0(2) . . ?
C55 S01U Au11 107.7(10) . . ?
C55 S01U Au12 96.0(10) . . ?
C025 C01W H01W 119.3 . . ?
C025 C01W C02B 121(2) . . ?
C02B C01W H01W 119.3 . . ?
C027 C01X H01X 118.6 . . ?
C027 C01X C04R 123(2) . . ?
C04R C01X H01X 118.6 . . ?
C039 C01Y S01G 123.9(17) . . ?
C04E C01Y S01G 118.1(17) . . ?
C04E C01Y C039 118(2) . . ?
C02G C01Z H01Z 120.1 . . ?
C02G C01Z C03L 120(2) . . ?
C03L C01Z H01Z 120.1 . . ?
C022 C020 H020 121.4 . . ?
C022 C020 C05I 117.3(19) . . ?
C05I C020 H020 121.4 . . ?
C02L C021 H021 119.0 . . ?
C02L C021 C03V 122(2) . . ?
C03V C021 H021 119.0 . . ?
C020 C022 S018 121.7(15) . . ?
C020 C022 C027 122.0(18) . . ?
C027 C022 S018 116.1(14) . . ?
C026 C023 H023 119.9 . . ?
C032 C023 H023 119.9 . . ?
C032 C023 C026 120.2(19) . . ?
C02F C024 C036 115(2) . . ?
C02F C024 C067 124(3) . . ?
C036 C024 C067 122(2) . . ?
C01W C025 S016 119.9(16) . . ?
C01W C025 C038 119.9(19) . . ?
C038 C025 S016 120.2(15) . . ?
C023 C026 S015 125.0(14) . . ?
C023 C026 C02K 117.1(16) . . ?
C02K C026 S015 117.6(13) . . ?
C01X C027 C022 119.2(19) . . ?
C01X C027 H027 120.4 . . ?
C022 C027 H027 120.4 . . ?
C029 C028 S01N 122(2) . . ?
C029 C028 C02M 119(2) . . ?
C02M C028 S01N 118(2) . . ?
C028 C029 H029 120.3 . . ?
C028 C029 C02F 119(2) . . ?
C02F C029 H029 120.3 . . ?
C02H C02A H02A 119.3 . . ?
C02H C02A C03G 121(2) . . ?
C03G C02A H02A 119.3 . . ?
C01W C02B H02B 119.7 . . ?
C01W C02B C03B 120.5(18) . . ?
C03B C02B H02B 119.7 . . ?
C04J C02C S01J 119.2(15) . . ?
C06C C02C S01J 124.5(16) . . ?
C06C C02C C04J 116.2(19) . . ?
C02J C02E H02E 119.3 . . ?
C02J C02E C03Y 121(2) . . ?
C03Y C02E H02E 119.3 . . ?
C024 C02F C029 123(3) . . ?
C024 C02F H02F 118.3 . . ?
C029 C02F H02F 118.3 . . ?
C01Z C02G H02G 118.9 . . ?
C01Z C02G C03M 122(2) . . ?
C03M C02G H02G 118.9 . . ?
C02A C02H H02H 118.5 . . ?
C02A C02H C04Y 123(2) . . ?
C04Y C02H H02H 118.5 . . ?
C032 C02I C050 120(2) . . ?
C04X C02I C032 114(2) . . ?
C04X C02I C050 126(2) . . ?
C02E C02J H02J 119.7 . . ?
C02E C02J C030 120.7(18) . . ?
C030 C02J H02J 119.7 . . ?
C026 C02K H02K 120.4 . . ?
C04X C02K C026 119.2(19) . . ?
C04X C02K H02K 120.4 . . ?
C021 C02L H02L 119.5 . . ?
C021 C02L C05J 121(2) . . ?
C05J C02L H02L 119.5 . . ?
C028 C02M H02M 119.5 . . ?
C028 C02M C036 121(3) . . ?
C036 C02M H02M 119.5 . . ?
C02Z C02N H02N 120.5 . . ?
C035 C02N H02N 120.5 . . ?
C035 C02N C02Z 119(2) . . ?
C043 C02O S01D 119.8(18) . . ?
C043 C02O C04B 118(2) . . ?
C04B C02O S01D 122.3(19) . . ?
C05E C02P C04G 127(2) . . ?
C20 C02P C04G 118(2) . . ?
C20 C02P C05E 114(2) . . ?
C03D C02Q S01A 116.9(17) . . ?
C04L C02Q S01A 126.0(18) . . ?
C04L C02Q C03D 117(2) . . ?
C03X C02S H02S 120.1 . . ?
C03X C02S C04M 120(2) . . ?
C04M C02S H02S 120.1 . . ?
C040 C02T H02T 118.4 . . ?
C04N C02T H02T 118.4 . . ?
C04N C02T C040 123.2(19) . . ?
C02X C02U H02U 120.1 . . ?
C02X C02U C05P 120(2) . . ?
C05P C02U H02U 120.1 . . ?
C03W C02V H02V 118.4 . . ?
C03W C02V C27 123(2) . . ?
C27 C02V H02V 118.4 . . ?
C03A C02W H02W 121.2 . . ?
C03A C02W C04I 117.6(19) . . ?
C04I C02W H02W 121.2 . . ?
C02U C02X H02X 118.7 . . ?
C02U C02X C03Q 123(2) . . ?
C03Q C02X H02X 118.7 . . ?
H02C C02Y H02D 109.5 . . ?
H02C C02Y H02I 109.5 . . ?
H02D C02Y H02I 109.5 . . ?
C049 C02Y H02C 109.5 . . ?
C049 C02Y H02D 109.5 . . ?
C049 C02Y H02I 109.5 . . ?
C02N C02Z H02Z 119.3 . . ?
C03W C02Z C02N 121(2) . . ?
C03W C02Z H02Z 119.3 . . ?
C02J C030 S017 124.6(14) . . ?
C069 C030 S017 116.8(14) . . ?
C069 C030 C02J 118.3(18) . . ?
C03H C031 P01L 124.5(15) . . ?
C03H C031 C04M 120.1(18) . . ?
C04M C031 P01L 115.5(14) . . ?
C023 C032 C02I 124(2) . . ?
C023 C032 H032 118.1 . . ?
C02I C032 H032 118.1 . . ?
C03L C033 H033 119.3 . . ?
C03L C033 C04D 121(2) . . ?
C04D C033 H033 119.3 . . ?
C048 C034 C04N 115.1(17) . . ?
C048 C034 C9 122.3(18) . . ?
C04N C034 C9 122.7(18) . . ?
C02N C035 S01K 117.9(16) . . ?
C02N C035 C27 122(2) . . ?
C27 C035 S01K 120.2(16) . . ?
C024 C036 H036 119.2 . . ?
C02M C036 C024 122(3) . . ?
C02M C036 H036 119.2 . . ?
C03Q C037 H037 119.6 . . ?
C03Q C037 C05A 120.8(19) . . ?
C05A C037 H037 119.6 . . ?
C025 C038 H038 120.8 . . ?
C025 C038 C03K 118.3(18) . . ?
C03K C038 H038 120.8 . . ?
C01Y C039 H039 119.0 . . ?
C060 C039 C01Y 122(2) . . ?
C060 C039 H039 119.0 . . ?
C02W C03A H03A 118.1 . . ?
C02W C03A C03C 124(2) . . ?
C03C C03A H03A 118.1 . . ?
C02B C03B C43 119.8(18) . . ?
C03K C03B C02B 117.9(19) . . ?
C03K C03B C43 122(2) . . ?
C03A C03C C12 118.4(19) . . ?
C04A C03C C03A 115.0(18) . . ?
C04A C03C C12 126.0(19) . . ?
C02Q C03D H03D 119.8 . . ?
C74 C03D C02Q 120(2) . . ?
C74 C03D H03D 119.8 . . ?
C041 C03E P01L 114.4(15) . . ?
C051 C03E P01L 123.1(17) . . ?
C051 C03E C041 122.0(19) . . ?
C03N C03F S01B 122.3(15) . . ?
C03N C03F C05R 117.8(17) . . ?
C05R C03F S01B 119.5(13) . . ?
C02A C03G S01O 122.4(17) . . ?
C03R C03G S01O 122.6(16) . . ?
C03R C03G C02A 115(2) . . ?
C031 C03H H03H 121.6 . . ?
C04U C03H C031 117(2) . . ?
C04U C03H H03H 121.6 . . ?
H03B C03I H03C 109.5 . . ?
H03B C03I H03E 109.5 . . ?
H03C C03I H03E 109.5 . . ?
C06J C03I H03B 109.5 . . ?
C06J C03I H03C 109.5 . . ?
C06J C03I H03E 109.5 . . ?
C038 C03K H03K 119.3 . . ?
C03B C03K C038 121(2) . . ?
C03B C03K H03K 119.3 . . ?
C01Z C03L S01H 120.7(17) . . ?
C033 C03L S01H 119.2(16) . . ?
C033 C03L C01Z 119(2) . . ?
C02G C03M C05K 120(2) . . ?
C04D C03M C02G 117(2) . . ?
C04D C03M C05K 124(2) . . ?
C03F C03N H03N 120.1 . . ?
C03F C03N C03S 119.8(19) . . ?
C03S C03N H03N 120.1 . . ?
C054 C03O S01M 119.4(15) . . ?
C054 C03O C05X 119.3(18) . . ?
C05X C03O S01M 120.8(15) . . ?
C05X C03P H03P 119.8 . . ?
C05X C03P C6 120(2) . . ?
C6 C03P H03P 119.8 . . ?
C02X C03Q S019 119.7(16) . . ?
C037 C03Q S019 121.3(14) . . ?
C037 C03Q C02X 118.2(18) . . ?
C03G C03R H03R 118.1 . . ?
C06R C03R C03G 124(2) . . ?
C06R C03R H03R 118.1 . . ?
C03N C03S H03S 118.9 . . ?
C046 C03S C03N 122(2) . . ?
C046 C03S H03S 118.9 . . ?
C03U C03T H03T 120.9 . . ?
C05J C03T H03T 120.9 . . ?
C05J C03T C03U 118.2(19) . . ?
C03T C03U H03U 119.2 . . ?
C03V C03U C03T 122(2) . . ?
C03V C03U H03U 119.2 . . ?
C021 C03V S01I 125.3(17) . . ?
C03U C03V S01I 117.0(18) . . ?
C03U C03V C021 118(2) . . ?
C02V C03W C02Z 116(2) . . ?
C02V C03W C05Y 122(2) . . ?
C02Z C03W C05Y 122(2) . . ?
C02S C03X H03X 119.6 . . ?
C04U C03X C02S 121(3) . . ?
C04U C03X H03X 119.6 . . ?
C02E C03Y C049 119(2) . . ?
C03Z C03Y C02E 117(2) . . ?
C03Z C03Y C049 123.4(19) . . ?
C03Y C03Z H03Z 119.5 . . ?
C03Y C03Z C069 121.0(19) . . ?
C069 C03Z H03Z 119.5 . . ?
C02T C040 S01C 119.4(14) . . ?
C047 C040 S01C 123.8(16) . . ?
C047 C040 C02T 115.9(17) . . ?
C03E C041 H041 121.5 . . ?
C16 C041 C03E 117(2) . . ?
C16 C041 H041 121.5 . . ?
H04A C042 H04B 109.5 . . ?
H04A C042 H04C 109.5 . . ?
H04B C042 H04C 109.5 . . ?
C057 C042 H04A 109.5 . . ?
C057 C042 H04B 109.5 . . ?
C057 C042 H04C 109.5 . . ?
C02O C043 H043 120.4 . . ?
C02O C043 C20 119(2) . . ?
C20 C043 H043 120.4 . . ?
C046 C044 C73 111.7(19) . . ?
C046 C044 C169 112.0(18) . . ?
C046 C044 C310 106(2) . . ?
C046 C044 C73A 109(3) . . ?
C046 C044 C106 110(3) . . ?
C046 C044 C1C 116(3) . . ?
C169 C044 C73 108.8(9) . . ?
C310 C044 C73 109.2(9) . . ?
C310 C044 C169 109.5(9) . . ?
C73A C044 C106 100(4) . . ?
C1C C044 C73A 115(3) . . ?
C1C C044 C106 106(4) . . ?
C06D C045 P01L 121.5(15) . . ?
C41 C045 P01L 124.2(16) . . ?
C41 C045 C06D 114.3(19) . . ?
C03S C046 C044 121(2) . . ?
C03S C046 C04W 116(2) . . ?
C04W C046 C044 123(2) . . ?
C040 C047 H047 119.0 . . ?
C040 C047 C048 122(2) . . ?
C048 C047 H047 119.0 . . ?
C034 C048 H048 118.4 . . ?
C047 C048 C034 123(2) . . ?
C047 C048 H048 118.4 . . ?
C02Y C049 C06N 106(2) . . ?
C03Y C049 C02Y 109(2) . . ?
C03Y C049 C05U 111(2) . . ?
C03Y C049 C06N 113.6(19) . . ?
C05U C049 C02Y 109(2) . . ?
C05U C049 C06N 107(2) . . ?
C03C C04A H04D 118.9 . . ?
C04C C04A C03C 122.2(19) . . ?
C04C C04A H04D 118.9 . . ?
C02O C04B H04E 120.6 . . ?
C05E C04B C02O 119(2) . . ?
C05E C04B H04E 120.6 . . ?
C04A C04C H04F 119.9 . . ?
C04A C04C C04I 120.2(19) . . ?
C04I C04C H04F 119.9 . . ?
C033 C04D H04G 119.6 . . ?
C03M C04D C033 121(2) . . ?
C03M C04D H04G 119.6 . . ?
C01Y C04E H04H 119.5 . . ?
C01Y C04E C36 121(2) . . ?
C36 C04E H04H 119.5 . . ?
H04I C04F H04J 109.5 . . ?
H04I C04F H04K 109.5 . . ?
H04J C04F H04K 109.5 . . ?
C06E C04F H04I 109.5 . . ?
C06E C04F H04J 109.5 . . ?
C06E C04F H04K 109.5 . . ?
C02P C04G C88 111(2) . . ?
C02P C04G C89 103(2) . . ?
C02P C04G C89A 100(3) . . ?
C02P C04G C88A 115(3) . . ?
C88 C04G C89 105(3) . . ?
C242 C04G C02P 113(3) . . ?
C242 C04G C88 117(3) . . ?
C242 C04G C89 106(3) . . ?
C108 C04G C02P 107(4) . . ?
C108 C04G C89A 112(5) . . ?
C108 C04G C88A 115(5) . . ?
C88A C04G C89A 107(4) . . ?
H04L C04H H04M 109.5 . . ?
H04L C04H H04N 109.5 . . ?
H04M C04H H04N 109.5 . . ?
C057 C04H H04L 109.5 . . ?
C057 C04H H04M 109.5 . . ?
C057 C04H H04N 109.5 . . ?
C02W C04I S01E 121.4(16) . . ?
C02W C04I C04C 121.0(19) . . ?
C04C C04I S01E 117.5(14) . . ?
C02C C04J H04O 119.0 . . ?
C71 C04J C02C 122(2) . . ?
C71 C04J H04O 119.0 . . ?
C062 C04K H04P 121.3 . . ?
C26 C04K H04P 121.3 . . ?
C26 C04K C062 117.5(18) . . ?
C02Q C04L H04Q 119.5 . . ?
C02Q C04L C056 121(2) . . ?
C056 C04L H04Q 119.5 . . ?
C02S C04M C031 120(2) . . ?
C02S C04M H04R 120.2 . . ?
C031 C04M H04R 120.2 . . ?
C02T C04N C034 120.6(19) . . ?
C02T C04N H04S 119.7 . . ?
C034 C04N H04S 119.7 . . ?
C04S C04P H04T 121.6 . . ?
C04S C04P C051 117(2) . . ?
C051 C04P H04T 121.6 . . ?
C05W C04Q P01S 118.2(16) . . ?
C05W C04Q C06Q 120(2) . . ?
C06Q C04Q P01S 121.7(17) . . ?
C01X C04R C057 122(2) . . ?
C01X C04R C05I 117.1(19) . . ?
C05I C04R C057 121(2) . . ?
C04P C04S H04U 119.5 . . ?
C16 C04S C04P 121(2) . . ?
C16 C04S H04U 119.5 . . ?
C066 C04T H04V 119.4 . . ?
C06F C04T H04V 119.4 . . ?
C06F C04T C066 121(2) . . ?
C03H C04U H04W 118.7 . . ?
C03X C04U C03H 123(3) . . ?
C03X C04U H04W 118.7 . . ?
C052 C04V H04X 121.6 . . ?
C058 C04V H04X 121.6 . . ?
C058 C04V C052 117(2) . . ?
C046 C04W H04Y 119.1 . . ?
C05R C04W C046 122(2) . . ?
C05R C04W H04Y 119.1 . . ?
C02I C04X H04Z 117.5 . . ?
C02K C04X C02I 125(2) . . ?
C02K C04X H04Z 117.5 . . ?
C02H C04Y C06E 123(2) . . ?
C02H C04Y C06R 116(2) . . ?
C06R C04Y C06E 121(2) . . ?
C05C C04Z H04 120.8 . . ?
C066 C04Z H04 120.8 . . ?
C066 C04Z C05C 118.5(18) . . ?
C06P C050 C02I 109.9(19) . . ?
C06P C050 C14 112(2) . . ?
C06P C050 C86 107(2) . . ?
C14 C050 C02I 110(2) . . ?
C14 C050 C86 107(2) . . ?
C86 C050 C02I 110.7(19) . . ?
C03E C051 P01S 124.7(17) . . ?
C03E C051 C04P 121(2) . . ?
C04P C051 P01S 114.2(17) . . ?
C04V C052 S01R 120.4(15) . . ?
C053 C052 S01R 117.5(16) . . ?
C053 C052 C04V 122.0(19) . . ?
C052 C053 H053 121.9 . . ?
C052 C053 C065 116(2) . . ?
C065 C053 H053 121.9 . . ?
C03O C054 H054 119.5 . . ?
C03O C054 C05S 121(2) . . ?
C05S C054 H054 119.5 . . ?
H05A C055 H05B 109.5 . . ?
H05A C055 H05C 109.5 . . ?
H05B C055 H05C 109.5 . . ?
C12 C055 H05A 109.5 . . ?
C12 C055 H05B 109.5 . . ?
C12 C055 H05C 109.5 . . ?
C04L C056 H056 119.0 . . ?
C04L C056 C05V 122(2) . . ?
C05V C056 H056 119.0 . . ?
C04H C057 C042 108(2) . . ?
C04H C057 C04R 113(2) . . ?
C04H C057 C059 113(2) . . ?
C04R C057 C042 105.2(18) . . ?
C059 C057 C042 106(2) . . ?
C059 C057 C04R 111(2) . . ?
C04V C058 H058 117.6 . . ?
C06M C058 C04V 125(2) . . ?
C06M C058 H058 117.6 . . ?
C057 C059 H05D 109.5 . . ?
C057 C059 H05E 109.5 . . ?
C057 C059 H05F 109.5 . . ?
H05D C059 H05E 109.5 . . ?
H05D C059 H05F 109.5 . . ?
H05E C059 H05F 109.5 . . ?
C037 C05A H05G 119.4 . . ?
C05P C05A C037 121(2) . . ?
C05P C05A H05G 119.4 . . ?
C062 C05B H05H 118.7 . . ?
C062 C05B C06V 122.6(19) . . ?
C06V C05B H05H 118.7 . . ?
C04Z C05C H05I 120.9 . . ?
C05L C05C C04Z 118.1(19) . . ?
C05L C05C H05I 120.9 . . ?
H05J C05D H05K 109.5 . . ?
H05J C05D H05L 109.5 . . ?
H05K C05D H05L 109.5 . . ?
C06I C05D H05J 109.5 . . ?
C06I C05D H05K 109.5 . . ?
C06I C05D H05L 109.5 . . ?
C02P C05E H05M 117.5 . . ?
C04B C05E C02P 125(2) . . ?
C04B C05E H05M 117.5 . . ?
C31 C05F H05N 119.5 . . ?
C31 C05F C38 121(3) . . ?
C38 C05F H05N 119.5 . . ?
C06B C05H H05Y 120.3 . . ?
C22 C05H H05Y 120.3 . . ?
C22 C05H C06B 119(3) . . ?
C020 C05I H05O 119.3 . . ?
C04R C05I C020 121(2) . . ?
C04R C05I H05O 119.3 . . ?
C02L C05J C06I 121(2) . . ?
C03T C05J C02L 119(2) . . ?
C03T C05J C06I 119(2) . . ?
C06H C05K C03M 108(2) . . ?
C06H C05K C78 106(2) . . ?
C39 C05K C03M 112(2) . . ?
C39 C05K C06H 110(2) . . ?
C39 C05K C78 111(2) . . ?
C78 C05K C03M 110(2) . . ?
C05C C05L C83 116.3(19) . . ?
C06F C05L C05C 120(2) . . ?
C06F C05L C83 124(2) . . ?
C06O C05M C8 107(2) . . ?
C06O C05M C10 112(2) . . ?
C06O C05M C6 105.5(19) . . ?
C8 C05M C6 111(2) . . ?
C10 C05M C8 109(2) . . ?
C10 C05M C6 112.4(19) . . ?
C17 C05N H05P 120.0 . . ?
C60 C05N H05P 120.0 . . ?
C60 C05N C17 120(3) . . ?
C05Q C05O C64 118(2) . . ?
C71 C05O C05Q 118(2) . . ?
C71 C05O C64 123(2) . . ?
C02U C05P C28 121(2) . . ?
C05A C05P C02U 117(2) . . ?
C05A C05P C28 121(2) . . ?
C05O C05Q H05Q 120.4 . . ?
C05O C05Q C06C 119(2) . . ?
C06C C05Q H05Q 120.4 . . ?
C03F C05R H05R 119.2 . . ?
C04W C05R C03F 121.6(19) . . ?
C04W C05R H05R 119.2 . . ?
C054 C05S H05S 119.7 . . ?
C054 C05S C6 121(2) . . ?
C6 C05S H05S 119.7 . . ?
C063 C05T C06G 117(2) . . ?
C063 C05T C06T 124(2) . . ?
C06G C05T C06T 119(2) . . ?
C049 C05U H05T 109.5 . . ?
C049 C05U H05U 109.5 . . ?
C049 C05U H05V 109.5 . . ?
H05T C05U H05U 109.5 . . ?
H05T C05U H05V 109.5 . . ?
H05U C05U H05V 109.5 . . ?
C056 C05V C06W 119(2) . . ?
C74 C05V C056 117(2) . . ?
C74 C05V C06W 124(2) . . ?
C04Q C05W H05W 119.7 . . ?
C04Q C05W C15 121(2) . . ?
C15 C05W H05W 119.7 . . ?
C03O C05X C03P 121.3(19) . . ?
C03O C05X H05X 119.3 . . ?
C03P C05X H05X 119.3 . . ?
C03W C05Y C75 107(2) . . ?
C50 C05Y C03W 111(3) . . ?
C50 C05Y C75 111(3) . . ?
C50 C05Y C107 105(3) . . ?
C107 C05Y C03W 113(2) . . ?
C107 C05Y C75 109(3) . . ?
C039 C060 H060 118.8 . . ?
C039 C060 C061 122(2) . . ?
C061 C060 H060 118.8 . . ?
C060 C061 C37 122(2) . . ?
C060 C061 C36 115(2) . . ?
C36 C061 C37 123(3) . . ?
C04K C062 S01Q 116.4(14) . . ?
C05B C062 S01Q 124.7(15) . . ?
C05B C062 C04K 118.8(18) . . ?
C05T C063 H063 118.4 . . ?
C05T C063 C06B 123(3) . . ?
C06B C063 H063 118.4 . . ?
C053 C065 H065 119.1 . . ?
C06M C065 C053 122(2) . . ?
C06M C065 H065 119.1 . . ?
C04T C066 S01P 123.1(16) . . ?
C04T C066 C04Z 119.5(19) . . ?
C04Z C066 S01P 117.3(14) . . ?
C024 C067 C35 112(2) . . ?
C024 C067 C91 109(3) . . ?
C024 C067 C102 111(2) . . ?
C35 C067 C102 102(3) . . ?
C91 C067 C35 105(2) . . ?
C91 C067 C102 117(3) . . ?
C030 C069 C03Z 121(2) . . ?
C030 C069 H069 119.5 . . ?
C03Z C069 H069 119.5 . . ?
C05H C06B H3 120.7 . . ?
C063 C06B C05H 119(3) . . ?
C063 C06B H3 120.7 . . ?
C02C C06C C05Q 122(2) . . ?
C02C C06C H06C 119.0 . . ?
C05Q C06C H06C 119.0 . . ?
C045 C06D H06D 119.5 . . ?
C06L C06D C045 121(2) . . ?
C06L C06D H06D 119.5 . . ?
C04Y C06E C04F 110(2) . . ?
C47 C06E C04F 106(2) . . ?
C47 C06E C04Y 109(2) . . ?
C47 C06E C54 113(2) . . ?
C54 C06E C04F 105(2) . . ?
C54 C06E C04Y 114(2) . . ?
C04T C06F C05L 123(2) . . ?
C04T C06F H06F 118.7 . . ?
C05L C06F H06F 118.7 . . ?
C05T C06G H4 119.8 . . ?
C22 C06G C05T 120(2) . . ?
C22 C06G H4 119.8 . . ?
C05K C06H H06A 109.5 . . ?
C05K C06H H06B 109.5 . . ?
C05K C06H H06E 109.5 . . ?
H06A C06H H06B 109.5 . . ?
H06A C06H H06E 109.5 . . ?
H06B C06H H06E 109.5 . . ?
C05D C06I C05J 115(2) . . ?
C05D C06I C06U 103(2) . . ?
C05J C06I C06U 111(2) . . ?
C72 C06I C05D 107(3) . . ?
C72 C06I C05J 111(2) . . ?
C72 C06I C06U 110(2) . . ?
C03I C06J C70 105(2) . . ?
C03I C06J C69 112(2) . . ?
C69 C06J C70 102(2) . . ?
C224 C06J C03I 110(3) . . ?
C224 C06J C70 114(3) . . ?
C224 C06J C69 113(2) . . ?
H06G C06K H06H 109.5 . . ?
H06G C06K H06I 109.5 . . ?
H06H C06K H06I 109.5 . . ?
C30 C06K H06G 109.5 . . ?
C30 C06K H06H 109.5 . . ?
C30 C06K H06I 109.5 . . ?
C06D C06L H06L 119.8 . . ?
C18 C06L C06D 120(2) . . ?
C18 C06L H06L 119.8 . . ?
C058 C06M C065 118(2) . . ?
C058 C06M C3 119(2) . . ?
C065 C06M C3 123(2) . . ?
C049 C06N H06J 109.5 . . ?
C049 C06N H06K 109.5 . . ?
C049 C06N H06M 109.5 . . ?
H06J C06N H06K 109.5 . . ?
H06J C06N H06M 109.5 . . ?
H06K C06N H06M 109.5 . . ?
C05M C06O H06N 109.5 . . ?
C05M C06O H06O 109.5 . . ?
C05M C06O H06P 109.5 . . ?
H06N C06O H06O 109.5 . . ?
H06N C06O H06P 109.5 . . ?
H06O C06O H06P 109.5 . . ?
C050 C06P H06Q 109.5 . . ?
C050 C06P H06R 109.5 . . ?
C050 C06P H06S 109.5 . . ?
H06Q C06P H06R 109.5 . . ?
H06Q C06P H06S 109.5 . . ?
H06R C06P H06S 109.5 . . ?
C04Q C06Q H06T 120.7 . . ?
C04Q C06Q C93 119(2) . . ?
C93 C06Q H06T 120.7 . . ?
C03R C06R C04Y 121(2) . . ?
C03R C06R H06U 119.6 . . ?
C04Y C06R H06U 119.6 . . ?
H06V C06S H06W 109.5 . . ?
H06V C06S H06X 109.5 . . ?
H06W C06S H06X 109.5 . . ?
C12 C06S H06V 109.5 . . ?
C12 C06S H06W 109.5 . . ?
C12 C06S H06X 109.5 . . ?
C05T C06T H5 109.5 . . ?
C05T C06T H 109.5 . . ?
C05T C06T HA 109.5 . . ?
H5 C06T H 109.5 . . ?
H5 C06T HA 109.5 . . ?
H C06T HA 109.5 . . ?
C06I C06U H06Y 109.5 . . ?
C06I C06U HB 109.5 . . ?
C06I C06U HC 109.5 . . ?
H06Y C06U HB 109.5 . . ?
H06Y C06U HC 109.5 . . ?
HB C06U HC 109.5 . . ?
C05B C06V H06Z 120.3 . . ?
C05B C06V C06Y 119(2) . . ?
C06Y C06V H06Z 120.3 . . ?
C05V C06W C127 117(3) . . ?
C05V C06W C159 109(2) . . ?
C05V C06W C172 111(2) . . ?
C05V C06W C103 107(3) . . ?
C05V C06W C1A 114(3) . . ?
C127 C06W C159 108(3) . . ?
C127 C06W C172 104(3) . . ?
C172 C06W C159 107(3) . . ?
C1A C06W C103 107.9(15) . . ?
C1B C06W C05V 111(3) . . ?
C1B C06W C103 108.4(15) . . ?
C1B C06W C1A 109.4(15) . . ?
C17 C06X H06 119.2 . . ?
C17 C06X C24 122(3) . . ?
C24 C06X H06 119.2 . . ?
C06V C06Y C30 118(2) . . ?
C26 C06Y C06V 117(2) . . ?
C26 C06Y C30 125(2) . . ?
C06M C3 C7 111(2) . . ?
C06M C3 C63 106(2) . . ?
C7 C3 C63 110(2) . . ?
C4 C3 C06M 111(2) . . ?
C4 C3 C7 108(2) . . ?
C4 C3 C63 111(2) . . ?
C29 C070 H070 120.7 . . ?
C29 C070 C38 119(2) . . ?
C38 C070 H070 120.7 . . ?
C18 C2 H2 120.5 . . ?
C41 C2 H2 120.5 . . ?
C41 C2 C18 119(2) . . ?
C041 C16 C04S 122(2) . . ?
C041 C16 H16 119.0 . . ?
C04S C16 H16 119.0 . . ?
C06L C18 C2 121(2) . . ?
C06L C18 H18 119.7 . . ?
C2 C18 H18 119.7 . . ?
C02P C20 C043 124(3) . . ?
C02P C20 H20 117.9 . . ?
C043 C20 H20 117.9 . . ?
C05H C22 H22 119.2 . . ?
C06G C22 C05H 122(3) . . ?
C06G C22 H22 119.2 . . ?
C070 C29 H29 119.0 . . ?
C32 C29 C070 122(3) . . ?
C32 C29 H29 119.0 . . ?
C05F C31 H31 120.7 . . ?
C32 C31 C05F 119(3) . . ?
C32 C31 H31 120.7 . . ?
C29 C32 C31 122(3) . . ?
C29 C32 H32 118.9 . . ?
C31 C32 H32 118.9 . . ?
C05F C38 P01S 122(2) . . ?
C070 C38 P01S 120.9(18) . . ?
C070 C38 C05F 117(2) . . ?
C05K C39 H39A 109.8 . . ?
C05K C39 H39B 109.3 . . ?
C05K C39 H39C 109.3 . . ?
H39A C39 H39B 109.4 . . ?
H39A C39 H39C 109.5 . . ?
H39B C39 H39C 109.5 . . ?
C045 C41 H41 117.7 . . ?
C2 C41 C045 125(2) . . ?
C2 C41 H41 117.7 . . ?
C05K C78 H78A 109.5 . . ?
C05K C78 H78B 109.5 . . ?
C05K C78 H78C 109.5 . . ?
H78A C78 H78B 109.5 . . ?
H78A C78 H78C 109.5 . . ?
H78B C78 H78C 109.5 . . ?
C06W C127 H12A 109.5 . . ?
C06W C127 H12B 109.5 . . ?
C06W C127 H12C 109.5 . . ?
H12A C127 H12B 109.5 . . ?
H12A C127 H12C 109.5 . . ?
H12B C127 H12C 109.5 . . ?
C06W C159 H15A 109.5 . . ?
C06W C159 H15B 109.5 . . ?
C06W C159 H15C 109.5 . . ?
H15A C159 H15B 109.5 . . ?
H15A C159 H15C 109.5 . . ?
H15B C159 H15C 109.5 . . ?
C06W C172 H17A 109.5 . . ?
C06W C172 H17B 109.5 . . ?
C06W C172 H17C 109.5 . . ?
H17A C172 H17B 109.5 . . ?
H17A C172 H17C 109.5 . . ?
H17B C172 H17C 109.5 . . ?
C034 C9 C40 111.6(18) . . ?
C034 C9 C105 112.1(19) . . ?
C19 C9 C034 110.5(19) . . ?
C19 C9 C40 109(2) . . ?
C19 C9 C105 107.7(19) . . ?
C40 C9 C105 105(2) . . ?
C05W C15 H15 120.9 . . ?
C05W C15 C21 118(2) . . ?
C21 C15 H15 120.9 . . ?
C9 C19 H19A 109.5 . . ?
C9 C19 H19B 109.5 . . ?
C9 C19 H19C 109.5 . . ?
H19A C19 H19B 109.5 . . ?
H19A C19 H19C 109.5 . . ?
H19B C19 H19C 109.5 . . ?
C06Q C93 H93 120.0 . . ?
C21 C93 C06Q 120(2) . . ?
C21 C93 H93 120.0 . . ?
C15 C21 H21 118.9 . . ?
C93 C21 C15 122(2) . . ?
C93 C21 H21 118.9 . . ?
C02V C27 H27 120.9 . . ?
C035 C27 C02V 118(2) . . ?
C035 C27 H27 120.9 . . ?
C05P C28 C59 107(2) . . ?
C05P C28 C80 108(2) . . ?
C80 C28 C59 104(2) . . ?
C247 C28 C05P 116(2) . . ?
C247 C28 C59 111(2) . . ?
C247 C28 C80 110(2) . . ?
C067 C35 H35A 109.5 . . ?
C067 C35 H35B 109.5 . . ?
C067 C35 H35C 109.5 . . ?
H35A C35 H35B 109.5 . . ?
H35A C35 H35C 109.5 . . ?
H35B C35 H35C 109.5 . . ?
C9 C40 H40A 109.5 . . ?
C9 C40 H40B 109.5 . . ?
C9 C40 H40C 109.5 . . ?
H40A C40 H40B 109.5 . . ?
H40A C40 H40C 109.5 . . ?
H40B C40 H40C 109.5 . . ?
C06E C47 H47A 109.5 . . ?
C06E C47 H47B 109.5 . . ?
C06E C47 H47C 109.5 . . ?
H47A C47 H47B 109.5 . . ?
H47A C47 H47C 109.5 . . ?
H47B C47 H47C 109.5 . . ?
C05Y C50 H50A 109.5 . . ?
C05Y C50 H50B 109.5 . . ?
C05Y C50 H50C 109.5 . . ?
H50A C50 H50B 109.5 . . ?
H50A C50 H50C 109.5 . . ?
H50B C50 H50C 109.5 . . ?
C06E C54 H54A 109.5 . . ?
C06E C54 H54B 109.5 . . ?
C06E C54 H54C 109.5 . . ?
H54A C54 H54B 109.5 . . ?
H54A C54 H54C 109.5 . . ?
H54B C54 H54C 109.5 . . ?
C28 C59 H59A 109.5 . . ?
C28 C59 H59B 109.5 . . ?
C28 C59 H59C 109.5 . . ?
H59A C59 H59B 109.5 . . ?
H59A C59 H59C 109.5 . . ?
H59B C59 H59C 109.5 . . ?
C05Y C75 H75A 109.5 . . ?
C05Y C75 H75B 109.5 . . ?
C05Y C75 H75C 109.5 . . ?
H75A C75 H75B 109.5 . . ?
H75A C75 H75C 109.5 . . ?
H75B C75 H75C 109.5 . . ?
C28 C80 H80A 109.5 . . ?
C28 C80 H80B 109.5 . . ?
C28 C80 H80C 109.5 . . ?
H80A C80 H80B 109.5 . . ?
H80A C80 H80C 109.5 . . ?
H80B C80 H80C 109.5 . . ?
C067 C91 H91A 109.5 . . ?
C067 C91 H91B 109.5 . . ?
C067 C91 H91C 109.5 . . ?
H91A C91 H91B 109.5 . . ?
H91A C91 H91C 109.5 . . ?
H91B C91 H91C 109.5 . . ?
C067 C102 H10A 109.5 . . ?
C067 C102 H10B 109.5 . . ?
C067 C102 H10C 109.5 . . ?
H10A C102 H10B 109.5 . . ?
H10A C102 H10C 109.5 . . ?
H10B C102 H10C 109.5 . . ?
C9 C105 H10D 109.5 . . ?
C9 C105 H10E 109.5 . . ?
C9 C105 H10F 109.5 . . ?
H10D C105 H10E 109.5 . . ?
H10D C105 H10F 109.5 . . ?
H10E C105 H10F 109.5 . . ?
C05Y C107 H10G 109.5 . . ?
C05Y C107 H10H 109.5 . . ?
C05Y C107 H10I 109.5 . . ?
H10G C107 H10H 109.5 . . ?
H10G C107 H10I 109.5 . . ?
H10H C107 H10I 109.5 . . ?
C3 C7 H7A 109.5 . . ?
C3 C7 H7B 109.5 . . ?
C3 C7 H7C 109.5 . . ?
H7A C7 H7B 109.5 . . ?
H7A C7 H7C 109.5 . . ?
H7B C7 H7C 109.5 . . ?
C05M C8 H8A 109.5 . . ?
C05M C8 H8B 109.5 . . ?
C05M C8 H8C 109.5 . . ?
H8A C8 H8B 109.5 . . ?
H8A C8 H8C 109.5 . . ?
H8B C8 H8C 109.5 . . ?
C05M C10 H10J 109.5 . . ?
C05M C10 H10K 109.5 . . ?
C05M C10 H10L 109.5 . . ?
H10J C10 H10K 109.5 . . ?
H10J C10 H10L 109.5 . . ?
H10K C10 H10L 109.5 . . ?
C3 C4 H4A 109.5 . . ?
C3 C4 H4B 109.5 . . ?
C3 C4 H4C 109.5 . . ?
H4A C4 H4B 109.5 . . ?
H4A C4 H4C 109.5 . . ?
H4B C4 H4C 109.5 . . ?
C05N C17 S01T 121(2) . . ?
C06X C17 S01T 123(2) . . ?
C06X C17 C05N 116(3) . . ?
C06X C24 H24 119.7 . . ?
C49 C24 C06X 121(3) . . ?
C49 C24 H24 119.7 . . ?
C03P C6 C05M 120(2) . . ?
C03P C6 C05S 117(2) . . ?
C05S C6 C05M 122(2) . . ?
C24 C49 C129 123(3) . . ?
C60 C49 C24 114(3) . . ?
C60 C49 C129 123(3) . . ?
C05N C60 H60 116.4 . . ?
C49 C60 C05N 127(3) . . ?
C49 C60 H60 116.4 . . ?
C3 C63 H63A 109.5 . . ?
C3 C63 H63B 109.5 . . ?
C3 C63 H63C 109.5 . . ?
H63A C63 H63B 109.5 . . ?
H63A C63 H63C 109.5 . . ?
H63B C63 H63C 109.5 . . ?
H5A C5 H5B 109.5 . . ?
H5A C5 H5C 109.5 . . ?
H5B C5 H5C 109.5 . . ?
C129 C5 H5A 109.5 . . ?
C129 C5 H5B 109.5 . . ?
C129 C5 H5C 109.5 . . ?
C5 C129 C49 110(3) . . ?
C142 C129 C49 111(3) . . ?
C142 C129 C5 116(3) . . ?
C142 C129 C11 112(3) . . ?
C11 C129 C49 101(3) . . ?
C11 C129 C5 107(3) . . ?
C129 C142 H14A 109.5 . . ?
C129 C142 H14B 109.5 . . ?
C129 C142 H14C 109.5 . . ?
H14A C142 H14B 109.5 . . ?
H14A C142 H14C 109.5 . . ?
H14B C142 H14C 109.5 . . ?
C28 C247 H24A 109.5 . . ?
C28 C247 H24B 109.5 . . ?
C28 C247 H24C 109.5 . . ?
H24A C247 H24B 109.5 . . ?
H24A C247 H24C 109.5 . . ?
H24B C247 H24C 109.5 . . ?
C03C C12 C055 112.0(19) . . ?
C03C C12 C06S 107.3(18) . . ?
C03C C12 C13 113.0(19) . . ?
C055 C12 C06S 111(2) . . ?
C13 C12 C055 109(2) . . ?
C13 C12 C06S 104.1(19) . . ?
H25A C25 H25B 109.5 . . ?
H25A C25 H25C 109.5 . . ?
H25B C25 H25C 109.5 . . ?
C83 C25 H25A 109.5 . . ?
C83 C25 H25B 109.5 . . ?
C83 C25 H25C 109.5 . . ?
C050 C14 H14D 109.5 . . ?
C050 C14 H14E 109.5 . . ?
C050 C14 H14F 109.5 . . ?
H14D C14 H14E 109.5 . . ?
H14D C14 H14F 109.5 . . ?
H14E C14 H14F 109.5 . . ?
H23A C23 H23B 109.5 . . ?
H23A C23 H23C 109.5 . . ?
H23B C23 H23C 109.5 . . ?
C83 C23 H23A 109.5 . . ?
C83 C23 H23B 109.5 . . ?
C83 C23 H23C 109.5 . . ?
C12 C13 H13A 109.5 . . ?
C12 C13 H13B 109.5 . . ?
C12 C13 H13C 109.5 . . ?
H13A C13 H13B 109.5 . . ?
H13A C13 H13C 109.5 . . ?
H13B C13 H13C 109.5 . . ?
C129 C11 H11A 109.5 . . ?
C129 C11 H11B 109.5 . . ?
C129 C11 H11C 109.5 . . ?
H11A C11 H11B 109.5 . . ?
H11A C11 H11C 109.5 . . ?
H11B C11 H11C 109.5 . . ?
C05L C83 C25 114(2) . . ?
C05L C83 C23 111(2) . . ?
C25 C83 C23 108(2) . . ?
C92 C83 C05L 111(2) . . ?
C92 C83 C25 108(2) . . ?
C92 C83 C23 105(2) . . ?
C050 C86 H86A 109.5 . . ?
C050 C86 H86B 109.5 . . ?
C050 C86 H86C 109.5 . . ?
H86A C86 H86B 109.5 . . ?
H86A C86 H86C 109.5 . . ?
H86B C86 H86C 109.5 . . ?
C83 C92 H92A 109.5 . . ?
C83 C92 H92B 109.5 . . ?
C83 C92 H92C 109.5 . . ?
H92A C92 H92B 109.5 . . ?
H92A C92 H92C 109.5 . . ?
H92B C92 H92C 109.5 . . ?
C04K C26 H26 117.5 . . ?
C06Y C26 C04K 125(2) . . ?
C06Y C26 H26 117.5 . . ?
H45A C45 H45B 109.5 . . ?
H45A C45 H45C 109.5 . . ?
H45B C45 H45C 109.5 . . ?
C43 C45 H45A 109.5 . . ?
C43 C45 H45B 109.5 . . ?
C43 C45 H45C 109.5 . . ?
C03B C43 C44 109(2) . . ?
C45 C43 C03B 111.6(18) . . ?
C45 C43 C44 113(2) . . ?
C186 C43 C03B 112(2) . . ?
C186 C43 C45 107(2) . . ?
C186 C43 C44 104(2) . . ?
C55 C56 H56 118.6 . . ?
C55 C56 C61 123(3) . . ?
C61 C56 H56 118.6 . . ?
C52 C58 C117 119(3) . . ?
C61 C58 C52 120(3) . . ?
C61 C58 C117 121(3) . . ?
C58 C52 H52 120.2 . . ?
C58 C52 C53 120(3) . . ?
C53 C52 H52 120.2 . . ?
C061 C37 C42 106(3) . . ?
C061 C37 C62 114(3) . . ?
C42 C37 C62 106(3) . . ?
C51 C37 C061 110(2) . . ?
C51 C37 C42 114(3) . . ?
C51 C37 C62 106(3) . . ?
C43 C44 H44A 109.5 . . ?
C43 C44 H44B 109.5 . . ?
C43 C44 H44C 109.5 . . ?
H44A C44 H44B 109.5 . . ?
H44A C44 H44C 109.5 . . ?
H44B C44 H44C 109.5 . . ?
C56 C55 S01U 120(2) . . ?
C56 C55 C53 114(3) . . ?
C53 C55 S01U 125(2) . . ?
C04E C36 H36 119.5 . . ?
C061 C36 C04E 121(3) . . ?
C061 C36 H36 119.5 . . ?
H34A C34 H34B 109.5 . . ?
H34A C34 H34C 109.5 . . ?
H34B C34 H34C 109.5 . . ?
C30 C34 H34A 109.5 . . ?
C30 C34 H34B 109.5 . . ?
C30 C34 H34C 109.5 . . ?
C37 C42 H42A 109.5 . . ?
C37 C42 H42B 109.5 . . ?
C37 C42 H42C 109.5 . . ?
H42A C42 H42B 109.5 . . ?
H42A C42 H42C 109.5 . . ?
H42B C42 H42C 109.5 . . ?
C06K C30 C34 107(2) . . ?
C06Y C30 C06K 110(2) . . ?
C06Y C30 C34 108(2) . . ?
C33 C30 C06K 106(2) . . ?
C33 C30 C06Y 113(2) . . ?
C33 C30 C34 112(3) . . ?
C52 C53 C55 123(3) . . ?
C52 C53 H53 118.5 . . ?
C55 C53 H53 118.5 . . ?
C30 C33 H33A 109.5 . . ?
C30 C33 H33B 109.5 . . ?
C30 C33 H33C 109.5 . . ?
H33A C33 H33B 109.5 . . ?
H33A C33 H33C 109.5 . . ?
H33B C33 H33C 109.5 . . ?
C37 C51 H51A 109.5 . . ?
C37 C51 H51B 109.5 . . ?
C37 C51 H51C 109.5 . . ?
H51A C51 H51B 109.5 . . ?
H51A C51 H51C 109.5 . . ?
H51B C51 H51C 109.5 . . ?
H48A C48 H48B 109.5 . . ?
H48A C48 H48C 109.5 . . ?
H48B C48 H48C 109.5 . . ?
C46 C48 H48A 109.5 . . ?
C46 C48 H48B 109.5 . . ?
C46 C48 H48C 109.5 . . ?
C37 C62 H62A 109.5 . . ?
C37 C62 H62B 109.5 . . ?
C37 C62 H62C 109.5 . . ?
H62A C62 H62B 109.5 . . ?
H62A C62 H62C 109.5 . . ?
H62B C62 H62C 109.5 . . ?
C56 C61 H61 120.2 . . ?
C58 C61 C56 120(3) . . ?
C58 C61 H61 120.2 . . ?
C46 C146 H146 120.0 . . ?
C46 C146 C182 120.0 . . ?
C182 C146 H146 120.0 . . ?
C146 C46 C48 116(2) . . ?
C146 C46 C66 120.0 . . ?
C66 C46 C48 124(2) . . ?
C46 C66 H66 120.0 . . ?
C57 C66 C46 120.0 . . ?
C57 C66 H66 120.0 . . ?
C66 C57 H57 120.0 . . ?
C66 C57 C94 120.0 . . ?
C94 C57 H57 120.0 . . ?
C57 C94 H94 120.0 . . ?
C182 C94 C57 120.0 . . ?
C182 C94 H94 120.0 . . ?
C146 C182 H182 120.0 . . ?
C94 C182 C146 120.0 . . ?
C94 C182 H182 120.0 . . ?
C43 C186 H18A 109.5 . . ?
C43 C186 H18B 109.5 . . ?
C43 C186 H18C 109.5 . . ?
H18A C186 H18B 109.5 . . ?
H18A C186 H18C 109.5 . . ?
H18B C186 H18C 109.5 . . ?
C06J C70 H70A 109.5 . . ?
C06J C70 H70B 109.5 . . ?
C06J C70 H70C 109.5 . . ?
H70A C70 H70B 109.5 . . ?
H70A C70 H70C 109.5 . . ?
H70B C70 H70C 109.5 . . ?
C65 C64 C05O 108(2) . . ?
C79 C64 C05O 113(3) . . ?
C79 C64 C65 106(3) . . ?
C79 C64 C235 114(3) . . ?
C235 C64 C05O 107(2) . . ?
C235 C64 C65 107(3) . . ?
C64 C65 H65A 109.5 . . ?
C64 C65 H65B 109.5 . . ?
C64 C65 H65C 109.5 . . ?
H65A C65 H65B 109.5 . . ?
H65A C65 H65C 109.5 . . ?
H65B C65 H65C 109.5 . . ?
C82 C69 C06J 119.0(16) . . ?
C82 C69 C68 120.0 . . ?
C68 C69 C06J 120.9(16) . . ?
C69 C82 H82 120.0 . . ?
C04O C82 C69 120.0 . . ?
C04O C82 H82 120.0 . . ?
C82 C04O H1 120.0 . . ?
C82 C04O C02D 120.0 . . ?
C02D C04O H1 120.0 . . ?
C04O C02D S01F 115.2(9) . . ?
C04O C02D C02R 120.0 . . ?
C02R C02D S01F 124.3(9) . . ?
C02D C02R H02R 120.0 . . ?
C68 C02R C02D 120.0 . . ?
C68 C02R H02R 120.0 . . ?
C69 C68 H68 120.0 . . ?
C02R C68 C69 120.0 . . ?
C02R C68 H68 120.0 . . ?
H67A C67 H67B 109.5 . . ?
H67A C67 H67C 109.5 . . ?
H67B C67 H67C 109.5 . . ?
C117 C67 H67A 109.5 . . ?
C117 C67 H67B 109.5 . . ?
C117 C67 H67C 109.5 . . ?
C64 C79 H79A 109.5 . . ?
C64 C79 H79B 109.5 . . ?
C64 C79 H79C 109.5 . . ?
H79A C79 H79B 109.5 . . ?
H79A C79 H79C 109.5 . . ?
H79B C79 H79C 109.5 . . ?
H10M C104 H10N 109.5 . . ?
H10M C104 H10O 109.5 . . ?
H10N C104 H10O 109.5 . . ?
C117 C104 H10M 109.5 . . ?
C117 C104 H10N 109.5 . . ?
C117 C104 H10O 109.5 . . ?
H11D C112 H11E 109.5 . . ?
H11D C112 H11F 109.5 . . ?
H11E C112 H11F 109.5 . . ?
C117 C112 H11D 109.5 . . ?
C117 C112 H11E 109.5 . . ?
C117 C112 H11F 109.5 . . ?
C67 C117 C58 115(3) . . ?
C67 C117 C104 99(3) . . ?
C104 C117 C58 108(3) . . ?
C112 C117 C58 110(3) . . ?
C112 C117 C67 116(3) . . ?
C112 C117 C104 108(3) . . ?
C06J C224 H22A 109.5 . . ?
C06J C224 H22B 109.5 . . ?
C06J C224 H22C 109.5 . . ?
H22A C224 H22B 109.5 . . ?
H22A C224 H22C 109.5 . . ?
H22B C224 H22C 109.5 . . ?
C64 C235 H23D 109.5 . . ?
C64 C235 H23E 109.5 . . ?
C64 C235 H23F 109.5 . . ?
H23D C235 H23E 109.5 . . ?
H23D C235 H23F 109.5 . . ?
H23E C235 H23F 109.5 . . ?
C06I C72 H72A 109.5 . . ?
C06I C72 H72B 109.5 . . ?
C06I C72 H72C 109.5 . . ?
H72A C72 H72B 109.5 . . ?
H72A C72 H72C 109.5 . . ?
H72B C72 H72C 109.5 . . ?
C04J C71 C05O 122(2) . . ?
C04J C71 H71 118.8 . . ?
C05O C71 H71 118.8 . . ?
C044 C73 H73A 109.5 . . ?
C044 C73 H73B 109.5 . . ?
C044 C73 H73C 109.5 . . ?
H73A C73 H73B 109.5 . . ?
H73A C73 H73C 109.5 . . ?
H73B C73 H73C 109.5 . . ?
C044 C169 H16A 109.5 . . ?
C044 C169 H16B 109.5 . . ?
C044 C169 H16C 109.5 . . ?
H16A C169 H16B 109.5 . . ?
H16A C169 H16C 109.5 . . ?
H16B C169 H16C 109.5 . . ?
C044 C310 H31A 109.5 . . ?
C044 C310 H31B 109.5 . . ?
C044 C310 H31C 109.5 . . ?
H31A C310 H31B 109.5 . . ?
H31A C310 H31C 109.5 . . ?
H31B C310 H31C 109.5 . . ?
C03D C74 H74 118.6 . . ?
C05V C74 C03D 123(2) . . ?
C05V C74 H74 118.6 . . ?
H84A C84 H84B 109.5 . . ?
H84A C84 H84C 109.5 . . ?
H84B C84 H84C 109.5 . . ?
C77 C84 H84A 109.5 . . ?
C77 C84 H84B 109.5 . . ?
C77 C84 H84C 109.5 . . ?
C87 C85 H85 120.0 . . ?
C87 C85 C76 120.0 . . ?
C76 C85 H85 120.0 . . ?
C85 C87 H87 120.0 . . ?
C85 C87 C259 120.0 . . ?
C259 C87 H87 120.0 . . ?
C87 C259 H259 120.0 . . ?
C81 C259 C87 120.0 . . ?
C81 C259 H259 120.0 . . ?
C259 C81 H81 120.0 . . ?
C259 C81 C77 120.0 . . ?
C77 C81 H81 120.0 . . ?
C81 C77 C84 121(2) . . ?
C76 C77 C84 119(2) . . ?
C76 C77 C81 120.0 . . ?
C85 C76 H76 120.0 . . ?
C77 C76 C85 120.0 . . ?
C77 C76 H76 120.0 . . ?
C04G C88 H88A 109.5 . . ?
C04G C88 H88B 109.5 . . ?
C04G C88 H88C 109.5 . . ?
H88A C88 H88B 109.5 . . ?
H88A C88 H88C 109.5 . . ?
H88B C88 H88C 109.5 . . ?
C04G C89 H89A 109.5 . . ?
C04G C89 H89B 109.5 . . ?
C04G C89 H89C 109.5 . . ?
H89A C89 H89B 109.5 . . ?
H89A C89 H89C 109.5 . . ?
H89B C89 H89C 109.5 . . ?
C04G C242 H24D 109.5 . . ?
C04G C242 H24E 109.5 . . ?
C04G C242 H24F 109.5 . . ?
H24D C242 H24E 109.5 . . ?
H24D C242 H24F 109.5 . . ?
H24E C242 H24F 109.5 . . ?
C189 C201 H201 120.0 . . ?
C189 C201 C109 120.0 . . ?
C109 C201 H201 120.0 . . ?
C201 C189 H189 120.0 . . ?
C201 C189 C238 120.0 . . ?
C238 C189 H189 120.0 . . ?
C189 C238 H238 120.0 . . ?
C189 C238 C124 120.0 . . ?
C124 C238 H238 120.0 . . ?
C238 C124 H124 120.0 . . ?
C119 C124 C238 120.0 . . ?
C119 C124 H124 120.0 . . ?
C124 C119 C109 120.0 . . ?
C124 C119 C95 119.9(8) . . ?
C109 C119 C95 120.1(8) . . ?
C201 C109 H109 120.0 . . ?
C119 C109 C201 120.0 . . ?
C119 C109 H109 120.0 . . ?
C119 C95 H95A 109.5 . . ?
C119 C95 H95B 109.5 . . ?
C119 C95 H95C 109.5 . . ?
H95A C95 H95B 109.5 . . ?
H95A C95 H95C 109.5 . . ?
H95B C95 H95C 109.5 . . ?
C97 C260 H260 120.0 . . ?
C97 C260 C209 120.0 . . ?
C209 C260 H260 120.0 . . ?
C260 C97 H97 120.0 . . ?
C260 C97 C150 120.0 . . ?
C150 C97 H97 120.0 . . ?
C97 C150 H150 120.0 . . ?
C96 C150 C97 120.0 . . ?
C96 C150 H150 120.0 . . ?
C150 C96 H96 120.0 . . ?
C150 C96 C143 120.0 . . ?
C143 C96 H96 120.0 . . ?
C96 C143 C209 120.0 . . ?
C96 C143 C211 123(3) . . ?
C209 C143 C211 117(3) . . ?
C260 C209 H209 120.0 . . ?
C143 C209 C260 120.0 . . ?
C143 C209 H209 120.0 . . ?
C143 C211 H21A 109.5 . . ?
C143 C211 H21B 109.5 . . ?
C143 C211 H21C 109.5 . . ?
H21A C211 H21B 109.5 . . ?
H21A C211 H21C 109.5 . . ?
H21B C211 H21C 109.5 . . ?
C140 C98 H98 120.0 . . ?
C140 C98 C170 120.0 . . ?
C170 C98 H98 120.0 . . ?
C98 C140 H140 120.0 . . ?
C98 C140 C131 120.0 . . ?
C131 C140 H140 120.0 . . ?
C140 C131 C100 120.0 . . ?
C140 C131 C101 124(3) . . ?
C100 C131 C101 116(3) . . ?
C131 C100 H100 120.0 . . ?
C99 C100 C131 120.0 . . ?
C99 C100 H100 120.0 . . ?
C100 C99 H99 120.0 . . ?
C100 C99 C170 120.0 . . ?
C170 C99 H99 120.0 . . ?
C98 C170 H170 120.0 . . ?
C99 C170 C98 120.0 . . ?
C99 C170 H170 120.0 . . ?
C131 C101 H10Y 109.5 . . ?
C131 C101 HD 109.5 . . ?
C131 C101 HE 109.5 . . ?
H10Y C101 HD 109.5 . . ?
H10Y C101 HE 109.5 . . ?
HD C101 HE 109.5 . . ?
C06W C103 H10P 109.5 . . ?
C06W C103 H10Q 109.5 . . ?
C06W C103 H10R 109.5 . . ?
H10P C103 H10Q 109.5 . . ?
H10P C103 H10R 109.5 . . ?
H10Q C103 H10R 109.5 . . ?
C06W C1A H1AA 109.5 . . ?
C06W C1A H1AB 109.5 . . ?
C06W C1A H1AC 109.5 . . ?
H1AA C1A H1AB 109.5 . . ?
H1AA C1A H1AC 109.5 . . ?
H1AB C1A H1AC 109.5 . . ?
C06W C1B H1BA 109.5 . . ?
C06W C1B H1BB 109.5 . . ?
C06W C1B H1BC 109.5 . . ?
H1BA C1B H1BB 109.5 . . ?
H1BA C1B H1BC 109.5 . . ?
H1BB C1B H1BC 109.5 . . ?
C044 C73A H73D 109.5 . . ?
C044 C73A H73E 109.5 . . ?
C044 C73A H73F 109.5 . . ?
H73D C73A H73E 109.5 . . ?
H73D C73A H73F 109.5 . . ?
H73E C73A H73F 109.5 . . ?
C044 C106 H10S 109.5 . . ?
C044 C106 H10T 109.5 . . ?
C044 C106 H10U 109.5 . . ?
H10S C106 H10T 109.5 . . ?
H10S C106 H10U 109.5 . . ?
H10T C106 H10U 109.5 . . ?
C044 C1C H1CA 109.5 . . ?
C044 C1C H1CB 109.5 . . ?
C044 C1C H1CC 109.5 . . ?
H1CA C1C H1CB 109.5 . . ?
H1CA C1C H1CC 109.5 . . ?
H1CB C1C H1CC 109.5 . . ?
C04G C108 H10V 109.5 . . ?
C04G C108 H10W 109.5 . . ?
C04G C108 H10X 109.5 . . ?
H10V C108 H10W 109.5 . . ?
H10V C108 H10X 109.5 . . ?
H10W C108 H10X 109.5 . . ?
C04G C89A H89D 109.7 . . ?
C04G C89A H89E 109.5 . . ?
C04G C89A H89F 109.2 . . ?
H89D C89A H89E 109.5 . . ?
H89D C89A H89F 109.5 . . ?
H89E C89A H89F 109.5 . . ?
C04G C88A H88D 109.5 . . ?
C04G C88A H88E 109.5 . . ?
C04G C88A H88F 109.5 . . ?
H88D C88A H88E 109.5 . . ?
H88D C88A H88F 109.5 . . ?
H88E C88A H88F 109.5 . . ?

loop_
_geom_bond_atom_site_label_1
_geom_bond_atom_site_label_2
_geom_bond_distance
_geom_bond_site_symmetry_2
_geom_bond_publ_flag
Au01 Au02 2.9206(9) . ?
Au01 Au03 2.9655(9) . ?
Au01 Au04 2.8184(9) . ?
Au01 Au05 2.9263(9) . ?
Au01 Au06 2.7896(9) . ?
Au01 Au07 2.9487(9) . ?
Au01 Au0A 2.8030(9) . ?
Au01 Au0C 2.9699(9) . ?
Au01 Au0D 2.7598(9) . ?
Au01 Au0H 3.0029(9) . ?
Au01 Au0J 3.0228(9) . ?
Au01 Au0L 3.2785(10) . ?
Au02 Au03 2.9577(9) . ?
Au02 Au06 2.7477(9) . ?
Au02 Au07 2.9288(9) . ?
Au02 Au0A 2.7223(10) . ?
Au02 Au0B 2.7875(10) . ?
Au02 Au0E 3.1206(10) . ?
Au02 Au0F 3.0307(9) . ?
Au02 Au0I 3.2719(10) . ?
Au02 Au0K 2.8239(9) . ?
Au02 Au0N 2.7391(10) . ?
Au02 Au0U 3.2056(9) . ?
Au03 Au05 2.8504(9) . ?
Au03 Au07 2.9029(9) . ?
Au03 Au08 2.8022(9) . ?
Au03 Au09 3.1148(9) . ?
Au03 Au0B 3.0269(9) . ?
Au03 Au0F 2.7536(9) . ?
Au03 Au0G 2.7173(9) . ?
Au03 Au0J 2.9864(9) . ?
Au03 Au0M 3.0758(10) . ?
Au03 Au0Q 2.8056(9) . ?
Au04 Au05 2.7309(9) . ?
Au04 Au07 3.0734(9) . ?
Au04 Au08 3.0352(10) . ?
Au04 Au0C 2.9027(9) . ?
Au04 Au0D 2.6932(9) . ?
Au04 Au0T 3.3279(10) . ?
Au04 S01B 2.362(4) . ?
Au05 Au08 2.8753(9) . ?
Au05 Au09 2.7556(9) . ?
Au05 Au0D 2.7007(10) . ?
Au05 Au0J 2.9013(10) . ?
Au05 Au0P 2.6869(9) . ?
Au05 Au0W 2.9762(10) . ?
Au06 Au0A 2.7391(9) . ?
Au06 Au0F 2.9962(10) . ?
Au06 Au0H 2.9360(10) . ?
Au06 Au0I 3.0472(10) . ?
Au06 Au0J 3.0676(9) . ?
Au06 Au11 3.3244(11) . ?
Au06 S01J 2.403(4) . ?
Au07 Au08 2.7623(9) . ?
Au07 Au0C 2.8169(10) . ?
Au07 Au0E 2.8287(9) . ?
Au07 Au0K 3.0408(10) . ?
Au07 Au0O 2.7145(9) . ?
Au07 Au0Q 2.7463(10) . ?
Au07 Au0T 3.2559(10) . ?
Au07 Au0X 3.2826(10) . ?
Au08 Au09 2.9710(9) . ?
Au08 Au0Q 2.7459(10) . ?
Au08 Au0T 3.0530(10) . ?
Au08 S01D 2.409(4) . ?
Au09 Au0G 2.8504(10) . ?
Au09 Au0M 3.2372(10) . ?
Au09 Au0P 2.6550(10) . ?
Au09 Au0R 3.2987(10) . ?
Au09 Au0S 3.0067(10) . ?
Au09 Au0W 3.2323(11) . ?
Au09 S015 2.408(4) . ?
Au0A Au0C 3.0231(10) . ?
Au0A Au0E 2.9732(10) . ?
Au0A Au0U 2.9993(10) . ?
Au0A S01K 2.369(4) . ?
Au0B Au0F 2.9317(10) . ?
Au0B Au0K 2.7281(10) . ?
Au0B Au0M 3.3763(10) . ?
Au0B Au0N 2.7380(10) . ?
Au0B Au0Q 2.9771(10) . ?
Au0B S01O 2.370(4) . ?
Au0C Au0E 2.7048(10) . ?
Au0C Au0O 2.7504(10) . ?
Au0C Au10 3.3513(10) . ?
Au0C S017 2.374(4) . ?
Au0D Au0H 2.8760(10) . ?
Au0D Au0L 3.0345(9) . ?
Au0D Au0Y 3.0400(10) . ?
Au0D S018 2.388(4) . ?
Au0E Au0K 2.9658(10) . ?
Au0E Au0O 2.7055(10) . ?
Au0E Au0U 3.2263(10) . ?
Au0E S019 2.349(4) . ?
Au0F Au0G 2.7447(9) . ?
Au0F Au0I 3.3361(10) . ?
Au0F Au0J 2.8340(10) . ?
Au0F Au11 3.1604(10) . ?
Au0F S01I 2.406(4) . ?
Au0G Au0J 2.7211(10) . ?
Au0G Au0M 2.9647(10) . ?
Au0G Au0P 3.0814(10) . ?
Au0G Au0S 3.3036(10) . ?
Au0G S01P 2.395(4) . ?
Au0H Au0J 2.6472(10) . ?
Au0H Au0V 2.6987(10) . ?
Au0H S01F 2.346(4) . ?
Au0I Au0N 2.9548(10) . ?
Au0I S016 2.313(5) . ?
Au0I S01I 2.303(4) . ?
Au0J Au0P 3.0905(9) . ?
Au0J Au0V 2.7037(10) . ?
Au0J Au11 3.1730(11) . ?
Au0K Au0N 2.7318(10) . ?
Au0K Au0Q 2.9913(10) . ?
Au0K Au0X 3.1890(10) . ?
Au0K S01M 2.401(4) . ?
Au0L S017 2.303(4) . ?
Au0L S01F 2.300(4) . ?
Au0M Au0Q 3.0930(10) . ?
Au0M S015 2.314(4) . ?
Au0M S01O 2.317(4) . ?
Au0N Au0U 2.8767(10) . ?
Au0N Au14 2.9488(11) . ?
Au0N S01N 2.402(5) . ?
Au0O Au0T 2.8257(10) . ?
Au0O Au0X 3.0455(11) . ?
Au0O Au0Z 2.9921(11) . ?
Au0O S01Q 2.385(4) . ?
Au0P Au0R 2.9592(10) . ?
Au0P Au0S 2.9951(10) . ?
Au0P Au0Y 3.2908(10) . ?
Au0P S01H 2.350(4) . ?
Au0Q Au0X 2.9730(10) . ?
Au0Q S01G 2.389(5) . ?
Au0R Au0S 3.2797(11) . ?
Au0R Au0W 3.0165(10) . ?
Au0R S01A 2.324(5) . ?
Au0R S01C 2.296(5) . ?
Au0S S01C 2.311(5) . ?
Au0S S01P 2.302(4) . ?
Au0T S01B 2.331(4) . ?
Au0T S01E 2.330(5) . ?
Au0U S016 2.289(4) . ?
Au0U S019 2.307(4) . ?
Au0V Au11 2.9864(11) . ?
Au0V Au12 2.9337(11) . ?
Au0V P01L 2.302(4) . ?
Au0W S01A 2.320(5) . ?
Au0W S01D 2.301(4) . ?
Au0X S01E 2.310(5) . ?
Au0X S01M 2.315(5) . ?
Au0Y S018 2.349(5) . ?
Au0Y S01H 2.331(5) . ?
Au0Z S01Q 2.322(5) . ?
Au0Z S01R 2.300(5) . ?
Au10 S01K 2.293(5) . ?
Au10 S01R 2.297(5) . ?
Au11 S01J 2.300(5) . ?
Au11 S01U 2.326(6) . ?
Au12 P01S 2.261(5) . ?
Au12 S01U 2.348(5) . ?
Au13 S01G 2.287(5) . ?
Au13 S01T 2.323(5) . ?
Au14 S01N 2.313(5) . ?
Au14 S01T 2.293(5) . ?
S015 C026 1.801(18) . ?
S016 C025 1.80(2) . ?
S017 C030 1.769(19) . ?
S018 C022 1.823(19) . ?
S019 C03Q 1.797(18) . ?
S01A C02Q 1.79(2) . ?
S01B C03F 1.764(17) . ?
S01C C040 1.763(17) . ?
S01D C02O 1.81(2) . ?
S01E C04I 1.84(2) . ?
S01F C02D 1.797(12) . ?
S01G C01Y 1.81(2) . ?
S01H C03L 1.81(2) . ?
S01I C03V 1.76(2) . ?
S01J C02C 1.766(18) . ?
S01K C035 1.82(2) . ?
P01L C031 1.839(18) . ?
P01L C03E 1.88(2) . ?
P01L C045 1.78(2) . ?
S01M C03O 1.81(2) . ?
S01N C028 1.79(3) . ?
S01O C03G 1.75(2) . ?
S01P C066 1.79(2) . ?
S01Q C062 1.747(19) . ?
S01R C052 1.83(2) . ?
P01S C04Q 1.84(2) . ?
P01S C051 1.84(2) . ?
P01S C38 1.78(2) . ?
S01T C17 1.74(3) . ?
S01U C55 1.74(3) . ?
C01W H01W 0.9500 . ?
C01W C025 1.35(3) . ?
C01W C02B 1.38(3) . ?
C01X H01X 0.9500 . ?
C01X C027 1.36(3) . ?
C01X C04R 1.37(3) . ?
C01Y C039 1.38(3) . ?
C01Y C04E 1.32(3) . ?
C01Z H01Z 0.9500 . ?
C01Z C02G 1.36(3) . ?
C01Z C03L 1.36(3) . ?
C020 H020 0.9500 . ?
C020 C022 1.36(3) . ?
C020 C05I 1.43(3) . ?
C021 H021 0.9500 . ?
C021 C02L 1.33(3) . ?
C021 C03V 1.40(3) . ?
C022 C027 1.40(3) . ?
C023 H023 0.9500 . ?
C023 C026 1.41(3) . ?
C023 C032 1.33(3) . ?
C024 C02F 1.37(4) . ?
C024 C036 1.43(4) . ?
C024 C067 1.51(4) . ?
C025 C038 1.39(3) . ?
C026 C02K 1.41(3) . ?
C027 H027 0.9500 . ?
C028 C029 1.36(4) . ?
C028 C02M 1.37(3) . ?
C029 H029 0.9500 . ?
C029 C02F 1.41(3) . ?
C02A H02A 0.9500 . ?
C02A C02H 1.34(3) . ?
C02A C03G 1.43(3) . ?
C02B H02B 0.9500 . ?
C02B C03B 1.41(3) . ?
C02C C04J 1.39(3) . ?
C02C C06C 1.39(3) . ?
C02E H02E 0.9500 . ?
C02E C02J 1.40(3) . ?
C02E C03Y 1.40(3) . ?
C02F H02F 0.9500 . ?
C02G H02G 0.9500 . ?
C02G C03M 1.42(3) . ?
C02H H02H 0.9500 . ?
C02H C04Y 1.38(3) . ?
C02I C032 1.40(3) . ?
C02I C04X 1.37(3) . ?
C02I C050 1.56(3) . ?
C02J H02J 0.9500 . ?
C02J C030 1.40(2) . ?
C02K H02K 0.9500 . ?
C02K C04X 1.34(3) . ?
C02L H02L 0.9500 . ?
C02L C05J 1.41(3) . ?
C02M H02M 0.9500 . ?
C02M C036 1.37(3) . ?
C02N H02N 0.9500 . ?
C02N C02Z 1.43(3) . ?
C02N C035 1.29(3) . ?
C02O C043 1.35(3) . ?
C02O C04B 1.43(3) . ?
C02P C04G 1.53(4) . ?
C02P C05E 1.39(4) . ?
C02P C20 1.36(3) . ?
C02Q C03D 1.43(3) . ?
C02Q C04L 1.36(3) . ?
C02S H02S 0.9500 . ?
C02S C03X 1.36(3) . ?
C02S C04M 1.38(3) . ?
C02T H02T 0.9500 . ?
C02T C040 1.41(3) . ?
C02T C04N 1.35(3) . ?
C02U H02U 0.9500 . ?
C02U C02X 1.36(3) . ?
C02U C05P 1.43(3) . ?
C02V H02V 0.9500 . ?
C02V C03W 1.32(3) . ?
C02V C27 1.41(3) . ?
C02W H02W 0.9500 . ?
C02W C03A 1.37(3) . ?
C02W C04I 1.38(3) . ?
C02X H02X 0.9500 . ?
C02X C03Q 1.38(3) . ?
C02Y H02C 0.9800 . ?
C02Y H02D 0.9800 . ?
C02Y H02I 0.9800 . ?
C02Y C049 1.54(3) . ?
C02Z H02Z 0.9500 . ?
C02Z C03W 1.41(3) . ?
C030 C069 1.39(3) . ?
C031 C03H 1.40(3) . ?
C031 C04M 1.42(3) . ?
C032 H032 0.9500 . ?
C033 H033 0.9500 . ?
C033 C03L 1.33(3) . ?
C033 C04D 1.42(3) . ?
C034 C048 1.38(3) . ?
C034 C04N 1.44(3) . ?
C034 C9 1.50(3) . ?
C035 C27 1.38(3) . ?
C036 H036 0.9500 . ?
C037 H037 0.9500 . ?
C037 C03Q 1.35(3) . ?
C037 C05A 1.41(3) . ?
C038 H038 0.9500 . ?
C038 C03K 1.43(3) . ?
C039 H039 0.9500 . ?
C039 C060 1.33(3) . ?
C03A H03A 0.9500 . ?
C03A C03C 1.42(3) . ?
C03B C03K 1.35(3) . ?
C03B C43 1.54(3) . ?
C03C C04A 1.41(3) . ?
C03C C12 1.51(3) . ?
C03D H03D 0.9500 . ?
C03D C74 1.37(3) . ?
C03E C041 1.43(3) . ?
C03E C051 1.34(3) . ?
C03F C03N 1.36(3) . ?
C03F C05R 1.43(3) . ?
C03G C03R 1.39(3) . ?
C03H H03H 0.9500 . ?
C03H C04U 1.39(4) . ?
C03I H03B 0.9800 . ?
C03I H03C 0.9800 . ?
C03I H03E 0.9800 . ?
C03I C06J 1.55(4) . ?
C03K H03K 0.9500 . ?
C03M C04D 1.32(3) . ?
C03M C05K 1.57(3) . ?
C03N H03N 0.9500 . ?
C03N C03S 1.41(3) . ?
C03O C054 1.36(3) . ?
C03O C05X 1.37(3) . ?
C03P H03P 0.9500 . ?
C03P C05X 1.37(3) . ?
C03P C6 1.40(3) . ?
C03R H03R 0.9500 . ?
C03R C06R 1.33(3) . ?
C03S H03S 0.9500 . ?
C03S C046 1.39(3) . ?
C03T H03T 0.9500 . ?
C03T C03U 1.45(3) . ?
C03T C05J 1.35(3) . ?
C03U H03U 0.9500 . ?
C03U C03V 1.35(3) . ?
C03W C05Y 1.53(4) . ?
C03X H03X 0.9500 . ?
C03X C04U 1.35(4) . ?
C03Y C03Z 1.40(3) . ?
C03Y C049 1.50(3) . ?
C03Z H03Z 0.9500 . ?
C03Z C069 1.41(3) . ?
C040 C047 1.37(3) . ?
C041 H041 0.9500 . ?
C041 C16 1.36(3) . ?
C042 H04A 0.9800 . ?
C042 H04B 0.9800 . ?
C042 H04C 0.9800 . ?
C042 C057 1.55(3) . ?
C043 H043 0.9500 . ?
C043 C20 1.40(3) . ?
C044 C046 1.52(3) . ?
C044 C73 1.542(10) . ?
C044 C169 1.535(10) . ?
C044 C310 1.529(10) . ?
C044 C73A 1.54(2) . ?
C044 C106 1.54(2) . ?
C044 C1C 1.52(2) . ?
C045 C06D 1.44(3) . ?
C045 C41 1.44(3) . ?
C046 C04W 1.42(3) . ?
C047 H047 0.9500 . ?
C047 C048 1.37(3) . ?
C048 H048 0.9500 . ?
C049 C05U 1.53(3) . ?
C049 C06N 1.55(3) . ?
C04A H04D 0.9500 . ?
C04A C04C 1.34(3) . ?
C04B H04E 0.9500 . ?
C04B C05E 1.34(3) . ?
C04C H04F 0.9500 . ?
C04C C04I 1.40(3) . ?
C04D H04G 0.9500 . ?
C04E H04H 0.9500 . ?
C04E C36 1.41(4) . ?
C04F H04I 0.9800 . ?
C04F H04J 0.9800 . ?
C04F H04K 0.9800 . ?
C04F C06E 1.60(4) . ?
C04G C88 1.61(4) . ?
C04G C89 1.67(4) . ?
C04G C242 1.44(4) . ?
C04G C108 1.45(4) . ?
C04G C89A 1.67(5) . ?
C04G C88A 1.61(5) . ?
C04H H04L 0.9800 . ?
C04H H04M 0.9800 . ?
C04H H04N 0.9800 . ?
C04H C057 1.50(4) . ?
C04J H04O 0.9500 . ?
C04J C71 1.35(3) . ?
C04K H04P 0.9500 . ?
C04K C062 1.41(3) . ?
C04K C26 1.41(3) . ?
C04L H04Q 0.9500 . ?
C04L C056 1.38(3) . ?
C04M H04R 0.9500 . ?
C04N H04S 0.9500 . ?
C04P H04T 0.9500 . ?
C04P C04S 1.40(3) . ?
C04P C051 1.43(3) . ?
C04Q C05W 1.35(3) . ?
C04Q C06Q 1.41(3) . ?
C04R C057 1.54(3) . ?
C04R C05I 1.41(3) . ?
C04S H04U 0.9500 . ?
C04S C16 1.38(3) . ?
C04T H04V 0.9500 . ?
C04T C066 1.39(3) . ?
C04T C06F 1.34(3) . ?
C04U H04W 0.9500 . ?
C04V H04X 0.9500 . ?
C04V C052 1.46(3) . ?
C04V C058 1.35(3) . ?
C04W H04Y 0.9500 . ?
C04W C05R 1.32(3) . ?
C04X H04Z 0.9500 . ?
C04Y C06E 1.56(3) . ?
C04Y C06R 1.42(3) . ?
C04Z H04 0.9500 . ?
C04Z C05C 1.47(3) . ?
C04Z C066 1.42(3) . ?
C050 C06P 1.48(4) . ?
C050 C14 1.53(4) . ?
C050 C86 1.54(3) . ?
C052 C053 1.35(3) . ?
C053 H053 0.9500 . ?
C053 C065 1.46(3) . ?
C054 H054 0.9500 . ?
C054 C05S 1.38(3) . ?
C055 H05A 0.9800 . ?
C055 H05B 0.9800 . ?
C055 H05C 0.9800 . ?
C055 C12 1.52(3) . ?
C056 H056 0.9500 . ?
C056 C05V 1.40(3) . ?
C057 C059 1.54(4) . ?
C058 H058 0.9500 . ?
C058 C06M 1.35(3) . ?
C059 H05D 0.9800 . ?
C059 H05E 0.9800 . ?
C059 H05F 0.9800 . ?
C05A H05G 0.9500 . ?
C05A C05P 1.37(3) . ?
C05B H05H 0.9500 . ?
C05B C062 1.38(3) . ?
C05B C06V 1.40(3) . ?
C05C H05I 0.9500 . ?
C05C C05L 1.39(3) . ?
C05D H05J 0.9800 . ?
C05D H05K 0.9800 . ?
C05D H05L 0.9800 . ?
C05D C06I 1.55(4) . ?
C05E H05M 0.9500 . ?
C05F H05N 0.9500 . ?
C05F C31 1.40(3) . ?
C05F C38 1.45(4) . ?
C05H H05Y 0.9500 . ?
C05H C06B 1.39(4) . ?
C05H C22 1.38(4) . ?
C05I H05O 0.9500 . ?
C05J C06I 1.57(4) . ?
C05K C06H 1.54(4) . ?
C05K C39 1.45(4) . ?
C05K C78 1.57(4) . ?
C05L C06F 1.39(3) . ?
C05L C83 1.53(3) . ?
C05M C06O 1.54(3) . ?
C05M C8 1.56(3) . ?
C05M C10 1.54(3) . ?
C05M C6 1.58(3) . ?
C05N H05P 0.9500 . ?
C05N C17 1.41(4) . ?
C05N C60 1.36(4) . ?
C05O C05Q 1.39(3) . ?
C05O C64 1.57(4) . ?
C05O C71 1.37(4) . ?
C05P C28 1.54(3) . ?
C05Q H05Q 0.9500 . ?
C05Q C06C 1.41(3) . ?
C05R H05R 0.9500 . ?
C05S H05S 0.9500 . ?
C05S C6 1.40(3) . ?
C05T C063 1.38(3) . ?
C05T C06G 1.41(3) . ?
C05T C06T 1.48(3) . ?
C05U H05T 0.9800 . ?
C05U H05U 0.9800 . ?
C05U H05V 0.9800 . ?
C05V C06W 1.53(3) . ?
C05V C74 1.34(3) . ?
C05W H05W 0.9500 . ?
C05W C15 1.39(3) . ?
C05X H05X 0.9500 . ?
C05Y C50 1.46(4) . ?
C05Y C75 1.54(4) . ?
C05Y C107 1.53(4) . ?
C060 H060 0.9500 . ?
C060 C061 1.38(4) . ?
C061 C37 1.53(4) . ?
C061 C36 1.40(4) . ?
C063 H063 0.9500 . ?
C063 C06B 1.39(4) . ?
C065 H065 0.9500 . ?
C065 C06M 1.38(4) . ?
C067 C35 1.53(4) . ?
C067 C91 1.53(4) . ?
C067 C102 1.55(4) . ?
C069 H069 0.9500 . ?
C06B H3 0.9500 . ?
C06C H06C 0.9500 . ?
C06D H06D 0.9500 . ?
C06D C06L 1.39(3) . ?
C06E C47 1.48(4) . ?
C06E C54 1.51(4) . ?
C06F H06F 0.9500 . ?
C06G H4 0.9500 . ?
C06G C22 1.37(4) . ?
C06H H06A 0.9800 . ?
C06H H06B 0.9800 . ?
C06H H06E 0.9800 . ?
C06I C06U 1.59(4) . ?
C06I C72 1.52(4) . ?
C06J C70 1.61(4) . ?
C06J C69 1.57(3) . ?
C06J C224 1.52(5) . ?
C06K H06G 0.9800 . ?
C06K H06H 0.9800 . ?
C06K H06I 0.9800 . ?
C06K C30 1.53(4) . ?
C06L H06L 0.9500 . ?
C06L C18 1.34(3) . ?
C06M C3 1.56(4) . ?
C06N H06J 0.9800 . ?
C06N H06K 0.9800 . ?
C06N H06M 0.9800 . ?
C06O H06N 0.9800 . ?
C06O H06O 0.9800 . ?
C06O H06P 0.9800 . ?
C06P H06Q 0.9800 . ?
C06P H06R 0.9800 . ?
C06P H06S 0.9800 . ?
C06Q H06T 0.9500 . ?
C06Q C93 1.42(3) . ?
C06R H06U 0.9500 . ?
C06S H06V 0.9800 . ?
C06S H06W 0.9800 . ?
C06S H06X 0.9800 . ?
C06S C12 1.54(3) . ?
C06T H5 0.9800 . ?
C06T H 0.9800 . ?
C06T HA 0.9800 . ?
C06U H06Y 0.9800 . ?
C06U HB 0.9800 . ?
C06U HC 0.9800 . ?
C06V H06Z 0.9500 . ?
C06V C06Y 1.44(3) . ?
C06W C127 1.538(10) . ?
C06W C159 1.543(10) . ?
C06W C172 1.540(10) . ?
C06W C103 1.55(2) . ?
C06W C1A 1.54(2) . ?
C06W C1B 1.53(2) . ?
C06X H06 0.9500 . ?
C06X C17 1.39(4) . ?
C06X C24 1.43(4) . ?
C06Y C26 1.35(3) . ?
C06Y C30 1.52(3) . ?
C3 C7 1.57(4) . ?
C3 C4 1.54(4) . ?
C3 C63 1.60(4) . ?
C070 H070 0.9500 . ?
C070 C29 1.39(3) . ?
C070 C38 1.41(3) . ?
C2 H2 0.9500 . ?
C2 C18 1.44(3) . ?
C2 C41 1.30(3) . ?
C16 H16 0.9500 . ?
C18 H18 0.9500 . ?
C20 H20 0.9500 . ?
C22 H22 0.9500 . ?
C29 H29 0.9500 . ?
C29 C32 1.35(4) . ?
C31 H31 0.9500 . ?
C31 C32 1.35(4) . ?
C32 H32 0.9500 . ?
C39 H39A 0.9804 . ?
C39 H39B 0.9799 . ?
C39 H39C 0.9798 . ?
C41 H41 0.9500 . ?
C78 H78A 0.9800 . ?
C78 H78B 0.9800 . ?
C78 H78C 0.9800 . ?
C127 H12A 0.9800 . ?
C127 H12B 0.9800 . ?
C127 H12C 0.9800 . ?
C159 H15A 0.9800 . ?
C159 H15B 0.9800 . ?
C159 H15C 0.9800 . ?
C172 H17A 0.9800 . ?
C172 H17B 0.9800 . ?
C172 H17C 0.9800 . ?
C9 C19 1.48(3) . ?
C9 C40 1.51(3) . ?
C9 C105 1.59(3) . ?
C15 H15 0.9500 . ?
C15 C21 1.42(3) . ?
C19 H19A 0.9800 . ?
C19 H19B 0.9800 . ?
C19 H19C 0.9800 . ?
C93 H93 0.9500 . ?
C93 C21 1.29(4) . ?
C21 H21 0.9500 . ?
C27 H27 0.9500 . ?
C28 C59 1.56(4) . ?
C28 C80 1.56(4) . ?
C28 C247 1.45(4) . ?
C35 H35A 0.9800 . ?
C35 H35B 0.9800 . ?
C35 H35C 0.9800 . ?
C40 H40A 0.9800 . ?
C40 H40B 0.9800 . ?
C40 H40C 0.9800 . ?
C47 H47A 0.9800 . ?
C47 H47B 0.9800 . ?
C47 H47C 0.9800 . ?
C50 H50A 0.9800 . ?
C50 H50B 0.9800 . ?
C50 H50C 0.9800 . ?
C54 H54A 0.9800 . ?
C54 H54B 0.9800 . ?
C54 H54C 0.9800 . ?
C59 H59A 0.9800 . ?
C59 H59B 0.9800 . ?
C59 H59C 0.9800 . ?
C75 H75A 0.9800 . ?
C75 H75B 0.9800 . ?
C75 H75C 0.9800 . ?
C80 H80A 0.9800 . ?
C80 H80B 0.9800 . ?
C80 H80C 0.9800 . ?
C91 H91A 0.9800 . ?
C91 H91B 0.9800 . ?
C91 H91C 0.9800 . ?
C102 H10A 0.9800 . ?
C102 H10B 0.9800 . ?
C102 H10C 0.9800 . ?
C105 H10D 0.9800 . ?
C105 H10E 0.9800 . ?
C105 H10F 0.9800 . ?
C107 H10G 0.9800 . ?
C107 H10H 0.9800 . ?
C107 H10I 0.9800 . ?
C7 H7A 0.9800 . ?
C7 H7B 0.9800 . ?
C7 H7C 0.9800 . ?
C8 H8A 0.9800 . ?
C8 H8B 0.9800 . ?
C8 H8C 0.9800 . ?
C10 H10J 0.9800 . ?
C10 H10K 0.9800 . ?
C10 H10L 0.9800 . ?
C4 H4A 0.9800 . ?
C4 H4B 0.9800 . ?
C4 H4C 0.9800 . ?
C24 H24 0.9500 . ?
C24 C49 1.41(4) . ?
C49 C60 1.35(4) . ?
C49 C129 1.61(5) . ?
C60 H60 0.9500 . ?
C63 H63A 0.9800 . ?
C63 H63B 0.9800 . ?
C63 H63C 0.9800 . ?
C5 H5A 0.9800 . ?
C5 H5B 0.9800 . ?
C5 H5C 0.9800 . ?
C5 C129 1.61(5) . ?
C129 C142 1.49(5) . ?
C129 C11 1.59(5) . ?
C142 H14A 0.9800 . ?
C142 H14B 0.9800 . ?
C142 H14C 0.9800 . ?
C247 H24A 0.9800 . ?
C247 H24B 0.9800 . ?
C247 H24C 0.9800 . ?
C12 C13 1.52(3) . ?
C25 H25A 0.9800 . ?
C25 H25B 0.9800 . ?
C25 H25C 0.9800 . ?
C25 C83 1.54(4) . ?
C14 H14D 0.9800 . ?
C14 H14E 0.9800 . ?
C14 H14F 0.9800 . ?
C23 H23A 0.9800 . ?
C23 H23B 0.9800 . ?
C23 H23C 0.9800 . ?
C23 C83 1.55(4) . ?
C13 H13A 0.9800 . ?
C13 H13B 0.9800 . ?
C13 H13C 0.9800 . ?
C11 H11A 0.9800 . ?
C11 H11B 0.9800 . ?
C11 H11C 0.9800 . ?
C83 C92 1.52(4) . ?
C86 H86A 0.9800 . ?
C86 H86B 0.9800 . ?
C86 H86C 0.9800 . ?
C92 H92A 0.9800 . ?
C92 H92B 0.9800 . ?
C92 H92C 0.9800 . ?
C26 H26 0.9500 . ?
C45 H45A 0.9800 . ?
C45 H45B 0.9800 . ?
C45 H45C 0.9800 . ?
C45 C43 1.54(3) . ?
C43 C44 1.55(4) . ?
C43 C186 1.48(4) . ?
C56 H56 0.9500 . ?
C56 C55 1.41(4) . ?
C56 C61 1.44(4) . ?
C58 C52 1.40(4) . ?
C58 C61 1.35(4) . ?
C58 C117 1.58(4) . ?
C52 H52 0.9500 . ?
C52 C53 1.41(4) . ?
C37 C42 1.56(4) . ?
C37 C51 1.47(4) . ?
C37 C62 1.57(5) . ?
C44 H44A 0.9800 . ?
C44 H44B 0.9800 . ?
C44 H44C 0.9800 . ?
C55 C53 1.42(4) . ?
C36 H36 0.9500 . ?
C34 H34A 0.9800 . ?
C34 H34B 0.9800 . ?
C34 H34C 0.9800 . ?
C34 C30 1.55(4) . ?
C42 H42A 0.9800 . ?
C42 H42B 0.9800 . ?
C42 H42C 0.9800 . ?
C30 C33 1.48(4) . ?
C53 H53 0.9500 . ?
C33 H33A 0.9800 . ?
C33 H33B 0.9800 . ?
C33 H33C 0.9800 . ?
C51 H51A 0.9800 . ?
C51 H51B 0.9800 . ?
C51 H51C 0.9800 . ?
C48 H48A 0.9800 . ?
C48 H48B 0.9800 . ?
C48 H48C 0.9800 . ?
C48 C46 1.51(4) . ?
C62 H62A 0.9800 . ?
C62 H62B 0.9800 . ?
C62 H62C 0.9800 . ?
C61 H61 0.9500 . ?
C146 H146 0.9500 . ?
C146 C46 1.3900 . ?
C146 C182 1.3900 . ?
C46 C66 1.3900 . ?
C66 H66 0.9500 . ?
C66 C57 1.3900 . ?
C57 H57 0.9500 . ?
C57 C94 1.3900 . ?
C94 H94 0.9500 . ?
C94 C182 1.3900 . ?
C182 H182 0.9500 . ?
C186 H18A 0.9800 . ?
C186 H18B 0.9800 . ?
C186 H18C 0.9800 . ?
C70 H70A 0.9800 . ?
C70 H70B 0.9800 . ?
C70 H70C 0.9800 . ?
C64 C65 1.56(4) . ?
C64 C79 1.46(5) . ?
C64 C235 1.47(4) . ?
C65 H65A 0.9800 . ?
C65 H65B 0.9800 . ?
C65 H65C 0.9800 . ?
C69 C82 1.3900 . ?
C69 C68 1.3900 . ?
C82 H82 0.9500 . ?
C82 C04O 1.3900 . ?
C04O H1 0.9500 . ?
C04O C02D 1.3900 . ?
C02D C02R 1.3900 . ?
C02R H02R 0.9500 . ?
C02R C68 1.3900 . ?
C68 H68 0.9500 . ?
C67 H67A 0.9800 . ?
C67 H67B 0.9800 . ?
C67 H67C 0.9800 . ?
C67 C117 1.52(4) . ?
C79 H79A 0.9800 . ?
C79 H79B 0.9800 . ?
C79 H79C 0.9800 . ?
C104 H10M 0.9800 . ?
C104 H10N 0.9800 . ?
C104 H10O 0.9800 . ?
C104 C117 1.58(5) . ?
C112 H11D 0.9800 . ?
C112 H11E 0.9800 . ?
C112 H11F 0.9800 . ?
C112 C117 1.44(4) . ?
C224 H22A 0.9800 . ?
C224 H22B 0.9800 . ?
C224 H22C 0.9800 . ?
C235 H23D 0.9800 . ?
C235 H23E 0.9800 . ?
C235 H23F 0.9800 . ?
C72 H72A 0.9800 . ?
C72 H72B 0.9800 . ?
C72 H72C 0.9800 . ?
C71 H71 0.9500 . ?
C73 H73A 0.9800 . ?
C73 H73B 0.9800 . ?
C73 H73C 0.9800 . ?
C169 H16A 0.9800 . ?
C169 H16B 0.9800 . ?
C169 H16C 0.9800 . ?
C310 H31A 0.9800 . ?
C310 H31B 0.9800 . ?
C310 H31C 0.9800 . ?
C74 H74 0.9500 . ?
C84 H84A 0.9800 . ?
C84 H84B 0.9800 . ?
C84 H84C 0.9800 . ?
C84 C77 1.43(5) . ?
C85 H85 0.9500 . ?
C85 C87 1.3900 . ?
C85 C76 1.3900 . ?
C87 H87 0.9500 . ?
C87 C259 1.3900 . ?
C259 H259 0.9500 . ?
C259 C81 1.3900 . ?
C81 H81 0.9500 . ?
C81 C77 1.3900 . ?
C77 C76 1.3900 . ?
C76 H76 0.9500 . ?
C88 H88A 0.9800 . ?
C88 H88B 0.9800 . ?
C88 H88C 0.9800 . ?
C89 H89A 0.9800 . ?
C89 H89B 0.9800 . ?
C89 H89C 0.9800 . ?
C242 H24D 0.9800 . ?
C242 H24E 0.9800 . ?
C242 H24F 0.9800 . ?
C201 H201 0.9500 . ?
C201 C189 1.3900 . ?
C201 C109 1.3900 . ?
C189 H189 0.9500 . ?
C189 C238 1.3900 . ?
C238 H238 0.9500 . ?
C238 C124 1.3900 . ?
C124 H124 0.9500 . ?
C124 C119 1.3900 . ?
C119 C109 1.3900 . ?
C119 C95 1.536(10) . ?
C109 H109 0.9500 . ?
C95 H95A 0.9800 . ?
C95 H95B 0.9800 . ?
C95 H95C 0.9800 . ?
C260 H260 0.9500 . ?
C260 C97 1.3900 . ?
C260 C209 1.3900 . ?
C97 H97 0.9500 . ?
C97 C150 1.3900 . ?
C150 H150 0.9500 . ?
C150 C96 1.3900 . ?
C96 H96 0.9500 . ?
C96 C143 1.3900 . ?
C143 C209 1.3900 . ?
C143 C211 1.48(6) . ?
C209 H209 0.9500 . ?
C211 H21A 0.9800 . ?
C211 H21B 0.9800 . ?
C211 H21C 0.9800 . ?
C98 H98 0.9500 . ?
C98 C140 1.3900 . ?
C98 C170 1.3900 . ?
C140 H140 0.9500 . ?
C140 C131 1.3900 . ?
C131 C100 1.3900 . ?
C131 C101 1.534(10) . ?
C100 H100 0.9500 . ?
C100 C99 1.3900 . ?
C99 H99 0.9500 . ?
C99 C170 1.3900 . ?
C170 H170 0.9500 . ?
C101 H10Y 0.9800 . ?
C101 HD 0.9800 . ?
C101 HE 0.9800 . ?
C103 H10P 0.9800 . ?
C103 H10Q 0.9800 . ?
C103 H10R 0.9800 . ?
C1A H1AA 0.9800 . ?
C1A H1AB 0.9800 . ?
C1A H1AC 0.9800 . ?
C1B H1BA 0.9800 . ?
C1B H1BB 0.9800 . ?
C1B H1BC 0.9800 . ?
C73A H73D 0.9800 . ?
C73A H73E 0.9800 . ?
C73A H73F 0.9800 . ?
C106 H10S 0.9800 . ?
C106 H10T 0.9800 . ?
C106 H10U 0.9800 . ?
C1C H1CA 0.9800 . ?
C1C H1CB 0.9800 . ?
C1C H1CC 0.9800 . ?
C108 H10V 0.9800 . ?
C108 H10W 0.9800 . ?
C108 H10X 0.9800 . ?
C89A H89D 0.9800 . ?
C89A H89E 0.9801 . ?
C89A H89F 0.9801 . ?
C88A H88D 0.9800 . ?
C88A H88E 0.9800 . ?
C88A H88F 0.9800 . ?

loop_
_geom_torsion_atom_site_label_1
_geom_torsion_atom_site_label_2
_geom_torsion_atom_site_label_3
_geom_torsion_atom_site_label_4
_geom_torsion
_geom_torsion_site_symmetry_1
_geom_torsion_site_symmetry_2
_geom_torsion_site_symmetry_3
_geom_torsion_site_symmetry_4
_geom_torsion_publ_flag
Au04 S01B C03F C03N 40.7(18) . . . . ?
Au04 S01B C03F C05R -146.7(15) . . . . ?
Au06 S01J C02C C04J 68.1(17) . . . . ?
Au06 S01J C02C C06C -115.7(18) . . . . ?
Au08 S01D C02O C043 -52(2) . . . . ?
Au08 S01D C02O C04B 128(2) . . . . ?
Au09 S015 C026 C023 -78.2(18) . . . . ?
Au09 S015 C026 C02K 107.3(15) . . . . ?
Au0A S01K C035 C02N -71.3(19) . . . . ?
Au0A S01K C035 C27 115.3(18) . . . . ?
Au0B S01O C03G C02A 44.6(18) . . . . ?
Au0B S01O C03G C03R -138.5(17) . . . . ?
Au0C S017 C030 C02J 95.0(17) . . . . ?
Au0C S017 C030 C069 -92.2(16) . . . . ?
Au0D S018 C022 C020 43.8(16) . . . . ?
Au0D S018 C022 C027 -140.6(12) . . . . ?
Au0E S019 C03Q C02X 149.0(16) . . . . ?
Au0E S019 C03Q C037 -41.0(18) . . . . ?
Au0F S01I C03V C021 106.6(19) . . . . ?
Au0F S01I C03V C03U -75.1(18) . . . . ?
Au0G S01P C066 C04T -153.4(16) . . . . ?
Au0G S01P C066 C04Z 29.8(17) . . . . ?
Au0H S01F C02D C04O -56.8(10) . . . . ?
Au0H S01F C02D C02R 131.7(9) . . . . ?
Au0I S016 C025 C01W 162.6(15) . . . . ?
Au0I S016 C025 C038 -18.0(17) . . . . ?
Au0I S01I C03V C021 8(2) . . . . ?
Au0I S01I C03V C03U -174.1(16) . . . . ?
Au0K S01M C03O C054 74.5(17) . . . . ?
Au0K S01M C03O C05X -113.6(16) . . . . ?
Au0L S017 C030 C02J -10.2(18) . . . . ?
Au0L S017 C030 C069 162.6(15) . . . . ?
Au0L S01F C02D C04O -159.4(7) . . . . ?
Au0L S01F C02D C02R 29.1(12) . . . . ?
Au0M S015 C026 C023 13.6(18) . . . . ?
Au0M S015 C026 C02K -160.9(14) . . . . ?
Au0M S01O C03G C02A 142.0(16) . . . . ?
Au0M S01O C03G C03R -41.1(19) . . . . ?
Au0N S01N C028 C029 -54(2) . . . . ?
Au0N S01N C028 C02M 131(2) . . . . ?
Au0O S01Q C062 C04K -116.3(13) . . . . ?
Au0O S01Q C062 C05B 67.0(17) . . . . ?
Au0P S01H C03L C01Z -133.7(15) . . . . ?
Au0P S01H C03L C033 57.9(18) . . . . ?
Au0Q S01G C01Y C039 92.5(19) . . . . ?
Au0Q S01G C01Y C04E -87.3(18) . . . . ?
Au0R S01A C02Q C03D 97.9(18) . . . . ?
Au0R S01A C02Q C04L -87(2) . . . . ?
Au0R S01C C040 C02T -159.7(14) . . . . ?
Au0R S01C C040 C047 31(2) . . . . ?
Au0S S01C C040 C02T -63.3(16) . . . . ?
Au0S S01C C040 C047 127.8(17) . . . . ?
Au0S S01P C066 C04T -58.4(18) . . . . ?
Au0S S01P C066 C04Z 124.8(15) . . . . ?
Au0T S01B C03F C03N 135.5(16) . . . . ?
Au0T S01B C03F C05R -51.9(17) . . . . ?
Au0T S01E C04I C02W 115.0(16) . . . . ?
Au0T S01E C04I C04C -68.3(16) . . . . ?
Au0U S016 C025 C01W 58.0(17) . . . . ?
Au0U S016 C025 C038 -122.6(15) . . . . ?
Au0U S019 C03Q C02X 56.7(18) . . . . ?
Au0U S019 C03Q C037 -133.3(16) . . . . ?
Au0V P01L C031 C03H -134.6(15) . . . . ?
Au0V P01L C031 C04M 46.1(15) . . . . ?
Au0V P01L C03E C041 -114.8(15) . . . . ?
Au0V P01L C03E C051 57.4(19) . . . . ?
Au0V P01L C045 C06D 15(2) . . . . ?
Au0V P01L C045 C41 -166.9(16) . . . . ?
Au0W S01A C02Q C03D -177.0(16) . . . . ?
Au0W S01A C02Q C04L -2(2) . . . . ?
Au0W S01D C02O C043 -154(2) . . . . ?
Au0W S01D C02O C04B 27(2) . . . . ?
Au0X S01E C04I C02W 13.1(18) . . . . ?
Au0X S01E C04I C04C -170.3(14) . . . . ?
Au0X S01M C03O C054 167.4(14) . . . . ?
Au0X S01M C03O C05X -20.7(18) . . . . ?
Au0Y S018 C022 C020 -41.7(16) . . . . ?
Au0Y S018 C022 C027 133.9(13) . . . . ?
Au0Y S01H C03L C01Z -38.4(18) . . . . ?
Au0Y S01H C03L C033 153.2(15) . . . . ?
Au0Z S01Q C062 C04K 161.1(12) . . . . ?
Au0Z S01Q C062 C05B -15.6(17) . . . . ?
Au0Z S01R C052 C04V 134.8(15) . . . . ?
Au0Z S01R C052 C053 -46.2(17) . . . . ?
Au10 S01K C035 C02N 176.1(16) . . . . ?
Au10 S01K C035 C27 3(2) . . . . ?
Au10 S01R C052 C04V 28.2(17) . . . . ?
Au10 S01R C052 C053 -152.8(15) . . . . ?
Au11 S01J C02C C04J 167.8(14) . . . . ?
Au11 S01J C02C C06C -16(2) . . . . ?
Au11 S01U C55 C56 164(2) . . . . ?
Au11 S01U C55 C53 -28(3) . . . . ?
Au12 P01S C04Q C05W -26.8(19) . . . . ?
Au12 P01S C04Q C06Q 152.0(17) . . . . ?
Au12 P01S C051 C03E -42(2) . . . . ?
Au12 P01S C051 C04P 143.3(13) . . . . ?
Au12 P01S C38 C05F 162.2(17) . . . . ?
Au12 P01S C38 C070 -15(2) . . . . ?
Au12 S01U C55 C56 67(3) . . . . ?
Au12 S01U C55 C53 -125(3) . . . . ?
Au13 S01G C01Y C039 -19(2) . . . . ?
Au13 S01G C01Y C04E 161.0(17) . . . . ?
Au13 S01T C17 C05N -43(3) . . . . ?
Au13 S01T C17 C06X 143(3) . . . . ?
Au14 S01N C028 C029 26(2) . . . . ?
Au14 S01N C028 C02M -149(2) . . . . ?
Au14 S01T C17 C05N -148(2) . . . . ?
Au14 S01T C17 C06X 39(3) . . . . ?
S015 C026 C02K C04X 175.2(17) . . . . ?
S016 C025 C038 C03K -173.8(15) . . . . ?
S017 C030 C069 C03Z -171.7(17) . . . . ?
S018 C022 C027 C01X -176.4(15) . . . . ?
S01A C02Q C03D C74 178.1(19) . . . . ?
S01A C02Q C04L C056 -177.9(19) . . . . ?
S01B C03F C03N C03S 173.0(16) . . . . ?
S01B C03F C05R C04W -179(2) . . . . ?
S01C C040 C047 C048 170.6(17) . . . . ?
S01D C02O C043 C20 -168(2) . . . . ?
S01D C02O C04B C05E 170(2) . . . . ?
S01F C02D C02R C68 171.1(14) . . . . ?
S01G C01Y C039 C060 176.7(19) . . . . ?
S01G C01Y C04E C36 180(2) . . . . ?
S01J C02C C04J C71 178.2(19) . . . . ?
S01J C02C C06C C05Q -178(2) . . . . ?
S01K C035 C27 C02V 165.9(19) . . . . ?
P01L C031 C03H C04U -179.7(18) . . . . ?
P01L C031 C04M C02S -180.0(16) . . . . ?
P01L C03E C041 C16 172.8(17) . . . . ?
P01L C03E C051 P01S 18(3) . . . . ?
P01L C03E C051 C04P -168.4(16) . . . . ?
P01L C045 C06D C06L 178.0(19) . . . . ?
P01L C045 C41 C2 -176(2) . . . . ?
S01M C03O C054 C05S 172.7(17) . . . . ?
S01M C03O C05X C03P -173.0(16) . . . . ?
S01N C028 C029 C02F -175(2) . . . . ?
S01N C028 C02M C036 170(2) . . . . ?
S01O C03G C03R C06R -179.2(19) . . . . ?
S01R C052 C053 C065 -176.3(15) . . . . ?
P01S C04Q C05W C15 -176.7(17) . . . . ?
P01S C04Q C06Q C93 175.8(19) . . . . ?
S01U C55 C53 C52 -176(2) . . . . ?
C01W C025 C038 C03K 6(3) . . . . ?
C01W C02B C03B C03K 4(3) . . . . ?
C01W C02B C03B C43 -178(2) . . . . ?
C01X C04R C057 C042 -89(3) . . . . ?
C01X C04R C057 C04H 29(3) . . . . ?
C01X C04R C057 C059 157(2) . . . . ?
C01X C04R C05I C020 6(3) . . . . ?
C01Y C039 C060 C061 4(4) . . . . ?
C01Y C04E C36 C061 3(4) . . . . ?
C01Z C02G C03M C04D -4(3) . . . . ?
C01Z C02G C03M C05K 177(2) . . . . ?
C020 C022 C027 C01X -1(3) . . . . ?
C021 C02L C05J C03T -5(3) . . . . ?
C021 C02L C05J C06I -176(2) . . . . ?
C022 C020 C05I C04R -6(3) . . . . ?
C023 C026 C02K C04X 0(3) . . . . ?
C025 C01W C02B C03B 0(3) . . . . ?
C025 C038 C03K C03B -2(3) . . . . ?
C026 C023 C032 C02I 1(3) . . . . ?
C026 C02K C04X C02I -2(4) . . . . ?
C027 C01X C04R C057 175.1(19) . . . . ?
C027 C01X C04R C05I -3(3) . . . . ?
C028 C029 C02F C024 6(4) . . . . ?
C028 C02M C036 C024 3(4) . . . . ?
C029 C028 C02M C036 -5(4) . . . . ?
C02A C02H C04Y C06E 177(2) . . . . ?
C02A C02H C04Y C06R -1(3) . . . . ?
C02A C03G C03R C06R -2(3) . . . . ?
C02B C01W C025 S016 174.5(16) . . . . ?
C02B C01W C025 C038 -5(3) . . . . ?
C02B C03B C03K C038 -3(3) . . . . ?
C02B C03B C43 C45 178(2) . . . . ?
C02B C03B C43 C44 53(3) . . . . ?
C02B C03B C43 C186 -62(3) . . . . ?
C02C C04J C71 C05O -3(4) . . . . ?
C02E C02J C030 S017 168.6(16) . . . . ?
C02E C02J C030 C069 -4(3) . . . . ?
C02E C03Y C03Z C069 -4(3) . . . . ?
C02E C03Y C049 C02Y 59(3) . . . . ?
C02E C03Y C049 C05U -61(3) . . . . ?
C02E C03Y C049 C06N 177(2) . . . . ?
C02F C024 C036 C02M 3(4) . . . . ?
C02F C024 C067 C35 133(3) . . . . ?
C02F C024 C067 C91 -111(3) . . . . ?
C02F C024 C067 C102 19(4) . . . . ?
C02G C01Z C03L S01H -169.6(16) . . . . ?
C02G C01Z C03L C033 -1(3) . . . . ?
C02G C03M C04D C033 4(3) . . . . ?
C02G C03M C05K C06H -54(3) . . . . ?
C02G C03M C05K C39 -176(2) . . . . ?
C02G C03M C05K C78 61(3) . . . . ?
C02H C02A C03G S01O -180.0(17) . . . . ?
C02H C02A C03G C03R 3(3) . . . . ?
C02H C04Y C06E C04F 46(3) . . . . ?
C02H C04Y C06E C47 -69(3) . . . . ?
C02H C04Y C06E C54 164(2) . . . . ?
C02H C04Y C06R C03R 2(3) . . . . ?
C02J C02E C03Y C03Z 2(3) . . . . ?
C02J C02E C03Y C049 -180(2) . . . . ?
C02J C030 C069 C03Z 2(3) . . . . ?
C02L C021 C03V S01I 174.3(17) . . . . ?
C02L C021 C03V C03U -4(3) . . . . ?
C02L C05J C06I C05D -22(3) . . . . ?
C02L C05J C06I C06U -139(2) . . . . ?
C02L C05J C06I C72 99(3) . . . . ?
C02M C028 C029 C02F 1(4) . . . . ?
C02N C02Z C03W C02V -3(4) . . . . ?
C02N C02Z C03W C05Y 172(2) . . . . ?
C02N C035 C27 C02V -7(4) . . . . ?
C02O C043 C20 C02P -9(4) . . . . ?
C02O C04B C05E C02P 5(4) . . . . ?
C02Q C03D C74 C05V -3(4) . . . . ?
C02Q C04L C056 C05V 4(4) . . . . ?
C02S C03X C04U C03H -4(4) . . . . ?
C02T C040 C047 C048 1(3) . . . . ?
C02U C02X C03Q S019 175.9(19) . . . . ?
C02U C02X C03Q C037 6(3) . . . . ?
C02U C05P C28 C59 -115(3) . . . . ?
C02U C05P C28 C80 133(3) . . . . ?
C02U C05P C28 C247 8(3) . . . . ?
C02V C03W C05Y C50 -45(4) . . . . ?
C02V C03W C05Y C75 77(3) . . . . ?
C02V C03W C05Y C107 -163(3) . . . . ?
C02W C03A C03C C04A -6(3) . . . . ?
C02W C03A C03C C12 -178(2) . . . . ?
C02X C02U C05P C05A 0(4) . . . . ?
C02X C02U C05P C28 174(2) . . . . ?
C02Z C02N C035 S01K -171.5(17) . . . . ?
C02Z C02N C035 C27 2(3) . . . . ?
C02Z C03W C05Y C50 140(3) . . . . ?
C02Z C03W C05Y C75 -99(3) . . . . ?
C02Z C03W C05Y C107 22(4) . . . . ?
C031 P01L C03E C041 3.0(18) . . . . ?
C031 P01L C03E C051 175.1(17) . . . . ?
C031 P01L C045 C06D -104.0(18) . . . . ?
C031 P01L C045 C41 74(2) . . . . ?
C031 C03H C04U C03X 2(4) . . . . ?
C032 C023 C026 S015 -174.5(17) . . . . ?
C032 C023 C026 C02K 0(3) . . . . ?
C032 C02I C04X C02K 3(4) . . . . ?
C032 C02I C050 C06P 66(3) . . . . ?
C032 C02I C050 C14 -58(3) . . . . ?
C032 C02I C050 C86 -176(2) . . . . ?
C035 C02N C02Z C03W 4(4) . . . . ?
C036 C024 C02F C029 -7(4) . . . . ?
C036 C024 C067 C35 -42(4) . . . . ?
C036 C024 C067 C91 74(4) . . . . ?
C036 C024 C067 C102 -156(3) . . . . ?
C037 C05A C05P C02U -1(3) . . . . ?
C037 C05A C05P C28 -175(2) . . . . ?
C039 C01Y C04E C36 0(4) . . . . ?
C039 C060 C061 C37 -180(3) . . . . ?
C039 C060 C061 C36 -1(4) . . . . ?
C03A C02W C04I S01E 175.6(15) . . . . ?
C03A C02W C04I C04C -1(3) . . . . ?
C03A C03C C04A C04C 7(3) . . . . ?
C03A C03C C12 C055 57(3) . . . . ?
C03A C03C C12 C06S -65(3) . . . . ?
C03A C03C C12 C13 -179(2) . . . . ?
C03C C04A C04C C04I -5(3) . . . . ?
C03D C02Q C04L C056 -3(4) . . . . ?
C03E P01L C031 C03H 102.4(17) . . . . ?
C03E P01L C031 C04M -77.0(15) . . . . ?
C03E P01L C045 C06D 147.7(18) . . . . ?
C03E P01L C045 C41 -34(2) . . . . ?
C03E C041 C16 C04S -5(3) . . . . ?
C03F C03N C03S C046 0(3) . . . . ?
C03G C02A C02H C04Y -1(3) . . . . ?
C03G C03R C06R C04Y 0(4) . . . . ?
C03H C031 C04M C02S 1(3) . . . . ?
C03I C06J C69 C82 143(2) . . . . ?
C03I C06J C69 C68 -33(3) . . . . ?
C03K C03B C43 C45 -4(3) . . . . ?
C03K C03B C43 C44 -129(2) . . . . ?
C03K C03B C43 C186 117(3) . . . . ?
C03L C01Z C02G C03M 3(3) . . . . ?
C03L C033 C04D C03M -2(3) . . . . ?
C03N C03F C05R C04W -6(3) . . . . ?
C03N C03S C046 C044 -178(2) . . . . ?
C03N C03S C046 C04W 5(4) . . . . ?
C03O C054 C05S C6 1(3) . . . . ?
C03Q C037 C05A C05P 4(3) . . . . ?
C03S C046 C04W C05R -11(4) . . . . ?
C03T C03U C03V S01I -175.5(17) . . . . ?
C03T C03U C03V C021 3(3) . . . . ?
C03T C05J C06I C05D 166(2) . . . . ?
C03T C05J C06I C06U 50(3) . . . . ?
C03T C05J C06I C72 -72(3) . . . . ?
C03U C03T C05J C02L 3(3) . . . . ?
C03U C03T C05J C06I 175(2) . . . . ?
C03V C021 C02L C05J 5(3) . . . . ?
C03W C02V C27 C035 8(4) . . . . ?
C03X C02S C04M C031 -3(3) . . . . ?
C03Y C02E C02J C030 2(3) . . . . ?
C03Y C03Z C069 C030 3(3) . . . . ?
C03Z C03Y C049 C02Y -123(2) . . . . ?
C03Z C03Y C049 C05U 117(3) . . . . ?
C03Z C03Y C049 C06N -4(3) . . . . ?
C040 C02T C04N C034 2(3) . . . . ?
C040 C047 C048 C034 -1(4) . . . . ?
C041 C03E C051 P01S -170.7(16) . . . . ?
C041 C03E C051 C04P 3(3) . . . . ?
C043 C02O C04B C05E -9(4) . . . . ?
C044 C046 C04W C05R 173(2) . . . . ?
C045 P01L C031 C03H -8.0(18) . . . . ?
C045 P01L C031 C04M 172.6(14) . . . . ?
C045 P01L C03E C041 110.3(16) . . . . ?
C045 P01L C03E C051 -77.5(19) . . . . ?
C045 C06D C06L C18 1(4) . . . . ?
C046 C04W C05R C03F 12(4) . . . . ?
C048 C034 C04N C02T -2(3) . . . . ?
C048 C034 C9 C19 -70(3) . . . . ?
C048 C034 C9 C40 52(3) . . . . ?
C048 C034 C9 C105 170(2) . . . . ?
C049 C03Y C03Z C069 177(2) . . . . ?
C04A C03C C12 C055 -114(3) . . . . ?
C04A C03C C12 C06S 124(2) . . . . ?
C04A C03C C12 C13 10(3) . . . . ?
C04A C04C C04I S01E -174.9(16) . . . . ?
C04A C04C C04I C02W 2(3) . . . . ?
C04B C02O C043 C20 11(4) . . . . ?
C04D C033 C03L S01H 169.3(16) . . . . ?
C04D C033 C03L C01Z 1(3) . . . . ?
C04D C03M C05K C06H 127(3) . . . . ?
C04D C03M C05K C39 5(3) . . . . ?
C04D C03M C05K C78 -118(3) . . . . ?
C04E C01Y C039 C060 -4(4) . . . . ?
C04G C02P C05E C04B -175(3) . . . . ?
C04G C02P C20 C043 178(2) . . . . ?
C04I C02W C03A C03C 3(3) . . . . ?
C04J C02C C06C C05Q -1(3) . . . . ?
C04L C02Q C03D C74 3(4) . . . . ?
C04L C056 C05V C06W 180(2) . . . . ?
C04L C056 C05V C74 -4(4) . . . . ?
C04M C02S C03X C04U 4(4) . . . . ?
C04M C031 C03H C04U 0(3) . . . . ?
C04N C02T C040 S01C -171.2(17) . . . . ?
C04N C02T C040 C047 -1(3) . . . . ?
C04N C034 C048 C047 1(3) . . . . ?
C04N C034 C9 C19 109(2) . . . . ?
C04N C034 C9 C40 -129(2) . . . . ?
C04N C034 C9 C105 -12(3) . . . . ?
C04P C04S C16 C041 5(4) . . . . ?
C04Q P01S C051 C03E -168.3(17) . . . . ?
C04Q P01S C051 C04P 17.4(18) . . . . ?
C04Q P01S C38 C05F -80(2) . . . . ?
C04Q P01S C38 C070 103.3(19) . . . . ?
C04Q C05W C15 C21 -3(3) . . . . ?
C04Q C06Q C93 C21 5(4) . . . . ?
C04R C01X C027 C022 0(3) . . . . ?
C04S C04P C051 P01S 171.6(16) . . . . ?
C04S C04P C051 C03E -3(3) . . . . ?
C04V C052 C053 C065 3(3) . . . . ?
C04V C058 C06M C065 -3(4) . . . . ?
C04V C058 C06M C3 180(2) . . . . ?
C04X C02I C032 C023 -3(3) . . . . ?
C04X C02I C050 C06P -121(3) . . . . ?
C04X C02I C050 C14 115(3) . . . . ?
C04X C02I C050 C86 -3(3) . . . . ?
C04Z C05C C05L C06F -2(3) . . . . ?
C04Z C05C C05L C83 178.8(19) . . . . ?
C050 C02I C032 C023 171(2) . . . . ?
C050 C02I C04X C02K -171(2) . . . . ?
C051 P01S C04Q C05W 105.3(18) . . . . ?
C051 P01S C04Q C06Q -76(2) . . . . ?
C051 P01S C38 C05F 33(2) . . . . ?
C051 P01S C38 C070 -143.8(18) . . . . ?
C051 C03E C041 C16 1(3) . . . . ?
C051 C04P C04S C16 -1(3) . . . . ?
C052 C04V C058 C06M 4(4) . . . . ?
C052 C053 C065 C06M -2(3) . . . . ?
C053 C065 C06M C058 2(4) . . . . ?
C053 C065 C06M C3 179(2) . . . . ?
C054 C03O C05X C03P -1(3) . . . . ?
C054 C05S C6 C03P -2(3) . . . . ?
C054 C05S C6 C05M 177(2) . . . . ?
C056 C05V C06W C127 54(3) . . . . ?
C056 C05V C06W C159 177(3) . . . . ?
C056 C05V C06W C172 -65(3) . . . . ?
C056 C05V C06W C103 101(3) . . . . ?
C056 C05V C06W C1A -18(3) . . . . ?
C056 C05V C06W C1B -142(3) . . . . ?
C056 C05V C74 C03D 3(4) . . . . ?
C057 C04R C05I C020 -172.1(19) . . . . ?
C058 C04V C052 S01R 175.2(16) . . . . ?
C058 C04V C052 C053 -4(3) . . . . ?
C058 C06M C3 C7 -47(3) . . . . ?
C058 C06M C3 C4 -167(2) . . . . ?
C058 C06M C3 C63 73(3) . . . . ?
C05A C037 C03Q S019 -176.8(16) . . . . ?
C05A C037 C03Q C02X -7(3) . . . . ?
C05A C05P C28 C59 59(3) . . . . ?
C05A C05P C28 C80 -53(3) . . . . ?
C05A C05P C28 C247 -177(2) . . . . ?
C05B C06V C06Y C26 2(3) . . . . ?
C05B C06V C06Y C30 -173(2) . . . . ?
C05C C04Z C066 S01P -178.3(15) . . . . ?
C05C C04Z C066 C04T 5(3) . . . . ?
C05C C05L C06F C04T 2(3) . . . . ?
C05C C05L C83 C25 177(2) . . . . ?
C05C C05L C83 C23 -60(3) . . . . ?
C05C C05L C83 C92 56(3) . . . . ?
C05E C02P C04G C88 -120(3) . . . . ?
C05E C02P C04G C89 -8(4) . . . . ?
C05E C02P C04G C242 106(4) . . . . ?
C05E C02P C04G C108 53(5) . . . . ?
C05E C02P C04G C89A -64(4) . . . . ?
C05E C02P C04G C88A -178(4) . . . . ?
C05E C02P C20 C043 4(4) . . . . ?
C05F C31 C32 C29 -2(4) . . . . ?
C05I C020 C022 S018 179.0(14) . . . . ?
C05I C020 C022 C027 4(3) . . . . ?
C05I C04R C057 C042 89(3) . . . . ?
C05I C04R C057 C04H -153(2) . . . . ?
C05I C04R C057 C059 -25(3) . . . . ?
C05J C03T C03U C03V -3(3) . . . . ?
C05K C03M C04D C033 -177(2) . . . . ?
C05O C05Q C06C C02C 3(4) . . . . ?
C05P C02U C02X C03Q -2(4) . . . . ?
C05Q C05O C64 C65 151(3) . . . . ?
C05Q C05O C64 C79 34(4) . . . . ?
C05Q C05O C64 C235 -93(3) . . . . ?
C05Q C05O C71 C04J 5(4) . . . . ?
C05R C03F C03N C03S 0(3) . . . . ?
C05T C063 C06B C05H -2(4) . . . . ?
C05T C06G C22 C05H 0(4) . . . . ?
C05W C04Q C06Q C93 -5(3) . . . . ?
C05W C15 C21 C93 3(4) . . . . ?
C05X C03O C054 C05S 1(3) . . . . ?
C05X C03P C6 C05M -178(2) . . . . ?
C05X C03P C6 C05S 2(3) . . . . ?
C060 C061 C37 C42 -123(3) . . . . ?
C060 C061 C37 C51 112(3) . . . . ?
C060 C061 C37 C62 -7(4) . . . . ?
C060 C061 C36 C04E -3(4) . . . . ?
C062 C04K C26 C06Y -4(3) . . . . ?
C062 C05B C06V C06Y -2(3) . . . . ?
C063 C05T C06G C22 0(3) . . . . ?
C065 C06M C3 C7 136(3) . . . . ?
C065 C06M C3 C4 16(3) . . . . ?
C065 C06M C3 C63 -105(3) . . . . ?
C066 C04T C06F C05L 2(3) . . . . ?
C066 C04Z C05C C05L -1(3) . . . . ?
C067 C024 C02F C029 177(3) . . . . ?
C067 C024 C036 C02M 178(3) . . . . ?
C06B C05H C22 C06G -1(4) . . . . ?
C06C C02C C04J C71 2(3) . . . . ?
C06D C045 C41 C2 2(4) . . . . ?
C06D C06L C18 C2 -2(4) . . . . ?
C06E C04Y C06R C03R -176(2) . . . . ?
C06F C04T C066 S01P 178.1(17) . . . . ?
C06F C04T C066 C04Z -5(3) . . . . ?
C06F C05L C83 C25 -1(3) . . . . ?
C06F C05L C83 C23 121(2) . . . . ?
C06F C05L C83 C92 -123(2) . . . . ?
C06G C05T C063 C06B 1(4) . . . . ?
C06J C69 C82 C04O -176(2) . . . . ?
C06J C69 C68 C02R 176(2) . . . . ?
C06O C05M C6 C03P -66(3) . . . . ?
C06O C05M C6 C05S 115(3) . . . . ?
C06Q C04Q C05W C15 4(3) . . . . ?
C06Q C93 C21 C15 -4(4) . . . . ?
C06R C04Y C06E C04F -136(2) . . . . ?
C06R C04Y C06E C47 108(3) . . . . ?
C06R C04Y C06E C54 -18(3) . . . . ?
C06T C05T C063 C06B 180(2) . . . . ?
C06T C05T C06G C22 -179(2) . . . . ?
C06V C05B C062 S01Q 176.1(16) . . . . ?
C06V C05B C062 C04K -1(3) . . . . ?
C06V C06Y C26 C04K 1(3) . . . . ?
C06V C06Y C30 C06K -160(2) . . . . ?
C06V C06Y C30 C34 84(3) . . . . ?
C06V C06Y C30 C33 -41(3) . . . . ?
C06W C05V C74 C03D 180(2) . . . . ?
C06X C24 C49 C60 -10(5) . . . . ?
C06X C24 C49 C129 171(3) . . . . ?
C070 C29 C32 C31 2(4) . . . . ?
C18 C2 C41 C045 -4(4) . . . . ?
C20 C02P C04G C88 68(3) . . . . ?
C20 C02P C04G C89 180(3) . . . . ?
C20 C02P C04G C242 -66(4) . . . . ?
C20 C02P C04G C108 -120(4) . . . . ?
C20 C02P C04G C89A 124(4) . . . . ?
C20 C02P C04G C88A 10(5) . . . . ?
C20 C02P C05E C04B -2(4) . . . . ?
C22 C05H C06B C063 2(4) . . . . ?
C29 C070 C38 P01S -178.2(18) . . . . ?
C29 C070 C38 C05F 5(3) . . . . ?
C31 C05F C38 P01S 177.9(19) . . . . ?
C31 C05F C38 C070 -5(3) . . . . ?
C38 P01S C04Q C05W -144.5(18) . . . . ?
C38 P01S C04Q C06Q 34(2) . . . . ?
C38 P01S C051 C03E 80.0(19) . . . . ?
C38 P01S C051 C04P -94.3(17) . . . . ?
C38 C05F C31 C32 4(4) . . . . ?
C38 C070 C29 C32 -3(4) . . . . ?
C41 C045 C06D C06L -1(3) . . . . ?
C41 C2 C18 C06L 4(4) . . . . ?
C9 C034 C048 C047 180(2) . . . . ?
C9 C034 C04N C02T -180(2) . . . . ?
C27 C02V C03W C02Z -2(4) . . . . ?
C27 C02V C03W C05Y -178(2) . . . . ?
C8 C05M C6 C03P 49(3) . . . . ?
C8 C05M C6 C05S -130(2) . . . . ?
C10 C05M C6 C03P 171(2) . . . . ?
C10 C05M C6 C05S -8(3) . . . . ?
C17 C05N C60 C49 -1(5) . . . . ?
C17 C06X C24 C49 5(5) . . . . ?
C24 C06X C17 S01T 175(2) . . . . ?
C24 C06X C17 C05N 2(5) . . . . ?
C24 C49 C60 C05N 8(5) . . . . ?
C24 C49 C129 C5 -133(3) . . . . ?
C24 C49 C129 C142 -4(5) . . . . ?
C24 C49 C129 C11 114(3) . . . . ?
C6 C03P C05X C03O 0(3) . . . . ?
C60 C05N C17 S01T -178(3) . . . . ?
C60 C05N C17 C06X -4(5) . . . . ?
C60 C49 C129 C5 48(4) . . . . ?
C60 C49 C129 C142 177(3) . . . . ?
C60 C49 C129 C11 -65(4) . . . . ?
C129 C49 C60 C05N -173(3) . . . . ?
C12 C03C C04A C04C 178(2) . . . . ?
C83 C05L C06F C04T -179(2) . . . . ?
C26 C04K C062 S01Q -173.5(14) . . . . ?
C26 C04K C062 C05B 3(3) . . . . ?
C26 C06Y C30 C06K 26(3) . . . . ?
C26 C06Y C30 C34 -90(3) . . . . ?
C26 C06Y C30 C33 145(3) . . . . ?
C43 C03B C03K C038 179(2) . . . . ?
C56 C55 C53 C52 -8(4) . . . . ?
C58 C52 C53 C55 8(5) . . . . ?
C52 C58 C61 C56 10(5) . . . . ?
C52 C58 C117 C67 164(3) . . . . ?
C52 C58 C117 C104 54(4) . . . . ?
C52 C58 C117 C112 -63(4) . . . . ?
C37 C061 C36 C04E 176(3) . . . . ?
C55 C56 C61 C58 -10(5) . . . . ?
C36 C061 C37 C42 58(4) . . . . ?
C36 C061 C37 C51 -67(4) . . . . ?
C36 C061 C37 C62 174(3) . . . . ?
C30 C06Y C26 C04K 175(2) . . . . ?
C48 C46 C66 C57 -174(3) . . . . ?
C61 C56 C55 S01U 177(2) . . . . ?
C61 C56 C55 C53 8(4) . . . . ?
C61 C58 C52 C53 -9(5) . . . . ?
C61 C58 C117 C67 -8(5) . . . . ?
C61 C58 C117 C104 -118(3) . . . . ?
C61 C58 C117 C112 124(3) . . . . ?
C146 C46 C66 C57 0.0 . . . . ?
C46 C146 C182 C94 0.0 . . . . ?
C46 C66 C57 C94 0.0 . . . . ?
C66 C57 C94 C182 0.0 . . . . ?
C57 C94 C182 C146 0.0 . . . . ?
C182 C146 C46 C48 174(3) . . . . ?
C182 C146 C46 C66 0.0 . . . . ?
C70 C06J C69 C82 -106(2) . . . . ?
C70 C06J C69 C68 78(2) . . . . ?
C64 C05O C05Q C06C 176(2) . . . . ?
C64 C05O C71 C04J -175(2) . . . . ?
C69 C82 C04O C02D 0.0 . . . . ?
C82 C69 C68 C02R 0.0 . . . . ?
C82 C04O C02D S01F -171.9(13) . . . . ?
C82 C04O C02D C02R 0.0 . . . . ?
C04O C02D C02R C68 0.0 . . . . ?
C02D C02R C68 C69 0.0 . . . . ?
C68 C69 C82 C04O 0.0 . . . . ?
C117 C58 C52 C53 178(3) . . . . ?
C117 C58 C61 C56 -178(3) . . . . ?
C224 C06J C69 C82 18(3) . . . . ?
C224 C06J C69 C68 -159(2) . . . . ?
C71 C05O C05Q C06C -4(4) . . . . ?
C71 C05O C64 C65 -29(4) . . . . ?
C71 C05O C64 C79 -147(3) . . . . ?
C71 C05O C64 C235 87(3) . . . . ?
C73 C044 C046 C03S -42(3) . . . . ?
C73 C044 C046 C04W 135(2) . . . . ?
C169 C044 C046 C03S -164(2) . . . . ?
C169 C044 C046 C04W 12(3) . . . . ?
C310 C044 C046 C03S 77(3) . . . . ?
C310 C044 C046 C04W -107(3) . . . . ?
C74 C05V C06W C127 -122(3) . . . . ?
C74 C05V C06W C159 1(4) . . . . ?
C74 C05V C06W C172 119(3) . . . . ?
C74 C05V C06W C103 -76(3) . . . . ?
C74 C05V C06W C1A 166(3) . . . . ?
C74 C05V C06W C1B 42(3) . . . . ?
C84 C77 C76 C85 -176(3) . . . . ?
C85 C87 C259 C81 0.0 . . . . ?
C87 C85 C76 C77 0.0 . . . . ?
C87 C259 C81 C77 0.0 . . . . ?
C259 C81 C77 C84 176(3) . . . . ?
C259 C81 C77 C76 0.0 . . . . ?
C81 C77 C76 C85 0.0 . . . . ?
C76 C85 C87 C259 0.0 . . . . ?
C201 C189 C238 C124 0.0 . . . . ?
C189 C201 C109 C119 0.0 . . . . ?
C189 C238 C124 C119 0.0 . . . . ?
C238 C124 C119 C109 0.0 . . . . ?
C238 C124 C119 C95 -179(4) . . . . ?
C124 C119 C109 C201 0.0 . . . . ?
C109 C201 C189 C238 0.0 . . . . ?
C95 C119 C109 C201 179(4) . . . . ?
C260 C97 C150 C96 0.0 . . . . ?
C97 C260 C209 C143 0.0 . . . . ?
C97 C150 C96 C143 0.0 . . . . ?
C150 C96 C143 C209 0.0 . . . . ?
C150 C96 C143 C211 -179(4) . . . . ?
C96 C143 C209 C260 0.0 . . . . ?
C209 C260 C97 C150 0.0 . . . . ?
C211 C143 C209 C260 179(4) . . . . ?
C98 C140 C131 C100 0.0 . . . . ?
C98 C140 C131 C101 -178(3) . . . . ?
C140 C98 C170 C99 0.0 . . . . ?
C140 C131 C100 C99 0.0 . . . . ?
C131 C100 C99 C170 0.0 . . . . ?
C100 C99 C170 C98 0.0 . . . . ?
C170 C98 C140 C131 0.0 . . . . ?
C101 C131 C100 C99 178(3) . . . . ?
C73A C044 C046 C03S -116(3) . . . . ?
C73A C044 C046 C04W 60(4) . . . . ?
C106 C044 C046 C03S 135(4) . . . . ?
C106 C044 C046 C04W -48(4) . . . . ?
C1C C044 C046 C03S 15(4) . . . . ?
C1C C044 C046 C04W -168(3) . . . . ?

loop_
_smtbx_masks_void_nr
_smtbx_masks_void_average_x
_smtbx_masks_void_average_y
_smtbx_masks_void_average_z
_smtbx_masks_void_volume
_smtbx_masks_void_count_electrons
_smtbx_masks_void_content
1 0.000 0.000 0.000 999.3 296.0 '6 C7H8'
2 0.000 0.000 0.500 1565.9 277.2 '6 C7H8'
3 0.222 0.509 0.169 109.5 8.1 '0.5 CH3OH'
4 0.778 0.491 0.831 109.5 0.0 '0.5 CH3OH'
